data_7239531
loop_
_publ_author_name
'Wu, Yin-Yin'
'Wang, Peng'
'Wang, Yu-Hong'
'Jiang, Jian-Bing'
'Bian, Guo-Qing'
'Zhu, Qin-Yu'
'Dai, Jie'

_publ_section_title
;
 Metal--phenanthroline fused Ti17 clusters, a single molecular source for
 sensitized photoconductive films
;
_journal_issue 34
_journal_name_full 'Journal of Materials Chemistry A'
_journal_page_first 9862
_journal_paper_doi 10.1039/c3ta11571b
_journal_volume 1
_journal_year 2013
_chemical_formula_sum 'C78 H142 Cd2 N4 O46 Ti17'
_chemical_formula_weight 2910.76
_space_group_IT_number 15
_space_group_name_Hall '-C 2yc'
_space_group_name_H-M_alt 'C 1 2/c 1'
_symmetry_cell_setting monoclinic
_symmetry_space_group_name_Hall '-C 2yc'
_symmetry_space_group_name_H-M 'C 1 2/c 1'
_atom_sites_solution_hydrogens geom
_atom_sites_solution_primary direct
_atom_sites_solution_secondary difmap
_audit_creation_method SHELXL-97
_cell_angle_alpha 90.00
_cell_angle_beta 96.129(5)
_cell_angle_gamma 90.00
_cell_formula_units_Z 4
_cell_length_a 18.802(5)
_cell_length_b 28.875(6)
_cell_length_c 23.835(6)
_cell_measurement_reflns_used 28468
_cell_measurement_temperature 223(2)
_cell_measurement_theta_max 27.6
_cell_measurement_theta_min 3.0
_cell_volume 12866(5)
_computing_structure_refinement 'SHELXL-97 (Sheldrick, 1997)'
_computing_structure_solution 'SHELXS-97 (Sheldrick, 1990)'
_diffrn_ambient_temperature 223(2)
_diffrn_detector_area_resol_mean 14.63
_diffrn_measured_fraction_theta_full 0.992
_diffrn_measured_fraction_theta_max 0.992
_diffrn_measurement_device_type 'Rigaku Saturn'
_diffrn_measurement_method \w
_diffrn_radiation_monochromator graphite
_diffrn_radiation_source 'fine-focus sealed tube'
_diffrn_radiation_type MoK\a
_diffrn_radiation_wavelength 0.71075
_diffrn_reflns_av_R_equivalents 0.0675
_diffrn_reflns_av_sigmaI/netI 0.0521
_diffrn_reflns_limit_h_max 22
_diffrn_reflns_limit_h_min -20
_diffrn_reflns_limit_k_max 34
_diffrn_reflns_limit_k_min -34
_diffrn_reflns_limit_l_max 26
_diffrn_reflns_limit_l_min -28
_diffrn_reflns_number 51830
_diffrn_reflns_theta_full 25.00
_diffrn_reflns_theta_max 25.00
_diffrn_reflns_theta_min 2.06
_exptl_absorpt_coefficient_mu 1.390
_exptl_absorpt_correction_T_max 0.7685
_exptl_absorpt_correction_T_min 0.7685
_exptl_absorpt_correction_type multi-scan
_exptl_absorpt_process_details 'Jacobson, R. (1998) Private communication '
_exptl_crystal_colour Colorless
_exptl_crystal_density_diffrn 1.575
_exptl_crystal_density_method 'not measured'
_exptl_crystal_description Prism
_exptl_crystal_F_000 6232
_exptl_crystal_size_max 0.20
_exptl_crystal_size_mid 0.20
_exptl_crystal_size_min 0.20
_refine_diff_density_max 1.273
_refine_diff_density_min -1.286
_refine_diff_density_rms 0.102
_refine_ls_extinction_coef 0.00052(6)
_refine_ls_extinction_expression Fc^*^=kFc[1+0.001xFc^2^\l^3^/sin(2\q)]^-1/4^
_refine_ls_extinction_method SHELXL
_refine_ls_goodness_of_fit_ref 1.022
_refine_ls_hydrogen_treatment constr
_refine_ls_matrix_type full
_refine_ls_number_parameters 693
_refine_ls_number_reflns 11255
_refine_ls_number_restraints 42
_refine_ls_restrained_S_all 1.031
_refine_ls_R_factor_all 0.1051
_refine_ls_R_factor_gt 0.0818
_refine_ls_shift/su_max 0.037
_refine_ls_shift/su_mean 0.001
_refine_ls_structure_factor_coef Fsqd
_refine_ls_weighting_details 'calc w=1/[\s^2^(Fo^2^)+(0.0600P)^2^+143.3739P] where P=(Fo^2^+2Fc^2^)/3'
_refine_ls_weighting_scheme calc
_refine_ls_wR_factor_gt 0.1749
_refine_ls_wR_factor_ref 0.1893
_reflns_number_gt 8914
_reflns_number_total 11255
_reflns_threshold_expression >2sigma(I)
_cod_data_source_file c3ta11571b_2.txt
_cod_data_source_block 17Ti2Cd
_cod_original_sg_symbol_Hall '-C 2yc '
_cod_original_sg_symbol_H-M 'C 2/c '
_cod_database_code 7239531

loop_
_symmetry_equiv_pos_as_xyz
'x, y, z'
'-x, y, -z+1/2'
'x+1/2, y+1/2, z'
'-x+1/2, y+1/2, -z+1/2'
'-x, -y, -z'
'x, -y, z-1/2'
'-x+1/2, -y+1/2, -z'
'x+1/2, -y+1/2, z-1/2'

loop_
_atom_site_label
_atom_site_type_symbol
_atom_site_fract_x
_atom_site_fract_y
_atom_site_fract_z
_atom_site_U_iso_or_equiv
_atom_site_adp_type
_atom_site_occupancy
_atom_site_symmetry_multiplicity
_atom_site_calc_flag
_atom_site_refinement_flags
Cd1 Cd 0.94074(3) 0.15109(2) 0.54845(2) 0.0602(2) Uani 1 1 d .
Ti1 Ti 1.0000 0.29281(6) 0.7500 0.0541(5) Uani 1 2 d S
Ti2 Ti 0.95771(8) 0.23604(4) 0.64390(5) 0.0513(3) Uani 1 1 d .
Ti3 Ti 1.13229(7) 0.24035(4) 0.74380(5) 0.0506(3) Uani 1 1 d .
Ti4 Ti 1.09005(7) 0.14605(5) 0.63026(5) 0.0516(3) Uani 1 1 d .
Ti5 Ti 1.20845(7) 0.15397(5) 0.72747(5) 0.0518(3) Uani 1 1 d .
Ti6 Ti 1.0000 0.15286(5) 0.7500 0.0407(4) Uani 1 2 d S
Ti7 Ti 0.97496(7) 0.06895(5) 0.64211(5) 0.0522(3) Uani 1 1 d .
Ti8 Ti 1.15766(7) 0.15878(4) 0.84412(5) 0.0492(3) Uani 1 1 d .
Ti9 Ti 1.12734(7) 0.06643(4) 0.72734(6) 0.0527(3) Uani 1 1 d .
Ti10 Ti 1.0024(15) 0.01355(8) 0.7559(12) 0.051(4) Uani 0.50 1 d P
O1 O 1.0000 0.3544(2) 0.7500 0.079(3) Uani 1 2 d S
O2 O 0.9123(3) 0.27651(16) 0.70145(18) 0.0531(12) Uani 1 1 d .
O3 O 1.0437(3) 0.25806(16) 0.69707(18) 0.0531(12) Uani 1 1 d .
O4 O 0.9620(3) 0.28188(17) 0.5936(2) 0.0666(15) Uani 1 1 d .
O5 O 1.0166(3) 0.18980(16) 0.61520(18) 0.0509(12) Uani 1 1 d .
O6 O 0.8730(3) 0.20785(16) 0.61364(18) 0.0530(12) Uani 1 1 d .
O7 O 0.9339(2) 0.18918(15) 0.71203(16) 0.0434(10) Uani 1 1 d .
O8 O 1.1412(2) 0.19215(16) 0.68687(18) 0.0497(11) Uani 1 1 d .
O9 O 1.1907(3) 0.28295(17) 0.7190(2) 0.0609(13) Uani 1 1 d .
O10 O 1.1454(3) 0.1577(2) 0.5733(2) 0.0685(15) Uani 1 1 d .
O11 O 1.0350(3) 0.09674(17) 0.59470(19) 0.0546(12) Uani 1 1 d .
O12 O 1.0402(2) 0.11690(15) 0.69959(17) 0.0446(10) Uani 1 1 d .
O13 O 1.1670(3) 0.10643(17) 0.6739(2) 0.0541(12) Uani 1 1 d .
O14 O 1.3008(3) 0.1564(2) 0.7174(2) 0.0720(16) Uani 1 1 d .
O15 O 1.1721(2) 0.11427(16) 0.77947(19) 0.0502(11) Uani 1 1 d .
O16 O 1.2010(3) 0.20071(16) 0.78564(18) 0.0502(11) Uani 1 1 d .
O17 O 0.9039(2) 0.11552(15) 0.62802(18) 0.0491(11) Uani 1 1 d .
O18 O 0.9380(3) 0.0219(2) 0.5994(3) 0.0762(17) Uani 1 1 d .
O19 O 0.9275(2) 0.04880(16) 0.7102(2) 0.0523(12) Uani 1 1 d .
O20 O 1.0538(3) 0.02943(17) 0.6869(2) 0.0583(13) Uani 1 1 d .
O21 O 1.2414(3) 0.14571(17) 0.8848(2) 0.0596(13) Uani 1 1 d .
O22 O 1.0349(4) 0.1685(3) 0.4889(3) 0.101(2) Uani 1 1 d .
O23 O 1.1979(3) 0.02457(18) 0.7347(3) 0.0716(16) Uani 1 1 d .
O24 O 1.0000 -0.0476(3) 0.7500 0.083(3) Uani 1 2 d SU
N1 N 0.9053(4) 0.0984(3) 0.4781(3) 0.074(2) Uani 1 1 d .
N2 N 0.8618(4) 0.1887(2) 0.4835(2) 0.0587(16) Uani 1 1 d .
C1 C 1.0000 0.4017(7) 0.7500 0.187(10) Uani 1 2 d SDU
H1 H 1.0045 0.4017 0.7090 0.224 Uiso 0.50 1 calc PR
C2 C 0.9259(10) 0.4132(9) 0.7388(14) 0.346(15) Uani 1 1 d DU
H2A H 0.9140 0.4177 0.6985 0.519 Uiso 1 1 calc R
H2B H 0.9162 0.4414 0.7586 0.519 Uiso 1 1 calc R
H2C H 0.8972 0.3882 0.7515 0.519 Uiso 1 1 calc R
C4 C 0.9644(7) 0.3303(4) 0.5892(5) 0.105(4) Uani 1 1 d .
H4 H 0.9945 0.3417 0.6230 0.126 Uiso 1 1 calc R
C5 C 0.8908(9) 0.3496(4) 0.5920(7) 0.150(6) Uani 1 1 d .
H5A H 0.8576 0.3348 0.5635 0.226 Uiso 1 1 calc R
H5B H 0.8913 0.3827 0.5853 0.226 Uiso 1 1 calc R
H5C H 0.8758 0.3436 0.6291 0.226 Uiso 1 1 calc R
C6 C 0.9987(11) 0.3454(5) 0.5399(7) 0.202(9) Uani 1 1 d .
H6A H 1.0446 0.3300 0.5397 0.304 Uiso 1 1 calc R
H6B H 1.0059 0.3786 0.5415 0.304 Uiso 1 1 calc R
H6C H 0.9683 0.3375 0.5057 0.304 Uiso 1 1 calc R
C7 C 1.2061(10) 0.3066(6) 0.6710(5) 0.160(7) Uani 1 1 d .
H7 H 1.1588 0.3221 0.6679 0.192 Uiso 1 1 calc R
C8 C 1.1929(16) 0.2895(8) 0.6214(6) 0.300(18) Uani 1 1 d .
H8A H 1.1417 0.2858 0.6125 0.450 Uiso 1 1 calc R
H8B H 1.2161 0.2595 0.6200 0.450 Uiso 1 1 calc R
H8C H 1.2111 0.3101 0.5942 0.450 Uiso 1 1 calc R
C9 C 1.2403(18) 0.3478(8) 0.6807(7) 0.36(2) Uani 1 1 d .
H9A H 1.2788 0.3442 0.7110 0.544 Uiso 1 1 calc R
H9B H 1.2067 0.3708 0.6914 0.544 Uiso 1 1 calc R
H9C H 1.2600 0.3578 0.6467 0.544 Uiso 1 1 calc R
C10 C 1.2144(6) 0.1437(5) 0.5617(5) 0.108(4) Uani 1 1 d .
H10 H 1.2411 0.1394 0.5994 0.130 Uiso 1 1 calc R
C11 C 1.2141(10) 0.0977(7) 0.5362(11) 0.267(15) Uani 1 1 d .
H11A H 1.1904 0.0760 0.5591 0.400 Uiso 1 1 calc R
H11B H 1.2629 0.0877 0.5339 0.400 Uiso 1 1 calc R
H11C H 1.1887 0.0988 0.4986 0.400 Uiso 1 1 calc R
C12 C 1.2530(8) 0.1798(7) 0.5362(7) 0.182(8) Uani 1 1 d .
H12A H 1.2265 0.1891 0.5009 0.273 Uiso 1 1 calc R
H12B H 1.2997 0.1683 0.5291 0.273 Uiso 1 1 calc R
H12C H 1.2587 0.2061 0.5615 0.273 Uiso 1 1 calc R
C13 C 1.3686(6) 0.1766(6) 0.7181(8) 0.158(7) Uani 1 1 d .
H13 H 1.3904 0.1555 0.7479 0.189 Uiso 1 1 calc R
C14 C 1.4089(9) 0.1603(10) 0.6791(10) 0.281(16) Uani 1 1 d .
H14A H 1.4330 0.1322 0.6930 0.421 Uiso 1 1 calc R
H14B H 1.4441 0.1834 0.6717 0.421 Uiso 1 1 calc R
H14C H 1.3785 0.1536 0.6445 0.421 Uiso 1 1 calc R
C15 C 1.3770(7) 0.2181(5) 0.7550(9) 0.188(8) Uani 1 1 d .
H15A H 1.4074 0.2105 0.7892 0.282 Uiso 1 1 calc R
H15B H 1.3304 0.2279 0.7645 0.282 Uiso 1 1 calc R
H15C H 1.3986 0.2429 0.7353 0.282 Uiso 1 1 calc R
C16 C 0.8891(8) -0.0210(5) 0.6074(7) 0.140(5) Uani 1 1 d .
H16 H 0.8855 -0.0247 0.6483 0.168 Uiso 1 1 calc R
C17 C 0.8221(9) -0.0067(7) 0.5818(13) 0.295(18) Uani 1 1 d .
H17A H 0.7846 -0.0215 0.6003 0.442 Uiso 1 1 calc R
H17B H 0.8173 -0.0153 0.5422 0.442 Uiso 1 1 calc R
H17C H 0.8179 0.0267 0.5852 0.442 Uiso 1 1 calc R
C18 C 0.9198(9) -0.0619(4) 0.5880(7) 0.163(7) Uani 1 1 d .
H18A H 0.8961 -0.0887 0.6022 0.245 Uiso 1 1 calc R
H18B H 0.9703 -0.0628 0.6015 0.245 Uiso 1 1 calc R
H18C H 0.9139 -0.0624 0.5471 0.245 Uiso 1 1 calc R
C19 C 1.2861(6) 0.1084(4) 0.8984(5) 0.097(3) Uani 1 1 d .
H19 H 1.2675 0.0812 0.8762 0.117 Uiso 1 1 calc R
C20 C 1.2849(9) 0.0981(5) 0.9603(5) 0.163(7) Uani 1 1 d .
H20A H 1.3026 0.1247 0.9823 0.245 Uiso 1 1 calc R
H20B H 1.3151 0.0715 0.9705 0.245 Uiso 1 1 calc R
H20C H 1.2363 0.0913 0.9678 0.245 Uiso 1 1 calc R
C21 C 1.3581(7) 0.1190(6) 0.8837(7) 0.157(6) Uani 1 1 d .
H21A H 1.3663 0.1027 0.8494 0.236 Uiso 1 1 calc R
H21B H 1.3933 0.1093 0.9142 0.236 Uiso 1 1 calc R
H21C H 1.3624 0.1521 0.8778 0.236 Uiso 1 1 calc R
C22 C 1.0401(11) 0.2052(6) 0.4527(7) 0.191(8) Uani 1 1 d U
H22 H 0.9936 0.2184 0.4606 0.230 Uiso 1 1 calc R
C23 C 1.0767(13) 0.2432(6) 0.4721(8) 0.225(11) Uani 1 1 d .
H23A H 1.1272 0.2388 0.4687 0.337 Uiso 1 1 calc R
H23B H 1.0698 0.2481 0.5115 0.337 Uiso 1 1 calc R
H23C H 1.0595 0.2700 0.4502 0.337 Uiso 1 1 calc R
C24 C 1.0165(12) 0.1971(7) 0.3960(6) 0.209(9) Uani 1 1 d U
H24A H 0.9914 0.2242 0.3801 0.313 Uiso 1 1 calc R
H24B H 0.9845 0.1707 0.3930 0.313 Uiso 1 1 calc R
H24C H 1.0573 0.1908 0.3755 0.313 Uiso 1 1 calc R
C25 C 1.2775(8) 0.0256(6) 0.7524(8) 0.157(6) Uani 1 1 d U
H25 H 1.2890 0.0554 0.7718 0.189 Uiso 1 1 calc R
C26 C 1.3102(10) 0.0255(7) 0.7022(10) 0.221(9) Uani 1 1 d U
H26A H 1.3617 0.0274 0.7110 0.332 Uiso 1 1 calc R
H26B H 1.2935 0.0519 0.6793 0.332 Uiso 1 1 calc R
H26C H 1.2980 -0.0029 0.6816 0.332 Uiso 1 1 calc R
C27 C 1.2973(10) -0.0114(7) 0.7920(7) 0.213(10) Uani 1 1 d .
H27A H 1.2828 -0.0409 0.7749 0.320 Uiso 1 1 calc R
H27B H 1.2737 -0.0069 0.8258 0.320 Uiso 1 1 calc R
H27C H 1.3487 -0.0113 0.8018 0.320 Uiso 1 1 calc R
C28 C 0.9846(14) -0.0957(6) 0.7662(10) 0.185(6) Uani 1 1 d U
C29 C 0.9287(11) -0.1179(6) 0.7398(9) 0.193(7) Uani 1 1 d U
C31 C 0.9251(6) 0.0542(4) 0.4754(4) 0.107(4) Uani 1 1 d .
H31 H 0.9551 0.0419 0.5059 0.128 Uiso 1 1 calc R
C32 C 0.9034(6) 0.0246(4) 0.4290(4) 0.110(4) Uani 1 1 d .
H32 H 0.9166 -0.0068 0.4292 0.132 Uiso 1 1 calc R
C33 C 0.8627(6) 0.0438(4) 0.3843(4) 0.118(5) Uani 1 1 d .
H33 H 0.8492 0.0257 0.3521 0.142 Uiso 1 1 calc R
C34 C 0.8404(5) 0.0905(4) 0.3853(4) 0.090(3) Uani 1 1 d .
C35 C 0.8625(4) 0.1166(3) 0.4341(3) 0.068(2) Uani 1 1 d .
C36 C 0.8428(5) 0.2321(3) 0.4858(3) 0.077(3) Uani 1 1 d .
H36 H 0.8583 0.2493 0.5183 0.093 Uiso 1 1 calc R
C37 C 0.8004(6) 0.2542(3) 0.4419(3) 0.087(3) Uani 1 1 d .
H37 H 0.7880 0.2856 0.4451 0.105 Uiso 1 1 calc R
C38 C 0.7776(6) 0.2300(3) 0.3949(3) 0.089(3) Uani 1 1 d .
H38 H 0.7489 0.2443 0.3651 0.107 Uiso 1 1 calc R
C39 C 0.7968(5) 0.1843(3) 0.3912(3) 0.072(2) Uani 1 1 d .
C40 C 0.8399(4) 0.1640(3) 0.4371(3) 0.058(2) Uani 1 1 d .
C41 C 0.7958(6) 0.1117(4) 0.3404(4) 0.098(4) Uani 1 1 d .
H41 H 0.7800 0.0940 0.3083 0.118 Uiso 1 1 calc R
C42 C 0.7758(6) 0.1557(4) 0.3425(4) 0.098(4) Uani 1 1 d .
H42 H 0.7474 0.1686 0.3115 0.118 Uiso 1 1 calc R

loop_
_atom_site_aniso_label
_atom_site_aniso_U_11
_atom_site_aniso_U_22
_atom_site_aniso_U_33
_atom_site_aniso_U_23
_atom_site_aniso_U_13
_atom_site_aniso_U_12
Cd1 0.0679(4) 0.0778(4) 0.0322(3) -0.0044(3) -0.0062(2) -0.0064(3)
Ti1 0.0809(13) 0.0385(9) 0.0395(10) 0.000 -0.0095(9) 0.000
Ti2 0.0721(9) 0.0493(7) 0.0301(6) 0.0050(5) -0.0058(6) -0.0071(6)
Ti3 0.0646(8) 0.0484(7) 0.0366(6) -0.0003(5) -0.0054(6) -0.0104(6)
Ti4 0.0568(8) 0.0634(8) 0.0341(6) -0.0053(6) 0.0028(5) -0.0090(6)
Ti5 0.0528(8) 0.0604(8) 0.0411(7) -0.0041(6) 0.0004(6) -0.0065(6)
Ti6 0.0519(10) 0.0396(9) 0.0296(8) 0.000 0.0000(7) 0.000
Ti7 0.0580(8) 0.0488(7) 0.0487(7) -0.0137(6) 0.0004(6) -0.0060(6)
Ti8 0.0580(8) 0.0533(7) 0.0344(6) 0.0008(5) -0.0042(5) 0.0017(6)
Ti9 0.0548(8) 0.0481(7) 0.0550(8) -0.0092(6) 0.0041(6) 0.0015(6)
Ti10 0.060(3) 0.0402(10) 0.050(10) 0.012(4) -0.005(5) -0.006(3)
O1 0.108(7) 0.038(4) 0.083(6) 0.000 -0.028(5) 0.000
O2 0.074(3) 0.045(3) 0.038(3) 0.005(2) -0.007(2) 0.004(2)
O3 0.072(3) 0.050(3) 0.035(2) 0.000(2) -0.004(2) -0.003(2)
O4 0.097(4) 0.053(3) 0.045(3) 0.019(2) -0.010(3) -0.011(3)
O5 0.064(3) 0.057(3) 0.031(2) 0.001(2) -0.001(2) -0.012(2)
O6 0.065(3) 0.054(3) 0.037(2) 0.005(2) -0.007(2) -0.007(2)
O7 0.057(3) 0.044(2) 0.028(2) -0.0006(18) -0.0017(19) 0.001(2)
O8 0.060(3) 0.052(3) 0.035(2) -0.001(2) -0.001(2) -0.011(2)
O9 0.075(4) 0.055(3) 0.051(3) 0.005(2) 0.001(3) -0.022(3)
O10 0.067(3) 0.097(4) 0.043(3) -0.009(3) 0.015(3) -0.018(3)
O11 0.057(3) 0.067(3) 0.040(3) -0.016(2) 0.005(2) -0.010(2)
O12 0.057(3) 0.043(2) 0.033(2) -0.0039(19) 0.002(2) -0.004(2)
O13 0.053(3) 0.062(3) 0.047(3) -0.011(2) 0.007(2) -0.005(2)
O14 0.047(3) 0.096(4) 0.073(4) -0.009(3) 0.007(3) -0.013(3)
O15 0.052(3) 0.051(3) 0.046(3) -0.002(2) 0.000(2) -0.005(2)
O16 0.060(3) 0.051(3) 0.038(2) -0.005(2) -0.005(2) -0.009(2)
O17 0.056(3) 0.050(3) 0.040(2) -0.003(2) -0.005(2) -0.008(2)
O18 0.075(4) 0.070(4) 0.084(4) -0.035(3) 0.009(3) -0.022(3)
O19 0.055(3) 0.044(3) 0.057(3) -0.002(2) 0.001(2) -0.002(2)
O20 0.057(3) 0.051(3) 0.067(3) -0.015(2) 0.007(2) -0.002(2)
O21 0.063(3) 0.061(3) 0.051(3) -0.002(2) -0.011(2) 0.007(3)
O22 0.102(5) 0.149(7) 0.052(4) 0.013(4) 0.008(3) -0.031(5)
O23 0.059(3) 0.060(3) 0.095(4) -0.012(3) 0.007(3) 0.011(3)
O24 0.095(6) 0.038(4) 0.115(7) 0.000 0.009(5) 0.000
N1 0.089(5) 0.083(5) 0.045(4) -0.024(3) -0.011(3) 0.034(4)
N2 0.080(4) 0.061(4) 0.033(3) -0.002(3) -0.004(3) 0.001(3)
C1 0.18(2) 0.083(12) 0.29(3) 0.000 -0.04(2) 0.000
C2 0.32(3) 0.24(2) 0.46(3) 0.01(2) -0.04(3) 0.17(2)
C4 0.142(11) 0.075(7) 0.095(8) 0.021(6) -0.001(7) -0.008(7)
C5 0.189(16) 0.087(9) 0.169(14) 0.037(9) -0.011(12) 0.037(9)
C6 0.29(2) 0.142(14) 0.178(17) 0.087(12) 0.056(17) -0.053(14)
C7 0.254(18) 0.165(13) 0.063(7) 0.019(8) 0.030(9) -0.110(13)
C8 0.56(5) 0.28(3) 0.062(9) -0.009(12) 0.053(17) -0.24(3)
C9 0.66(6) 0.31(3) 0.101(12) 0.048(15) -0.03(2) -0.37(4)
C10 0.098(8) 0.143(11) 0.092(8) -0.014(7) 0.047(7) -0.016(7)
C11 0.173(17) 0.24(2) 0.41(4) -0.21(3) 0.14(2) -0.056(16)
C12 0.114(11) 0.25(2) 0.193(16) 0.033(15) 0.087(11) -0.047(12)
C13 0.061(7) 0.194(15) 0.222(18) -0.077(14) 0.033(9) -0.050(9)
C14 0.110(13) 0.50(4) 0.25(2) -0.14(3) 0.104(15) -0.132(19)
C15 0.101(10) 0.132(12) 0.32(2) -0.065(14) -0.027(13) -0.049(9)
C16 0.137(12) 0.122(11) 0.160(13) -0.071(10) 0.014(10) -0.007(10)
C17 0.104(13) 0.20(2) 0.57(5) -0.18(3) 0.00(2) 0.017(13)
C18 0.202(16) 0.079(9) 0.199(17) -0.014(10) -0.022(14) -0.041(10)
C19 0.113(9) 0.084(7) 0.089(7) -0.004(6) -0.019(6) 0.022(6)
C20 0.227(18) 0.144(12) 0.104(10) 0.046(9) -0.043(11) 0.049(12)
C21 0.078(9) 0.180(15) 0.211(17) -0.013(13) 0.001(10) 0.035(9)
C22 0.249(18) 0.183(15) 0.125(11) 0.042(11) -0.058(12) -0.144(14)
C23 0.36(3) 0.138(14) 0.158(16) 0.030(12) -0.036(18) -0.091(18)
C24 0.31(2) 0.240(18) 0.066(8) 0.038(10) -0.020(11) -0.102(17)
C25 0.124(12) 0.132(11) 0.222(18) 0.046(12) 0.049(11) 0.044(9)
C26 0.163(15) 0.188(16) 0.33(2) 0.100(17) 0.127(16) 0.047(13)
C27 0.23(2) 0.25(2) 0.148(15) -0.020(14) -0.063(14) 0.145(18)
C28 0.228(15) 0.135(9) 0.198(15) -0.003(10) 0.047(12) -0.038(10)
C29 0.233(16) 0.141(11) 0.210(15) -0.025(11) 0.043(13) -0.111(11)
C31 0.124(9) 0.131(9) 0.060(6) -0.037(6) -0.023(6) 0.063(8)
C32 0.133(10) 0.114(9) 0.077(7) -0.036(6) -0.017(6) 0.062(7)
C33 0.141(10) 0.143(10) 0.061(6) -0.052(6) -0.037(6) 0.073(8)
C34 0.094(7) 0.112(8) 0.059(5) -0.035(5) -0.019(5) 0.046(6)
C35 0.067(5) 0.100(6) 0.035(4) -0.014(4) -0.009(4) 0.026(5)
C36 0.119(8) 0.066(6) 0.044(4) 0.001(4) -0.008(5) -0.007(5)
C37 0.141(9) 0.067(6) 0.050(5) 0.008(4) -0.010(5) 0.018(6)
C38 0.132(9) 0.089(7) 0.039(4) 0.000(4) -0.023(5) 0.033(6)
C39 0.087(6) 0.084(6) 0.042(4) -0.006(4) -0.010(4) 0.023(5)
C40 0.063(5) 0.075(5) 0.035(4) -0.008(4) -0.005(3) 0.011(4)
C41 0.122(8) 0.114(8) 0.050(5) -0.034(5) -0.033(5) 0.044(7)
C42 0.122(8) 0.121(9) 0.042(5) -0.021(5) -0.035(5) 0.049(7)

loop_
_atom_type_symbol
_atom_type_description
_atom_type_scat_dispersion_real
_atom_type_scat_dispersion_imag
_atom_type_scat_source
C C 0.0033 0.0016 'International Tables Vol C Tables 4.2.6.8 and 6.1.1.4'
H H 0.0000 0.0000 'International Tables Vol C Tables 4.2.6.8 and 6.1.1.4'
N N 0.0061 0.0033 'International Tables Vol C Tables 4.2.6.8 and 6.1.1.4'
O O 0.0106 0.0060 'International Tables Vol C Tables 4.2.6.8 and 6.1.1.4'
Cd Cd -0.8075 1.2024 'International Tables Vol C Tables 4.2.6.8 and 6.1.1.4'
Ti Ti 0.2776 0.4457 'International Tables Vol C Tables 4.2.6.8 and 6.1.1.4'

loop_
_geom_angle_atom_site_label_1
_geom_angle_atom_site_label_2
_geom_angle_atom_site_label_3
_geom_angle
_geom_angle_site_symmetry_1
_geom_angle_site_symmetry_3
N2 Cd1 N1 73.0(2) . .
N2 Cd1 O5 122.8(2) . .
N1 Cd1 O5 158.2(2) . .
N2 Cd1 O17 122.0(2) . .
N1 Cd1 O17 102.3(2) . .
O5 Cd1 O17 82.41(15) . .
N2 Cd1 O22 88.1(2) . .
N1 Cd1 O22 83.4(3) . .
O5 Cd1 O22 82.4(2) . .
O17 Cd1 O22 149.8(2) . .
N2 Cd1 O11 163.35(18) . .
N1 Cd1 O11 92.39(19) . .
O5 Cd1 O11 69.37(16) . .
O17 Cd1 O11 68.09(16) . .
O22 Cd1 O11 82.1(2) . .
N2 Cd1 Ti4 151.68(17) . .
N1 Cd1 Ti4 124.78(17) . .
O5 Cd1 Ti4 34.59(13) . .
O17 Cd1 Ti4 78.71(11) . .
O22 Cd1 Ti4 73.96(16) . .
O11 Cd1 Ti4 35.88(11) . .
N2 Cd1 Ti7 150.10(17) . .
N1 Cd1 Ti7 92.17(18) . .
O5 Cd1 Ti7 79.57(12) . .
O17 Cd1 Ti7 34.74(12) . .
O22 Cd1 Ti7 116.40(19) . .
O11 Cd1 Ti7 34.51(11) . .
Ti4 Cd1 Ti7 57.55(3) . .
N2 Cd1 Ti8 96.56(16) . 2_756
N1 Cd1 Ti8 117.5(2) . 2_756
O5 Cd1 Ti8 77.90(12) . 2_756
O17 Cd1 Ti8 33.12(12) . 2_756
O22 Cd1 Ti8 159.07(18) . 2_756
O11 Cd1 Ti8 97.33(11) . 2_756
Ti4 Cd1 Ti8 93.27(4) . 2_756
Ti7 Cd1 Ti8 66.92(4) . 2_756
N2 Cd1 Ti2 96.85(16) . .
N1 Cd1 Ti2 168.08(17) . .
O5 Cd1 Ti2 33.63(13) . .
O17 Cd1 Ti2 77.52(11) . .
O22 Cd1 Ti2 102.88(18) . .
O11 Cd1 Ti2 98.47(10) . .
Ti4 Cd1 Ti2 67.04(4) . .
Ti7 Cd1 Ti2 94.02(4) . .
Ti8 Cd1 Ti2 56.37(3) 2_756 .
O1 Ti1 O3 122.47(15) . 2_756
O1 Ti1 O3 122.47(15) . .
O3 Ti1 O3 115.1(3) 2_756 .
O1 Ti1 O2 103.84(14) . .
O3 Ti1 O2 82.4(2) 2_756 .
O3 Ti1 O2 82.9(2) . .
O1 Ti1 O2 103.84(14) . 2_756
O3 Ti1 O2 82.9(2) 2_756 2_756
O3 Ti1 O2 82.4(2) . 2_756
O2 Ti1 O2 152.3(3) . 2_756
O1 Ti1 Ti3 121.14(4) . 2_756
O3 Ti1 Ti3 41.55(14) 2_756 2_756
O3 Ti1 Ti3 101.14(16) . 2_756
O2 Ti1 Ti3 40.82(14) . 2_756
O2 Ti1 Ti3 120.63(15) 2_756 2_756
O1 Ti1 Ti3 121.14(4) . .
O3 Ti1 Ti3 101.14(16) 2_756 .
O3 Ti1 Ti3 41.55(14) . .
O2 Ti1 Ti3 120.63(15) . .
O2 Ti1 Ti3 40.82(14) 2_756 .
Ti3 Ti1 Ti3 117.72(8) 2_756 .
O1 Ti1 Ti2 122.55(4) . 2_756
O3 Ti1 Ti2 41.04(15) 2_756 2_756
O3 Ti1 Ti2 100.17(15) . 2_756
O2 Ti1 Ti2 119.16(15) . 2_756
O2 Ti1 Ti2 41.87(15) 2_756 2_756
Ti3 Ti1 Ti2 80.08(5) 2_756 2_756
Ti3 Ti1 Ti2 67.41(4) . 2_756
O1 Ti1 Ti2 122.55(4) . .
O3 Ti1 Ti2 100.17(15) 2_756 .
O3 Ti1 Ti2 41.04(15) . .
O2 Ti1 Ti2 41.87(15) . .
O2 Ti1 Ti2 119.16(15) 2_756 .
Ti3 Ti1 Ti2 67.41(4) 2_756 .
Ti3 Ti1 Ti2 80.08(5) . .
Ti2 Ti1 Ti2 114.90(7) 2_756 .
O4 Ti2 O6 99.3(2) . .
O4 Ti2 O5 102.0(2) . .
O6 Ti2 O5 93.4(2) . .
O4 Ti2 O3 95.5(2) . .
O6 Ti2 O3 164.0(2) . .
O5 Ti2 O3 89.4(2) . .
O4 Ti2 O2 94.5(2) . .
O6 Ti2 O2 96.2(2) . .
O5 Ti2 O2 159.33(19) . .
O3 Ti2 O2 76.6(2) . .
O4 Ti2 O7 167.5(2) . .
O6 Ti2 O7 77.51(18) . .
O5 Ti2 O7 90.35(18) . .
O3 Ti2 O7 86.77(17) . .
O2 Ti2 O7 74.03(17) . .
O4 Ti2 Ti1 97.53(18) . .
O6 Ti2 Ti1 133.84(16) . .
O5 Ti2 Ti1 124.35(14) . .
O3 Ti2 Ti1 36.86(14) . .
O2 Ti2 Ti1 39.72(13) . .
O7 Ti2 Ti1 76.92(12) . .
O4 Ti2 Ti8 131.69(18) . 2_756
O6 Ti2 Ti8 32.48(14) . 2_756
O5 Ti2 Ti8 88.19(15) . 2_756
O3 Ti2 Ti8 132.15(14) . 2_756
O2 Ti2 Ti8 90.16(15) . 2_756
O7 Ti2 Ti8 45.48(11) . 2_756
Ti1 Ti2 Ti8 115.32(5) . 2_756
O4 Ti2 Ti3 125.1(2) . 2_756
O6 Ti2 Ti3 80.82(15) . 2_756
O5 Ti2 Ti3 132.93(14) . 2_756
O3 Ti2 Ti3 85.76(14) . 2_756
O2 Ti2 Ti3 32.49(13) . 2_756
O7 Ti2 Ti3 42.68(12) . 2_756
Ti1 Ti2 Ti3 54.60(3) . 2_756
Ti8 Ti2 Ti3 62.45(4) 2_756 2_756
O4 Ti2 Cd1 95.44(18) . .
O6 Ti2 Cd1 53.10(16) . .
O5 Ti2 Cd1 42.09(13) . .
O3 Ti2 Cd1 131.47(15) . .
O2 Ti2 Cd1 148.89(15) . .
O7 Ti2 Cd1 92.24(12) . .
Ti1 Ti2 Cd1 163.45(5) . .
Ti8 Ti2 Cd1 61.58(4) 2_756 .
Ti3 Ti2 Cd1 123.89(5) 2_756 .
O9 Ti3 O16 100.3(2) . .
O9 Ti3 O2 100.2(2) . 2_756
O16 Ti3 O2 106.7(2) . 2_756
O9 Ti3 O8 99.1(2) . .
O16 Ti3 O8 80.47(19) . .
O2 Ti3 O8 157.7(2) 2_756 .
O9 Ti3 O3 98.4(2) . .
O16 Ti3 O3 158.2(2) . .
O2 Ti3 O3 80.8(2) 2_756 .
O8 Ti3 O3 85.6(2) . .
O9 Ti3 O7 171.6(2) . 2_756
O16 Ti3 O7 75.05(18) . 2_756
O2 Ti3 O7 74.87(18) 2_756 2_756
O8 Ti3 O7 87.14(18) . 2_756
O3 Ti3 O7 87.65(18) . 2_756
O9 Ti3 Ti5 102.45(19) . .
O16 Ti3 Ti5 41.37(13) . .
O2 Ti3 Ti5 143.66(15) 2_756 .
O8 Ti3 Ti5 39.10(14) . .
O3 Ti3 Ti5 122.89(15) . .
O7 Ti3 Ti5 78.82(12) 2_756 .
O9 Ti3 Ti1 102.46(19) . .
O16 Ti3 Ti1 143.95(15) . .
O2 Ti3 Ti1 41.79(14) 2_756 .
O8 Ti3 Ti1 122.46(15) . .
O3 Ti3 Ti1 39.01(14) . .
O7 Ti3 Ti1 78.60(12) 2_756 .
Ti5 Ti3 Ti1 151.49(6) . .
O9 Ti3 Ti2 132.50(18) . 2_756
O16 Ti3 Ti2 86.07(15) . 2_756
O2 Ti3 Ti2 34.89(14) 2_756 2_756
O8 Ti3 Ti2 128.25(14) . 2_756
O3 Ti3 Ti2 89.57(15) . 2_756
O7 Ti3 Ti2 41.15(11) 2_756 2_756
Ti5 Ti3 Ti2 112.00(5) . 2_756
Ti1 Ti3 Ti2 57.98(4) . 2_756
O9 Ti3 Ti8 132.21(18) . .
O16 Ti3 Ti8 34.48(15) . .
O2 Ti3 Ti8 86.38(14) 2_756 .
O8 Ti3 Ti8 88.78(14) . .
O3 Ti3 Ti8 129.24(15) . .
O7 Ti3 Ti8 41.66(11) 2_756 .
Ti5 Ti3 Ti8 57.40(4) . .
Ti1 Ti3 Ti8 112.58(5) . .
Ti2 Ti3 Ti8 56.25(4) 2_756 .
O10 Ti4 O5 101.5(2) . .
O10 Ti4 O11 97.6(2) . .
O5 Ti4 O11 93.7(2) . .
O10 Ti4 O13 93.0(2) . .
O5 Ti4 O13 160.35(19) . .
O11 Ti4 O13 97.4(2) . .
O10 Ti4 O8 96.0(2) . .
O5 Ti4 O8 88.4(2) . .
O11 Ti4 O8 165.5(2) . .
O13 Ti4 O8 76.85(19) . .
O10 Ti4 O12 165.9(2) . .
O5 Ti4 O12 92.19(19) . .
O11 Ti4 O12 77.84(18) . .
O13 Ti4 O12 74.52(18) . .
O8 Ti4 O12 87.74(17) . .
O10 Ti4 Ti5 97.09(18) . .
O5 Ti4 Ti5 123.90(14) . .
O11 Ti4 Ti5 135.46(17) . .
O13 Ti4 Ti5 39.95(13) . .
O8 Ti4 Ti5 36.94(13) . .
O12 Ti4 Ti5 77.78(12) . .
O10 Ti4 Ti7 130.58(18) . .
O5 Ti4 Ti7 89.67(15) . .
O11 Ti4 Ti7 33.16(14) . .
O13 Ti4 Ti7 90.85(14) . .
O8 Ti4 Ti7 132.66(14) . .
O12 Ti4 Ti7 45.08(11) . .
Ti5 Ti4 Ti7 116.09(5) . .
O10 Ti4 Cd1 94.00(18) . .
O5 Ti4 Cd1 44.25(13) . .
O11 Ti4 Cd1 51.13(16) . .
O13 Ti4 Cd1 148.46(14) . .
O8 Ti4 Cd1 132.68(15) . .
O12 Ti4 Cd1 93.40(12) . .
Ti5 Ti4 Cd1 165.63(6) . .
Ti7 Ti4 Cd1 61.67(4) . .
O10 Ti4 Ti9 123.9(2) . .
O5 Ti4 Ti9 134.66(15) . .
O11 Ti4 Ti9 81.67(16) . .
O13 Ti4 Ti9 33.07(14) . .
O8 Ti4 Ti9 86.63(13) . .
O12 Ti4 Ti9 42.62(12) . .
Ti5 Ti4 Ti9 55.44(4) . .
Ti7 Ti4 Ti9 62.44(4) . .
Cd1 Ti4 Ti9 124.10(5) . .
O14 Ti5 O8 121.6(3) . .
O14 Ti5 O15 123.0(3) . .
O8 Ti5 O15 115.5(2) . .
O14 Ti5 O16 102.4(2) . .
O8 Ti5 O16 82.17(19) . .
O15 Ti5 O16 83.9(2) . .
O14 Ti5 O13 105.2(2) . .
O8 Ti5 O13 82.9(2) . .
O15 Ti5 O13 81.7(2) . .
O16 Ti5 O13 152.4(2) . .
O14 Ti5 Ti3 118.9(2) . .
O8 Ti5 Ti3 41.51(14) . .
O15 Ti5 Ti3 102.48(16) . .
O16 Ti5 Ti3 40.66(14) . .
O13 Ti5 Ti3 120.90(16) . .
O14 Ti5 Ti9 123.0(2) . .
O8 Ti5 Ti9 100.57(15) . .
O15 Ti5 Ti9 41.47(14) . .
O16 Ti5 Ti9 121.12(15) . .
O13 Ti5 Ti9 40.27(15) . .
Ti3 Ti5 Ti9 118.07(6) . .
O14 Ti5 Ti8 121.9(2) . .
O8 Ti5 Ti8 100.68(15) . .
O15 Ti5 Ti8 41.30(14) . .
O16 Ti5 Ti8 42.64(14) . .
O13 Ti5 Ti8 118.83(15) . .
Ti3 Ti5 Ti8 68.46(4) . .
Ti9 Ti5 Ti8 80.06(5) . .
O14 Ti5 Ti4 123.0(2) . .
O8 Ti5 Ti4 41.48(14) . .
O15 Ti5 Ti4 99.74(15) . .
O16 Ti5 Ti4 119.37(15) . .
O13 Ti5 Ti4 41.48(15) . .
Ti3 Ti5 Ti4 80.60(5) . .
Ti9 Ti5 Ti4 66.37(5) . .
Ti8 Ti5 Ti4 115.09(6) . .
O7 Ti6 O7 108.5(3) 2_756 .
O7 Ti6 O12 108.41(19) 2_756 2_756
O7 Ti6 O12 110.7(2) . 2_756
O7 Ti6 O12 110.7(2) 2_756 .
O7 Ti6 O12 108.41(19) . .
O12 Ti6 O12 110.1(3) 2_756 .
O18 Ti7 O11 101.9(2) . .
O18 Ti7 O17 102.3(2) . .
O11 Ti7 O17 92.8(2) . .
O18 Ti7 O19 93.4(2) . .
O11 Ti7 O19 163.8(2) . .
O17 Ti7 O19 89.0(2) . .
O18 Ti7 O20 95.0(2) . .
O11 Ti7 O20 95.9(2) . .
O17 Ti7 O20 158.6(2) . .
O19 Ti7 O20 77.3(2) . .
O18 Ti7 O12 167.7(2) . .
O11 Ti7 O12 77.00(18) . .
O17 Ti7 O12 89.98(18) . .
O19 Ti7 O12 86.92(18) . .
O20 Ti7 O12 73.03(18) . .
O18 Ti7 Ti10 94.1(4) . 2_756
O11 Ti7 Ti10 134.5(6) . 2_756
O17 Ti7 Ti10 125.1(5) . 2_756
O19 Ti7 Ti10 37.5(5) . 2_756
O20 Ti7 Ti10 39.9(5) . 2_756
O12 Ti7 Ti10 78.8(4) . 2_756
O18 Ti7 Ti4 135.7(2) . .
O11 Ti7 Ti4 34.02(14) . .
O17 Ti7 Ti4 87.76(14) . .
O19 Ti7 Ti4 130.14(14) . .
O20 Ti7 Ti4 88.56(14) . .
O12 Ti7 Ti4 43.37(12) . .
Ti10 Ti7 Ti4 115.2(5) 2_756 .
O18 Ti7 Ti10 97.0(4) . .
O11 Ti7 Ti10 133.5(5) . .
O17 Ti7 Ti10 124.1(5) . .
O19 Ti7 Ti10 37.4(5) . .
O20 Ti7 Ti10 40.0(5) . .
O12 Ti7 Ti10 75.9(4) . .
Ti10 Ti7 Ti10 2.9(7) 2_756 .
Ti4 Ti7 Ti10 112.8(4) . .
O18 Ti7 Cd1 97.2(2) . .
O11 Ti7 Cd1 50.35(16) . .
O17 Ti7 Cd1 44.23(14) . .
O19 Ti7 Cd1 133.24(14) . .
O20 Ti7 Cd1 145.83(15) . .
O12 Ti7 Cd1 91.40(12) . .
Ti10 Ti7 Cd1 166.1(3) 2_756 .
Ti4 Ti7 Cd1 60.78(4) . .
Ti10 Ti7 Cd1 163.6(3) . .
O18 Ti7 Ti9 125.9(2) . .
O11 Ti7 Ti9 80.89(15) . .
O17 Ti7 Ti9 131.76(14) . .
O19 Ti7 Ti9 85.91(14) . .
O20 Ti7 Ti9 32.13(13) . .
O12 Ti7 Ti9 41.88(12) . .
Ti10 Ti7 Ti9 55.8(5) 2_756 .
Ti4 Ti7 Ti9 60.92(4) . .
Ti10 Ti7 Ti9 54.0(5) . .
Cd1 Ti7 Ti9 121.69(5) . .
O21 Ti8 O6 99.9(2) . 2_756
O21 Ti8 O17 102.0(2) . 2_756
O6 Ti8 O17 94.4(2) 2_756 2_756
O21 Ti8 O15 95.4(2) . .
O6 Ti8 O15 163.2(2) 2_756 .
O17 Ti8 O15 89.1(2) 2_756 .
O21 Ti8 O16 95.8(2) . .
O6 Ti8 O16 94.9(2) 2_756 .
O17 Ti8 O16 158.20(19) 2_756 .
O15 Ti8 O16 76.56(19) . .
O21 Ti8 O7 167.2(2) . 2_756
O6 Ti8 O7 76.29(18) 2_756 2_756
O17 Ti8 O7 90.51(18) 2_756 2_756
O15 Ti8 O7 87.23(17) . 2_756
O16 Ti8 O7 72.68(17) . 2_756
O21 Ti8 Ti5 98.10(18) . .
O6 Ti8 Ti5 132.41(16) 2_756 .
O17 Ti8 Ti5 124.11(15) 2_756 .
O15 Ti8 Ti5 37.09(13) . .
O16 Ti8 Ti5 39.50(13) . .
O7 Ti8 Ti5 76.58(12) 2_756 .
O21 Ti8 Ti2 132.25(17) . 2_756
O6 Ti8 Ti2 32.45(14) 2_756 2_756
O17 Ti8 Ti2 89.01(15) 2_756 2_756
O15 Ti8 Ti2 131.45(14) . 2_756
O16 Ti8 Ti2 88.35(14) . 2_756
O7 Ti8 Ti2 44.28(11) 2_756 2_756
Ti5 Ti8 Ti2 113.74(5) . 2_756
O21 Ti8 Cd1 95.64(18) . 2_756
O6 Ti8 Cd1 53.49(16) 2_756 2_756
O17 Ti8 Cd1 42.77(14) 2_756 2_756
O15 Ti8 Cd1 131.91(14) . 2_756
O16 Ti8 Cd1 147.84(14) . 2_756
O7 Ti8 Cd1 91.79(12) 2_756 2_756
Ti5 Ti8 Cd1 163.25(5) . 2_756
Ti2 Ti8 Cd1 62.05(4) 2_756 2_756
O21 Ti8 Ti3 125.53(18) . .
O6 Ti8 Ti3 79.79(15) 2_756 .
O17 Ti8 Ti3 132.47(14) 2_756 .
O15 Ti8 Ti3 85.67(14) . .
O16 Ti8 Ti3 31.61(13) . .
O7 Ti8 Ti3 42.11(12) 2_756 .
Ti5 Ti8 Ti3 54.15(4) . .
Ti2 Ti8 Ti3 61.30(4) 2_756 .
Cd1 Ti8 Ti3 123.22(5) 2_756 .
O23 Ti9 O20 99.2(2) . .
O23 Ti9 O13 97.7(3) . .
O20 Ti9 O13 108.1(2) . .
O23 Ti9 O19 101.2(2) . 2_756
O20 Ti9 O19 80.1(2) . 2_756
O13 Ti9 O19 157.9(2) . 2_756
O23 Ti9 O15 98.5(2) . .
O20 Ti9 O15 159.2(2) . .
O13 Ti9 O15 80.1(2) . .
O19 Ti9 O15 85.9(2) 2_756 .
O23 Ti9 O12 168.5(2) . .
O20 Ti9 O12 75.48(19) . .
O13 Ti9 O12 74.78(19) . .
O19 Ti9 O12 88.05(18) 2_756 .
O15 Ti9 O12 88.86(18) . .
O23 Ti9 Ti10 104.6(4) . 2_756
O20 Ti9 Ti10 38.5(6) . 2_756
O13 Ti9 Ti10 141.8(6) . 2_756
O19 Ti9 Ti10 41.7(6) 2_756 2_756
O15 Ti9 Ti10 125.4(5) . 2_756
O12 Ti9 Ti10 77.7(4) . 2_756
O23 Ti9 Ti10 103.2(4) . .
O20 Ti9 Ti10 43.8(6) . .
O13 Ti9 Ti10 147.0(6) . .
O19 Ti9 Ti10 36.3(6) 2_756 .
O15 Ti9 Ti10 120.8(5) . .
O12 Ti9 Ti10 80.1(4) . .
Ti10 Ti9 Ti10 5.5(12) 2_756 .
O23 Ti9 Ti5 101.59(19) . .
O20 Ti9 Ti5 145.10(17) . .
O13 Ti9 Ti5 41.53(14) . .
O19 Ti9 Ti5 122.25(15) 2_756 .
O15 Ti9 Ti5 38.61(14) . .
O12 Ti9 Ti5 78.73(12) . .
Ti10 Ti9 Ti5 151.7(3) 2_756 .
Ti10 Ti9 Ti5 150.4(3) . .
O23 Ti9 Ti4 129.9(2) . .
O20 Ti9 Ti4 87.01(16) . .
O13 Ti9 Ti4 35.27(15) . .
O19 Ti9 Ti4 128.68(14) 2_756 .
O15 Ti9 Ti4 89.91(14) . .
O12 Ti9 Ti4 40.69(12) . .
Ti10 Ti9 Ti4 110.0(5) 2_756 .
Ti10 Ti9 Ti4 114.2(5) . .
Ti5 Ti9 Ti4 58.18(4) . .
O23 Ti9 Ti7 130.88(19) . .
O20 Ti9 Ti7 35.01(15) . .
O13 Ti9 Ti7 87.26(15) . .
O19 Ti9 Ti7 88.91(14) 2_756 .
O15 Ti9 Ti7 130.28(15) . .
O12 Ti9 Ti7 41.52(11) . .
Ti10 Ti9 Ti7 54.7(5) 2_756 .
Ti10 Ti9 Ti7 59.7(6) . .
Ti5 Ti9 Ti7 113.12(5) . .
Ti4 Ti9 Ti7 56.64(4) . .
Ti10 Ti10 O24 85.4(10) 2_756 .
Ti10 Ti10 O19 125(8) 2_756 2_756
O24 Ti10 O19 127.9(15) . 2_756
Ti10 Ti10 O20 125(10) 2_756 2_756
O24 Ti10 O20 106.9(11) . 2_756
O19 Ti10 O20 88.7(11) 2_756 2_756
Ti10 Ti10 O19 48(8) 2_756 .
O24 Ti10 O19 117.5(14) . .
O19 Ti10 O19 113.9(3) 2_756 .
O20 Ti10 O19 81.4(10) 2_756 .
Ti10 Ti10 O20 48(10) 2_756 .
O24 Ti10 O20 99.8(11) . .
O19 Ti10 O20 81.1(9) 2_756 .
O20 Ti10 O20 152.1(5) 2_756 .
O19 Ti10 O20 79.1(10) . .
Ti10 Ti10 Ti7 146(3) 2_756 2_756
O24 Ti10 Ti7 128.0(13) . 2_756
O19 Ti10 Ti7 43.4(6) 2_756 2_756
O20 Ti10 Ti7 45.4(6) 2_756 2_756
O19 Ti10 Ti7 102.1(6) . 2_756
O20 Ti10 Ti7 120.6(7) . 2_756
Ti10 Ti10 Ti9 88(10) 2_756 2_756
O24 Ti10 Ti9 121.0(12) . 2_756
O19 Ti10 Ti9 103.0(7) 2_756 2_756
O20 Ti10 Ti9 39.8(5) 2_756 2_756
O19 Ti10 Ti9 41.6(5) . 2_756
O20 Ti10 Ti9 117.6(9) . 2_756
Ti7 Ti10 Ti9 69.5(5) 2_756 2_756
Ti10 Ti10 Ti9 87(10) 2_756 .
O24 Ti10 Ti9 120.8(12) . .
O19 Ti10 Ti9 40.6(5) 2_756 .
O20 Ti10 Ti9 124.7(7) 2_756 .
O19 Ti10 Ti9 98.4(7) . .
O20 Ti10 Ti9 40.6(4) . .
Ti7 Ti10 Ti9 81.8(5) 2_756 .
Ti9 Ti10 Ti9 117.15(14) 2_756 .
Ti10 Ti10 Ti7 31(2) 2_756 .
O24 Ti10 Ti7 116.0(12) . .
O19 Ti10 Ti7 98.3(7) 2_756 .
O20 Ti10 Ti7 116.8(9) 2_756 .
O19 Ti10 Ti7 38.6(5) . .
O20 Ti10 Ti7 40.6(5) . .
Ti7 Ti10 Ti7 115.97(11) 2_756 .
Ti9 Ti10 Ti7 77.9(5) 2_756 .
Ti9 Ti10 Ti7 66.3(5) . .
C1 O1 Ti1 180.000(3) . .
Ti3 O2 Ti1 97.40(19) 2_756 .
Ti3 O2 Ti2 112.6(2) 2_756 .
Ti1 O2 Ti2 98.4(2) . .
Ti1 O3 Ti3 99.4(2) . .
Ti1 O3 Ti2 102.1(2) . .
Ti3 O3 Ti2 146.5(3) . .
C4 O4 Ti2 142.1(6) . .
Ti4 O5 Ti2 147.7(2) . .
Ti4 O5 Cd1 101.2(2) . .
Ti2 O5 Cd1 104.3(2) . .
Ti2 O6 Ti8 115.1(2) . 2_756
Ti6 O7 Ti2 123.2(2) . .
Ti6 O7 Ti8 121.2(2) . 2_756
Ti2 O7 Ti8 90.24(15) . 2_756
Ti6 O7 Ti3 122.2(2) . 2_756
Ti2 O7 Ti3 96.17(17) . 2_756
Ti8 O7 Ti3 96.23(17) 2_756 2_756
Ti5 O8 Ti3 99.4(2) . .
Ti5 O8 Ti4 101.6(2) . .
Ti3 O8 Ti4 147.5(3) . .
C7 O9 Ti3 142.9(7) . .
C10 O10 Ti4 134.4(7) . .
Ti7 O11 Ti4 112.8(2) . .
Ti7 O11 Cd1 95.1(2) . .
Ti4 O11 Cd1 93.0(2) . .
Ti6 O12 Ti4 122.0(2) . .
Ti6 O12 Ti7 121.6(2) . .
Ti4 O12 Ti7 91.56(16) . .
Ti6 O12 Ti9 121.4(2) . .
Ti4 O12 Ti9 96.68(18) . .
Ti7 O12 Ti9 96.60(17) . .
Ti9 O13 Ti5 98.2(2) . .
Ti9 O13 Ti4 111.7(2) . .
Ti5 O13 Ti4 98.6(2) . .
C13 O14 Ti5 156.2(8) . .
Ti5 O15 Ti9 99.9(2) . .
Ti5 O15 Ti8 101.6(2) . .
Ti9 O15 Ti8 145.8(3) . .
Ti3 O16 Ti5 97.96(19) . .
Ti3 O16 Ti8 113.9(2) . .
Ti5 O16 Ti8 97.9(2) . .
Ti8 O17 Ti7 149.2(3) 2_756 .
Ti8 O17 Cd1 104.1(2) 2_756 .
Ti7 O17 Cd1 101.0(2) . .
C16 O18 Ti7 136.7(7) . .
Ti10 O19 Ti9 103.1(9) 2_756 2_756
Ti10 O19 Ti10 6.8(16) 2_756 .
Ti9 O19 Ti10 96.7(8) 2_756 .
Ti10 O19 Ti7 99.1(9) 2_756 .
Ti9 O19 Ti7 147.8(3) 2_756 .
Ti10 O19 Ti7 104.0(8) . .
Ti10 O20 Ti9 101.7(8) 2_756 .
Ti10 O20 Ti10 6.5(17) 2_756 .
Ti9 O20 Ti10 95.6(7) . .
Ti10 O20 Ti7 94.7(8) 2_756 .
Ti9 O20 Ti7 112.9(2) . .
Ti10 O20 Ti7 99.4(8) . .
C19 O21 Ti8 139.9(6) . .
C22 O22 Cd1 129.0(11) . .
C25 O23 Ti9 135.7(7) . .
C28 O24 C28 40.2(14) 2_756 .
C28 O24 Ti10 162.3(12) 2_756 .
C28 O24 Ti10 156.8(12) . .
C28 O24 Ti10 156.8(12) 2_756 2_756
C28 O24 Ti10 162.3(12) . 2_756
Ti10 O24 Ti10 9.2(19) . 2_756
C31 N1 C35 118.6(7) . .
C31 N1 Cd1 127.3(6) . .
C35 N1 Cd1 114.0(5) . .
C36 N2 C40 118.9(7) . .
C36 N2 Cd1 125.8(5) . .
C40 N2 Cd1 114.9(5) . .
O1 C1 C2 103.4(14) . .
O1 C1 C2 103.4(14) . 2_756
C2 C1 C2 153(3) . 2_756
O1 C1 H1 90.0 . .
C2 C1 H1 90.0 . .
C2 C1 H1 90.0 2_756 .
C1 C2 H2A 109.4 . .
C1 C2 H2B 109.4 . .
H2A C2 H2B 109.5 . .
C1 C2 H2C 109.5 . .
H2A C2 H2C 109.5 . .
H2B C2 H2C 109.5 . .
O4 C4 C6 112.1(12) . .
O4 C4 C5 109.3(10) . .
C6 C4 C5 114.3(12) . .
O4 C4 H4 106.9 . .
C6 C4 H4 106.9 . .
C5 C4 H4 106.9 . .
C4 C5 H5A 109.5 . .
C4 C5 H5B 109.5 . .
H5A C5 H5B 109.5 . .
C4 C5 H5C 109.5 . .
H5A C5 H5C 109.5 . .
H5B C5 H5C 109.5 . .
C4 C6 H6A 109.5 . .
C4 C6 H6B 109.5 . .
H6A C6 H6B 109.5 . .
C4 C6 H6C 109.5 . .
H6A C6 H6C 109.5 . .
H6B C6 H6C 109.5 . .
C8 C7 C9 122.4(14) . .
C8 C7 O9 122.3(13) . .
C9 C7 O9 115.2(12) . .
C8 C7 H7 91.3 . .
C9 C7 H7 91.3 . .
O9 C7 H7 91.2 . .
C7 C8 H8A 109.5 . .
C7 C8 H8B 109.5 . .
H8A C8 H8B 109.5 . .
C7 C8 H8C 109.5 . .
H8A C8 H8C 109.5 . .
H8B C8 H8C 109.5 . .
C7 C9 H9A 109.5 . .
C7 C9 H9B 109.5 . .
H9A C9 H9B 109.5 . .
C7 C9 H9C 109.5 . .
H9A C9 H9C 109.5 . .
H9B C9 H9C 109.5 . .
O10 C10 C12 112.9(12) . .
O10 C10 C11 112.3(11) . .
C12 C10 C11 117.5(14) . .
O10 C10 H10 104.1 . .
C12 C10 H10 104.1 . .
C11 C10 H10 104.1 . .
C10 C11 H11A 109.5 . .
C10 C11 H11B 109.5 . .
H11A C11 H11B 109.5 . .
C10 C11 H11C 109.5 . .
H11A C11 H11C 109.5 . .
H11B C11 H11C 109.5 . .
C10 C12 H12A 109.5 . .
C10 C12 H12B 109.5 . .
H12A C12 H12B 109.5 . .
C10 C12 H12C 109.5 . .
H12A C12 H12C 109.5 . .
H12B C12 H12C 109.5 . .
C14 C13 O14 115.2(13) . .
C14 C13 C15 131.2(15) . .
O14 C13 C15 112.5(12) . .
C14 C13 H13 93.5 . .
O14 C13 H13 93.5 . .
C15 C13 H13 93.5 . .
C13 C14 H14A 109.5 . .
C13 C14 H14B 109.5 . .
H14A C14 H14B 109.5 . .
C13 C14 H14C 109.5 . .
H14A C14 H14C 109.5 . .
H14B C14 H14C 109.5 . .
C13 C15 H15A 109.5 . .
C13 C15 H15B 109.5 . .
H15A C15 H15B 109.5 . .
C13 C15 H15C 109.5 . .
H15A C15 H15C 109.5 . .
H15B C15 H15C 109.5 . .
C17 C16 C18 118.9(14) . .
C17 C16 O18 103.0(15) . .
C18 C16 O18 110.8(12) . .
C17 C16 H16 107.9 . .
C18 C16 H16 107.9 . .
O18 C16 H16 107.9 . .
C16 C17 H17A 109.5 . .
C16 C17 H17B 109.5 . .
H17A C17 H17B 109.5 . .
C16 C17 H17C 109.5 . .
H17A C17 H17C 109.5 . .
H17B C17 H17C 109.5 . .
C16 C18 H18A 109.5 . .
C16 C18 H18B 109.5 . .
H18A C18 H18B 109.5 . .
C16 C18 H18C 109.5 . .
H18A C18 H18C 109.5 . .
H18B C18 H18C 109.5 . .
O21 C19 C21 109.6(10) . .
O21 C19 C20 108.1(10) . .
C21 C19 C20 112.7(12) . .
O21 C19 H19 108.8 . .
C21 C19 H19 108.8 . .
C20 C19 H19 108.8 . .
C19 C20 H20A 109.5 . .
C19 C20 H20B 109.5 . .
H20A C20 H20B 109.5 . .
C19 C20 H20C 109.5 . .
H20A C20 H20C 109.5 . .
H20B C20 H20C 109.5 . .
C19 C21 H21A 109.5 . .
C19 C21 H21B 109.5 . .
H21A C21 H21B 109.5 . .
C19 C21 H21C 109.5 . .
H21A C21 H21C 109.5 . .
H21B C21 H21C 109.5 . .
C23 C22 O22 118.5(14) . .
C23 C22 C24 124.5(16) . .
O22 C22 C24 116.2(13) . .
C23 C22 H22 93.0 . .
O22 C22 H22 93.0 . .
C24 C22 H22 93.0 . .
C22 C23 H23A 109.5 . .
C22 C23 H23B 109.5 . .
H23A C23 H23B 109.5 . .
C22 C23 H23C 109.5 . .
H23A C23 H23C 109.5 . .
H23B C23 H23C 109.5 . .
C22 C24 H24A 109.5 . .
C22 C24 H24B 109.5 . .
H24A C24 H24B 109.5 . .
C22 C24 H24C 109.5 . .
H24A C24 H24C 109.5 . .
H24B C24 H24C 109.5 . .
C26 C25 C27 116.6(15) . .
C26 C25 O23 105.8(16) . .
C27 C25 O23 110.2(14) . .
C26 C25 H25 108.0 . .
C27 C25 H25 108.0 . .
O23 C25 H25 108.0 . .
C25 C26 H26A 109.5 . .
C25 C26 H26B 109.5 . .
H26A C26 H26B 109.5 . .
C25 C26 H26C 109.5 . .
H26A C26 H26C 109.5 . .
H26B C26 H26C 109.5 . .
C25 C27 H27A 109.5 . .
C25 C27 H27B 109.5 . .
H27A C27 H27B 109.5 . .
C25 C27 H27C 109.5 . .
H27A C27 H27C 109.5 . .
H27B C27 H27C 109.5 . .
C29 C28 O24 120(2) . .
C29 C28 C29 118(2) . 2_756
O24 C28 C29 96.4(12) . 2_756
C28 C29 C28 34.6(15) . 2_756
N1 C31 C32 123.7(9) . .
N1 C31 H31 118.2 . .
C32 C31 H31 118.2 . .
C33 C32 C31 117.0(10) . .
C33 C32 H32 121.5 . .
C31 C32 H32 121.5 . .
C32 C33 C34 121.2(9) . .
C32 C33 H33 119.4 . .
C34 C33 H33 119.4 . .
C35 C34 C33 117.6(8) . .
C35 C34 C41 119.1(9) . .
C33 C34 C41 123.3(8) . .
N1 C35 C34 121.8(8) . .
N1 C35 C40 119.0(7) . .
C34 C35 C40 119.2(7) . .
N2 C36 C37 122.9(8) . .
N2 C36 H36 118.5 . .
C37 C36 H36 118.5 . .
C38 C37 C36 119.3(9) . .
C38 C37 H37 120.4 . .
C36 C37 H37 120.4 . .
C37 C38 C39 119.2(8) . .
C37 C38 H38 120.4 . .
C39 C38 H38 120.4 . .
C38 C39 C40 118.8(7) . .
C38 C39 C42 123.3(8) . .
C40 C39 C42 117.9(8) . .
N2 C40 C39 120.9(7) . .
N2 C40 C35 118.8(6) . .
C39 C40 C35 120.3(7) . .
C42 C41 C34 121.9(8) . .
C42 C41 H41 119.0 . .
C34 C41 H41 119.0 . .
C41 C42 C39 121.6(8) . .
C41 C42 H42 119.2 . .
C39 C42 H42 119.2 . .

loop_
_geom_bond_atom_site_label_1
_geom_bond_atom_site_label_2
_geom_bond_distance
_geom_bond_site_symmetry_2
Cd1 N2 2.299(6) .
Cd1 N1 2.309(6) .
Cd1 O5 2.309(4) .
Cd1 O17 2.327(5) .
Cd1 O22 2.436(7) .
Cd1 O11 2.531(5) .
Cd1 Ti4 3.2458(15) .
Cd1 Ti7 3.2736(16) .
Cd1 Ti8 3.3226(16) 2_756
Cd1 Ti2 3.3375(15) .
Ti1 O1 1.778(7) .
Ti1 O3 1.869(5) 2_756
Ti1 O3 1.869(5) .
Ti1 O2 1.968(5) .
Ti1 O2 1.968(5) 2_756
Ti1 Ti3 2.9295(18) 2_756
Ti1 Ti3 2.9295(17) .
Ti1 Ti2 3.0472(16) 2_756
Ti1 Ti2 3.0472(16) .
Ti2 O4 1.793(5) .
Ti2 O6 1.863(5) .
Ti2 O5 1.907(5) .
Ti2 O3 2.046(5) .
Ti2 O2 2.056(5) .
Ti2 O7 2.196(4) .
Ti2 Ti8 3.1457(19) 2_756
Ti2 Ti3 3.318(2) 2_756
Ti3 O9 1.791(5) .
Ti3 O16 1.923(5) .
Ti3 O2 1.931(5) 2_756
Ti3 O8 1.963(5) .
Ti3 O3 1.970(5) .
Ti3 O7 2.262(5) 2_756
Ti3 Ti5 2.923(2) .
Ti3 Ti2 3.318(2) 2_756
Ti3 Ti8 3.3541(18) .
Ti4 O10 1.827(5) .
Ti4 O5 1.878(5) .
Ti4 O11 1.905(5) .
Ti4 O13 2.040(5) .
Ti4 O8 2.059(4) .
Ti4 O12 2.156(4) .
Ti4 Ti5 3.0456(18) .
Ti4 Ti7 3.1382(19) .
Ti4 Ti9 3.284(2) .
Ti5 O14 1.779(5) .
Ti5 O8 1.868(5) .
Ti5 O15 1.870(5) .
Ti5 O16 1.950(5) .
Ti5 O13 1.978(5) .
Ti5 Ti9 2.9519(19) .
Ti5 Ti8 3.0378(19) .
Ti6 O7 1.796(4) 2_756
Ti6 O7 1.796(4) .
Ti6 O12 1.813(4) 2_756
Ti6 O12 1.813(4) .
Ti7 O18 1.794(5) .
Ti7 O11 1.862(5) .
Ti7 O17 1.900(5) .
Ti7 O19 2.020(5) .
Ti7 O20 2.074(5) .
Ti7 O12 2.223(4) .
Ti7 Ti10 2.90(2) 2_756
Ti7 Ti10 3.14(3) .
Ti7 Ti9 3.3312(19) .
Ti8 O21 1.798(5) .
Ti8 O6 1.865(5) 2_756
Ti8 O17 1.872(5) 2_756
Ti8 O15 2.047(5) .
Ti8 O16 2.077(5) .
Ti8 O7 2.243(4) 2_756
Ti8 Ti2 3.1457(19) 2_756
Ti8 Cd1 3.3226(15) 2_756
Ti9 O23 1.789(5) .
Ti9 O20 1.923(5) .
Ti9 O13 1.928(5) .
Ti9 O19 1.965(5) 2_756
Ti9 O15 1.984(5) .
Ti9 O12 2.239(5) .
Ti9 Ti10 2.94(2) 2_756
Ti9 Ti10 2.94(2) .
Ti10 Ti10 0.28(6) 2_756
Ti10 O24 1.773(8) .
Ti10 O19 1.79(2) 2_756
Ti10 O20 1.87(3) 2_756
Ti10 O19 1.97(3) .
Ti10 O20 2.05(3) .
Ti10 Ti7 2.90(2) 2_756
Ti10 Ti9 2.94(2) 2_756
O1 C1 1.37(2) .
O2 Ti3 1.931(5) 2_756
O4 C4 1.402(11) .
O6 Ti8 1.865(5) 2_756
O7 Ti8 2.243(4) 2_756
O7 Ti3 2.262(4) 2_756
O9 C7 1.389(11) .
O10 C10 1.416(12) .
O14 C13 1.401(12) .
O17 Ti8 1.872(5) 2_756
O18 C16 1.566(15) .
O19 Ti10 1.79(2) 2_756
O19 Ti9 1.965(5) 2_756
O20 Ti10 1.87(3) 2_756
O21 C19 1.383(11) .
O22 C22 1.377(15) .
O23 C25 1.512(16) .
O24 C28 1.477(16) 2_756
O24 C28 1.477(16) .
O24 Ti10 1.773(8) 2_756
N1 C31 1.333(12) .
N1 C35 1.359(9) .
N2 C36 1.306(10) .
N2 C40 1.344(9) .
C1 C2 1.429(16) .
C1 C2 1.429(16) 2_756
C1 H1 0.9900 .
C2 H2A 0.9700 .
C2 H2B 0.9700 .
C2 H2C 0.9700 .
C4 C6 1.467(18) .
C4 C5 1.500(18) .
C4 H4 0.9900 .
C5 H5A 0.9700 .
C5 H5B 0.9700 .
C5 H5C 0.9700 .
C6 H6A 0.9700 .
C6 H6B 0.9700 .
C6 H6C 0.9700 .
C7 C8 1.281(18) .
C7 C9 1.362(18) .
C7 H7 0.9900 .
C8 H8A 0.9700 .
C8 H8B 0.9700 .
C8 H8C 0.9700 .
C9 H9A 0.9700 .
C9 H9B 0.9700 .
C9 H9C 0.9700 .
C10 C12 1.440(17) .
C10 C11 1.460(18) .
C10 H10 0.9900 .
C11 H11A 0.9700 .
C11 H11B 0.9700 .
C11 H11C 0.9700 .
C12 H12A 0.9700 .
C12 H12B 0.9700 .
C12 H12C 0.9700 .
C13 C14 1.34(2) .
C13 C15 1.485(19) .
C13 H13 0.9900 .
C14 H14A 0.9700 .
C14 H14B 0.9700 .
C14 H14C 0.9700 .
C15 H15A 0.9700 .
C15 H15B 0.9700 .
C15 H15C 0.9700 .
C16 C17 1.40(2) .
C16 C18 1.414(18) .
C16 H16 0.9900 .
C17 H17A 0.9700 .
C17 H17B 0.9700 .
C17 H17C 0.9700 .
C18 H18A 0.9700 .
C18 H18B 0.9700 .
C18 H18C 0.9700 .
C19 C21 1.466(17) .
C19 C20 1.508(16) .
C19 H19 0.9900 .
C20 H20A 0.9700 .
C20 H20B 0.9700 .
C20 H20C 0.9700 .
C21 H21A 0.9700 .
C21 H21B 0.9700 .
C21 H21C 0.9700 .
C22 C23 1.350(19) .
C22 C24 1.396(18) .
C22 H22 0.9900 .
C23 H23A 0.9700 .
C23 H23B 0.9700 .
C23 H23C 0.9700 .
C24 H24A 0.9700 .
C24 H24B 0.9700 .
C24 H24C 0.9700 .
C25 C26 1.40(2) .
C25 C27 1.45(2) .
C25 H25 0.9900 .
C26 H26A 0.9700 .
C26 H26B 0.9700 .
C26 H26C 0.9700 .
C27 H27A 0.9700 .
C27 H27B 0.9700 .
C27 H27C 0.9700 .
C28 C29 1.33(3) .
C28 C29 1.77(3) 2_756
C29 C28 1.77(3) 2_756
C31 C32 1.423(13) .
C31 H31 0.9400 .
C32 C33 1.363(13) .
C32 H32 0.9400 .
C33 C34 1.414(14) .
C33 H33 0.9400 .
C34 C35 1.411(11) .
C34 C41 1.427(12) .
C35 C40 1.436(11) .
C36 C37 1.399(11) .
C36 H36 0.9400 .
C37 C38 1.352(12) .
C37 H37 0.9400 .
C38 C39 1.373(12) .
C38 H38 0.9400 .
C39 C40 1.418(10) .
C39 C42 1.446(11) .
C41 C42 1.327(13) .
C41 H41 0.9400 .
C42 H42 0.9400 .

loop_
_geom_torsion_atom_site_label_1
_geom_torsion_atom_site_label_2
_geom_torsion_atom_site_label_3
_geom_torsion_atom_site_label_4
_geom_torsion
_geom_torsion_site_symmetry_1
_geom_torsion_site_symmetry_4
O1 Ti1 Ti2 O4 14.6(2) . .
O3 Ti1 Ti2 O4 154.2(3) 2_756 .
O3 Ti1 Ti2 O4 -89.1(3) . .
O2 Ti1 Ti2 O4 87.9(3) . .
O2 Ti1 Ti2 O4 -118.3(3) 2_756 .
Ti3 Ti1 Ti2 O4 128.1(2) 2_756 .
Ti3 Ti1 Ti2 O4 -106.1(2) . .
Ti2 Ti1 Ti2 O4 -165.4(2) 2_756 .
O1 Ti1 Ti2 O6 -96.0(2) . .
O3 Ti1 Ti2 O6 43.6(3) 2_756 .
O3 Ti1 Ti2 O6 160.3(3) . .
O2 Ti1 Ti2 O6 -22.7(3) . .
O2 Ti1 Ti2 O6 131.0(3) 2_756 .
Ti3 Ti1 Ti2 O6 17.5(2) 2_756 .
Ti3 Ti1 Ti2 O6 143.2(2) . .
Ti2 Ti1 Ti2 O6 84.0(2) 2_756 .
O1 Ti1 Ti2 O5 124.72(17) . .
O3 Ti1 Ti2 O5 -95.7(2) 2_756 .
O3 Ti1 Ti2 O5 21.0(3) . .
O2 Ti1 Ti2 O5 -162.0(3) . .
O2 Ti1 Ti2 O5 -8.2(2) 2_756 .
Ti3 Ti1 Ti2 O5 -121.77(18) 2_756 .
Ti3 Ti1 Ti2 O5 3.99(18) . .
Ti2 Ti1 Ti2 O5 -55.28(17) 2_756 .
O1 Ti1 Ti2 O3 103.7(2) . .
O3 Ti1 Ti2 O3 -116.7(3) 2_756 .
O2 Ti1 Ti2 O3 177.0(3) . .
O2 Ti1 Ti2 O3 -29.2(3) 2_756 .
Ti3 Ti1 Ti2 O3 -142.8(2) 2_756 .
Ti3 Ti1 Ti2 O3 -17.0(2) . .
Ti2 Ti1 Ti2 O3 -76.3(2) 2_756 .
O1 Ti1 Ti2 O2 -73.3(2) . .
O3 Ti1 Ti2 O2 66.3(2) 2_756 .
O3 Ti1 Ti2 O2 -177.0(3) . .
O2 Ti1 Ti2 O2 153.7(3) 2_756 .
Ti3 Ti1 Ti2 O2 40.2(2) 2_756 .
Ti3 Ti1 Ti2 O2 165.9(2) . .
Ti2 Ti1 Ti2 O2 106.7(2) 2_756 .
O1 Ti1 Ti2 O7 -153.97(12) . .
O3 Ti1 Ti2 O7 -14.37(19) 2_756 .
O3 Ti1 Ti2 O7 102.3(3) . .
O2 Ti1 Ti2 O7 -80.6(2) . .
O2 Ti1 Ti2 O7 73.1(2) 2_756 .
Ti3 Ti1 Ti2 O7 -40.46(12) 2_756 .
Ti3 Ti1 Ti2 O7 85.29(13) . .
Ti2 Ti1 Ti2 O7 26.03(12) 2_756 .
O1 Ti1 Ti2 Ti8 -128.96(4) . 2_756
O3 Ti1 Ti2 Ti8 10.64(16) 2_756 2_756
O3 Ti1 Ti2 Ti8 127.3(2) . 2_756
O2 Ti1 Ti2 Ti8 -55.6(2) . 2_756
O2 Ti1 Ti2 Ti8 98.11(17) 2_756 2_756
Ti3 Ti1 Ti2 Ti8 -15.45(6) 2_756 2_756
Ti3 Ti1 Ti2 Ti8 110.30(6) . 2_756
Ti2 Ti1 Ti2 Ti8 51.04(4) 2_756 2_756
O1 Ti1 Ti2 Ti3 -113.51(4) . 2_756
O3 Ti1 Ti2 Ti3 26.09(15) 2_756 2_756
O3 Ti1 Ti2 Ti3 142.8(2) . 2_756
O2 Ti1 Ti2 Ti3 -40.2(2) . 2_756
O2 Ti1 Ti2 Ti3 113.56(18) 2_756 2_756
Ti3 Ti1 Ti2 Ti3 125.75(6) . 2_756
Ti2 Ti1 Ti2 Ti3 66.49(4) 2_756 2_756
O1 Ti1 Ti2 Cd1 155.91(16) . .
O3 Ti1 Ti2 Cd1 -64.5(2) 2_756 .
O3 Ti1 Ti2 Cd1 52.2(3) . .
O2 Ti1 Ti2 Cd1 -130.8(3) . .
O2 Ti1 Ti2 Cd1 23.0(3) 2_756 .
Ti3 Ti1 Ti2 Cd1 -90.58(18) 2_756 .
Ti3 Ti1 Ti2 Cd1 35.17(18) . .
Ti2 Ti1 Ti2 Cd1 -24.09(16) 2_756 .
N2 Cd1 Ti2 O4 -41.7(3) . .
N1 Cd1 Ti2 O4 -72.7(10) . .
O5 Cd1 Ti2 O4 101.9(3) . .
O17 Cd1 Ti2 O4 -163.1(2) . .
O22 Cd1 Ti2 O4 47.9(3) . .
O11 Cd1 Ti2 O4 131.7(2) . .
Ti4 Cd1 Ti2 O4 114.0(2) . .
Ti7 Cd1 Ti2 O4 166.2(2) . .
Ti8 Cd1 Ti2 O4 -135.1(2) 2_756 .
N2 Cd1 Ti2 O6 55.8(2) . .
N1 Cd1 Ti2 O6 24.9(10) . .
O5 Cd1 Ti2 O6 -160.6(3) . .
O17 Cd1 Ti2 O6 -65.5(2) . .
O22 Cd1 Ti2 O6 145.5(3) . .
O11 Cd1 Ti2 O6 -130.7(2) . .
Ti4 Cd1 Ti2 O6 -148.40(18) . .
Ti7 Cd1 Ti2 O6 -96.28(17) . .
Ti8 Cd1 Ti2 O6 -37.53(17) 2_756 .
N2 Cd1 Ti2 O5 -143.6(3) . .
N1 Cd1 Ti2 O5 -174.5(10) . .
O17 Cd1 Ti2 O5 95.1(2) . .
O22 Cd1 Ti2 O5 -53.9(3) . .
O11 Cd1 Ti2 O5 29.9(2) . .
Ti4 Cd1 Ti2 O5 12.2(2) . .
Ti7 Cd1 Ti2 O5 64.3(2) . .
Ti8 Cd1 Ti2 O5 123.1(2) 2_756 .
N2 Cd1 Ti2 O3 -144.0(2) . .
N1 Cd1 Ti2 O3 -174.9(10) . .
O5 Cd1 Ti2 O3 -0.4(3) . .
O17 Cd1 Ti2 O3 94.7(2) . .
O22 Cd1 Ti2 O3 -54.3(3) . .
O11 Cd1 Ti2 O3 29.5(2) . .
Ti4 Cd1 Ti2 O3 11.81(18) . .
Ti7 Cd1 Ti2 O3 63.93(18) . .
Ti8 Cd1 Ti2 O3 122.68(19) 2_756 .
N2 Cd1 Ti2 O2 66.3(3) . .
N1 Cd1 Ti2 O2 35.3(10) . .
O5 Cd1 Ti2 O2 -150.1(3) . .
O17 Cd1 Ti2 O2 -55.0(3) . .
O22 Cd1 Ti2 O2 155.9(3) . .
O11 Cd1 Ti2 O2 -120.3(3) . .
Ti4 Cd1 Ti2 O2 -137.9(3) . .
Ti7 Cd1 Ti2 O2 -85.8(3) . .
Ti8 Cd1 Ti2 O2 -27.1(2) 2_756 .
N2 Cd1 Ti2 O7 128.4(2) . .
N1 Cd1 Ti2 O7 97.4(10) . .
O5 Cd1 Ti2 O7 -88.0(2) . .
O17 Cd1 Ti2 O7 7.02(17) . .
O22 Cd1 Ti2 O7 -142.0(2) . .
O11 Cd1 Ti2 O7 -58.18(16) . .
Ti4 Cd1 Ti2 O7 -75.86(12) . .
Ti7 Cd1 Ti2 O7 -23.74(12) . .
Ti8 Cd1 Ti2 O7 35.01(12) 2_756 .
N2 Cd1 Ti2 Ti1 176.8(2) . .
N1 Cd1 Ti2 Ti1 145.8(10) . .
O5 Cd1 Ti2 Ti1 -39.6(3) . .
O17 Cd1 Ti2 Ti1 55.4(2) . .
O22 Cd1 Ti2 Ti1 -93.6(3) . .
O11 Cd1 Ti2 Ti1 -9.8(2) . .
Ti4 Cd1 Ti2 Ti1 -27.44(17) . .
Ti7 Cd1 Ti2 Ti1 24.68(18) . .
Ti8 Cd1 Ti2 Ti1 83.43(18) 2_756 .
N2 Cd1 Ti2 Ti8 93.34(17) . 2_756
N1 Cd1 Ti2 Ti8 62.4(10) . 2_756
O5 Cd1 Ti2 Ti8 -123.1(2) . 2_756
O17 Cd1 Ti2 Ti8 -27.99(12) . 2_756
O22 Cd1 Ti2 Ti8 -177.00(19) . 2_756
O11 Cd1 Ti2 Ti8 -93.19(12) . 2_756
Ti4 Cd1 Ti2 Ti8 -110.87(4) . 2_756
Ti7 Cd1 Ti2 Ti8 -58.75(4) . 2_756
N2 Cd1 Ti2 Ti3 97.69(17) . 2_756
N1 Cd1 Ti2 Ti3 66.7(10) . 2_756
O5 Cd1 Ti2 Ti3 -118.7(2) . 2_756
O17 Cd1 Ti2 Ti3 -23.65(13) . 2_756
O22 Cd1 Ti2 Ti3 -172.66(19) . 2_756
O11 Cd1 Ti2 Ti3 -88.85(12) . 2_756
Ti4 Cd1 Ti2 Ti3 -106.53(6) . 2_756
Ti7 Cd1 Ti2 Ti3 -54.41(6) . 2_756
Ti8 Cd1 Ti2 Ti3 4.34(5) 2_756 2_756
O1 Ti1 Ti3 O9 -17.24(17) . .
O3 Ti1 Ti3 O9 -156.5(2) 2_756 .
O3 Ti1 Ti3 O9 88.1(3) . .
O2 Ti1 Ti3 O9 115.8(2) . .
O2 Ti1 Ti3 O9 -91.5(3) 2_756 .
Ti3 Ti1 Ti3 O9 162.76(17) 2_756 .
Ti2 Ti1 Ti3 O9 -132.67(17) 2_756 .
Ti2 Ti1 Ti3 O9 104.93(17) . .
O1 Ti1 Ti3 O16 110.6(2) . .
O3 Ti1 Ti3 O16 -28.7(3) 2_756 .
O3 Ti1 Ti3 O16 -144.1(3) . .
O2 Ti1 Ti3 O16 -116.4(3) . .
O2 Ti1 Ti3 O16 36.4(3) 2_756 .
Ti3 Ti1 Ti3 O16 -69.4(2) 2_756 .
Ti2 Ti1 Ti3 O16 -4.8(2) 2_756 .
Ti2 Ti1 Ti3 O16 -127.2(2) . .
O1 Ti1 Ti3 O2 74.2(2) . 2_756
O3 Ti1 Ti3 O2 -65.1(3) 2_756 2_756
O3 Ti1 Ti3 O2 179.5(3) . 2_756
O2 Ti1 Ti3 O2 -152.8(3) . 2_756
Ti3 Ti1 Ti3 O2 -105.8(2) 2_756 2_756
Ti2 Ti1 Ti3 O2 -41.2(2) 2_756 2_756
Ti2 Ti1 Ti3 O2 -163.6(2) . 2_756
O1 Ti1 Ti3 O8 -126.68(16) . .
O3 Ti1 Ti3 O8 94.0(2) 2_756 .
O3 Ti1 Ti3 O8 -21.4(3) . .
O2 Ti1 Ti3 O8 6.3(2) . .
O2 Ti1 Ti3 O8 159.1(3) 2_756 .
Ti3 Ti1 Ti3 O8 53.32(16) 2_756 .
Ti2 Ti1 Ti3 O8 117.89(17) 2_756 .
Ti2 Ti1 Ti3 O8 -4.51(17) . .
O1 Ti1 Ti3 O3 -105.3(2) . .
O3 Ti1 Ti3 O3 115.4(3) 2_756 .
O2 Ti1 Ti3 O3 27.7(3) . .
O2 Ti1 Ti3 O3 -179.5(3) 2_756 .
Ti3 Ti1 Ti3 O3 74.7(2) 2_756 .
Ti2 Ti1 Ti3 O3 139.3(2) 2_756 .
Ti2 Ti1 Ti3 O3 16.9(2) . .
O1 Ti1 Ti3 O7 154.19(10) . 2_756
O3 Ti1 Ti3 O7 14.89(18) 2_756 2_756
O3 Ti1 Ti3 O7 -100.5(2) . 2_756
O2 Ti1 Ti3 O7 -72.78(19) . 2_756
O2 Ti1 Ti3 O7 80.0(2) 2_756 2_756
Ti3 Ti1 Ti3 O7 -25.81(10) 2_756 2_756
Ti2 Ti1 Ti3 O7 38.76(11) 2_756 2_756
Ti2 Ti1 Ti3 O7 -83.64(11) . 2_756
O1 Ti1 Ti3 Ti5 -167.59(10) . .
O3 Ti1 Ti3 Ti5 53.10(18) 2_756 .
O3 Ti1 Ti3 Ti5 -62.3(2) . .
O2 Ti1 Ti3 Ti5 -34.6(2) . .
O2 Ti1 Ti3 Ti5 118.2(2) 2_756 .
Ti3 Ti1 Ti3 Ti5 12.41(10) 2_756 .
Ti2 Ti1 Ti3 Ti5 76.97(11) 2_756 .
Ti2 Ti1 Ti3 Ti5 -45.42(11) . .
O1 Ti1 Ti3 Ti2 115.43(3) . 2_756
O3 Ti1 Ti3 Ti2 -23.87(14) 2_756 2_756
O3 Ti1 Ti3 Ti2 -139.3(2) . 2_756
O2 Ti1 Ti3 Ti2 -111.54(17) . 2_756
O2 Ti1 Ti3 Ti2 41.2(2) 2_756 2_756
Ti3 Ti1 Ti3 Ti2 -64.57(3) 2_756 2_756
Ti2 Ti1 Ti3 Ti2 -122.40(6) . 2_756
O1 Ti1 Ti3 Ti8 129.59(4) . .
O3 Ti1 Ti3 Ti8 -9.71(15) 2_756 .
O3 Ti1 Ti3 Ti8 -125.1(2) . .
O2 Ti1 Ti3 Ti8 -97.38(16) . .
O2 Ti1 Ti3 Ti8 55.4(2) 2_756 .
Ti3 Ti1 Ti3 Ti8 -50.41(4) 2_756 .
Ti2 Ti1 Ti3 Ti8 14.16(5) 2_756 .
Ti2 Ti1 Ti3 Ti8 -108.24(5) . .
N2 Cd1 Ti4 O10 -55.1(4) . .
N1 Cd1 Ti4 O10 67.4(3) . .
O5 Cd1 Ti4 O10 -102.4(3) . .
O17 Cd1 Ti4 O10 164.7(2) . .
O22 Cd1 Ti4 O10 -2.3(3) . .
O11 Cd1 Ti4 O10 96.6(3) . .
Ti7 Cd1 Ti4 O10 134.67(19) . .
Ti8 Cd1 Ti4 O10 -165.44(19) 2_756 .
Ti2 Cd1 Ti4 O10 -114.25(19) . .
N2 Cd1 Ti4 O5 47.2(4) . .
N1 Cd1 Ti4 O5 169.8(3) . .
O17 Cd1 Ti4 O5 -93.0(2) . .
O22 Cd1 Ti4 O5 100.1(3) . .
O11 Cd1 Ti4 O5 -161.1(3) . .
Ti7 Cd1 Ti4 O5 -123.0(2) . .
Ti8 Cd1 Ti4 O5 -63.1(2) 2_756 .
Ti2 Cd1 Ti4 O5 -11.9(2) . .
N2 Cd1 Ti4 O11 -151.7(4) . .
N1 Cd1 Ti4 O11 -29.1(3) . .
O5 Cd1 Ti4 O11 161.1(3) . .
O17 Cd1 Ti4 O11 68.1(2) . .
O22 Cd1 Ti4 O11 -98.9(3) . .
Ti7 Cd1 Ti4 O11 38.09(18) . .
Ti8 Cd1 Ti4 O11 97.98(18) 2_756 .
Ti2 Cd1 Ti4 O11 149.17(18) . .
N2 Cd1 Ti4 O13 -157.6(4) . .
N1 Cd1 Ti4 O13 -35.0(4) . .
O5 Cd1 Ti4 O13 155.2(3) . .
O17 Cd1 Ti4 O13 62.2(3) . .
O22 Cd1 Ti4 O13 -104.8(3) . .
O11 Cd1 Ti4 O13 -5.9(3) . .
Ti7 Cd1 Ti4 O13 32.2(3) . .
Ti8 Cd1 Ti4 O13 92.1(3) 2_756 .
Ti2 Cd1 Ti4 O13 143.3(3) . .
N2 Cd1 Ti4 O8 46.8(4) . .
N1 Cd1 Ti4 O8 169.4(3) . .
O5 Cd1 Ti4 O8 -0.4(3) . .
O17 Cd1 Ti4 O8 -93.4(2) . .
O22 Cd1 Ti4 O8 99.6(3) . .
O11 Cd1 Ti4 O8 -161.5(3) . .
Ti7 Cd1 Ti4 O8 -123.38(19) . .
Ti8 Cd1 Ti4 O8 -63.49(19) 2_756 .
Ti2 Cd1 Ti4 O8 -12.30(18) . .
N2 Cd1 Ti4 O12 136.9(4) . .
N1 Cd1 Ti4 O12 -100.5(3) . .
O5 Cd1 Ti4 O12 89.6(2) . .
O17 Cd1 Ti4 O12 -3.33(16) . .
O22 Cd1 Ti4 O12 -170.3(2) . .
O11 Cd1 Ti4 O12 -71.4(2) . .
Ti7 Cd1 Ti4 O12 -33.32(12) . .
Ti8 Cd1 Ti4 O12 26.57(12) 2_756 .
Ti2 Cd1 Ti4 O12 77.76(12) . .
N2 Cd1 Ti4 Ti5 85.4(4) . .
N1 Cd1 Ti4 Ti5 -152.0(3) . .
O5 Cd1 Ti4 Ti5 38.2(3) . .
O17 Cd1 Ti4 Ti5 -54.8(2) . .
O22 Cd1 Ti4 Ti5 138.2(3) . .
O11 Cd1 Ti4 Ti5 -122.9(3) . .
Ti7 Cd1 Ti4 Ti5 -84.8(2) . .
Ti8 Cd1 Ti4 Ti5 -24.9(2) 2_756 .
Ti2 Cd1 Ti4 Ti5 26.3(2) . .
N2 Cd1 Ti4 Ti7 170.2(3) . .
N1 Cd1 Ti4 Ti7 -67.2(2) . .
O5 Cd1 Ti4 Ti7 123.0(2) . .
O17 Cd1 Ti4 Ti7 29.98(12) . .
O22 Cd1 Ti4 Ti7 -137.0(2) . .
O11 Cd1 Ti4 Ti7 -38.09(18) . .
Ti8 Cd1 Ti4 Ti7 59.89(4) 2_756 .
Ti2 Cd1 Ti4 Ti7 111.08(4) . .
N2 Cd1 Ti4 Ti9 168.7(3) . .
N1 Cd1 Ti4 Ti9 -68.8(3) . .
O5 Cd1 Ti4 Ti9 121.4(2) . .
O17 Cd1 Ti4 Ti9 28.46(12) . .
O22 Cd1 Ti4 Ti9 -138.5(2) . .
O11 Cd1 Ti4 Ti9 -39.62(18) . .
Ti7 Cd1 Ti4 Ti9 -1.53(5) . .
Ti8 Cd1 Ti4 Ti9 58.36(6) 2_756 .
Ti2 Cd1 Ti4 Ti9 109.55(6) . .
O9 Ti3 Ti5 O14 16.9(3) . .
O16 Ti3 Ti5 O14 -74.5(3) . .
O2 Ti3 Ti5 O14 -110.4(3) 2_756 .
O8 Ti3 Ti5 O14 106.1(3) . .
O3 Ti3 Ti5 O14 125.7(3) . .
O7 Ti3 Ti5 O14 -154.5(2) 2_756 .
Ti1 Ti3 Ti5 O14 167.3(2) . .
Ti2 Ti3 Ti5 O14 -129.7(2) 2_756 .
Ti8 Ti3 Ti5 O14 -115.6(2) . .
O9 Ti3 Ti5 O8 -89.2(3) . .
O16 Ti3 Ti5 O8 179.4(3) . .
O2 Ti3 Ti5 O8 143.5(3) 2_756 .
O3 Ti3 Ti5 O8 19.6(3) . .
O7 Ti3 Ti5 O8 99.4(2) 2_756 .
Ti1 Ti3 Ti5 O8 61.2(2) . .
Ti2 Ti3 Ti5 O8 124.2(2) 2_756 .
Ti8 Ti3 Ti5 O8 138.3(2) . .
O9 Ti3 Ti5 O15 156.3(2) . .
O16 Ti3 Ti5 O15 64.9(3) . .
O2 Ti3 Ti5 O15 29.0(3) 2_756 .
O8 Ti3 Ti5 O15 -114.5(3) . .
O3 Ti3 Ti5 O15 -94.9(2) . .
O7 Ti3 Ti5 O15 -15.12(18) 2_756 .
Ti1 Ti3 Ti5 O15 -53.31(19) . .
Ti2 Ti3 Ti5 O15 9.69(15) 2_756 .
Ti8 Ti3 Ti5 O15 23.84(14) . .
O9 Ti3 Ti5 O16 91.5(3) . .
O2 Ti3 Ti5 O16 -35.9(3) 2_756 .
O8 Ti3 Ti5 O16 -179.4(3) . .
O3 Ti3 Ti5 O16 -159.8(3) . .
O7 Ti3 Ti5 O16 -80.0(2) 2_756 .
Ti1 Ti3 Ti5 O16 -118.2(2) . .
Ti2 Ti3 Ti5 O16 -55.2(2) 2_756 .
Ti8 Ti3 Ti5 O16 -41.0(2) . .
O9 Ti3 Ti5 O13 -115.9(2) . .
O16 Ti3 Ti5 O13 152.6(3) . .
O2 Ti3 Ti5 O13 116.8(3) 2_756 .
O8 Ti3 Ti5 O13 -26.7(3) . .
O3 Ti3 Ti5 O13 -7.1(3) . .
O7 Ti3 Ti5 O13 72.6(2) 2_756 .
Ti1 Ti3 Ti5 O13 34.4(2) . .
Ti2 Ti3 Ti5 O13 97.44(18) 2_756 .
Ti8 Ti3 Ti5 O13 111.59(18) . .
O9 Ti3 Ti5 Ti9 -162.39(17) . .
O16 Ti3 Ti5 Ti9 106.2(2) . .
O2 Ti3 Ti5 Ti9 70.3(3) 2_756 .
O8 Ti3 Ti5 Ti9 -73.2(2) . .
O3 Ti3 Ti5 Ti9 -53.62(19) . .
O7 Ti3 Ti5 Ti9 26.14(12) 2_756 .
Ti1 Ti3 Ti5 Ti9 -12.04(14) . .
Ti2 Ti3 Ti5 Ti9 50.95(7) 2_756 .
Ti8 Ti3 Ti5 Ti9 65.11(6) . .
O9 Ti3 Ti5 Ti8 132.50(17) . .
O16 Ti3 Ti5 Ti8 41.0(2) . .
O2 Ti3 Ti5 Ti8 5.2(3) 2_756 .
O8 Ti3 Ti5 Ti8 -138.3(2) . .
O3 Ti3 Ti5 Ti8 -118.73(18) . .
O7 Ti3 Ti5 Ti8 -38.97(11) 2_756 .
Ti1 Ti3 Ti5 Ti8 -77.15(11) . .
Ti2 Ti3 Ti5 Ti8 -14.15(5) 2_756 .
O9 Ti3 Ti5 Ti4 -105.67(17) . .
O16 Ti3 Ti5 Ti4 162.9(2) . .
O2 Ti3 Ti5 Ti4 127.0(3) 2_756 .
O8 Ti3 Ti5 Ti4 -16.5(2) . .
O3 Ti3 Ti5 Ti4 3.10(18) . .
O7 Ti3 Ti5 Ti4 82.87(11) 2_756 .
Ti1 Ti3 Ti5 Ti4 44.69(11) . .
Ti2 Ti3 Ti5 Ti4 107.68(5) 2_756 .
Ti8 Ti3 Ti5 Ti4 121.84(5) . .
O10 Ti4 Ti5 O14 -11.4(3) . .
O5 Ti4 Ti5 O14 -120.4(3) . .
O11 Ti4 Ti5 O14 97.1(3) . .
O13 Ti4 Ti5 O14 74.8(3) . .
O8 Ti4 Ti5 O14 -102.0(3) . .
O12 Ti4 Ti5 O14 155.2(3) . .
Ti7 Ti4 Ti5 O14 130.8(2) . .
Cd1 Ti4 Ti5 O14 -151.7(3) . .
Ti9 Ti4 Ti5 O14 115.1(2) . .
O10 Ti4 Ti5 O8 90.6(3) . .
O5 Ti4 Ti5 O8 -18.4(3) . .
O11 Ti4 Ti5 O8 -160.9(3) . .
O13 Ti4 Ti5 O8 176.8(3) . .
O12 Ti4 Ti5 O8 -102.8(3) . .
Ti7 Ti4 Ti5 O8 -127.2(2) . .
Cd1 Ti4 Ti5 O8 -49.7(3) . .
Ti9 Ti4 Ti5 O8 -142.9(2) . .
O10 Ti4 Ti5 O15 -151.8(2) . .
O5 Ti4 Ti5 O15 99.3(2) . .
O11 Ti4 Ti5 O15 -43.3(3) . .
O13 Ti4 Ti5 O15 -65.5(3) . .
O8 Ti4 Ti5 O15 117.7(3) . .
O12 Ti4 Ti5 O15 14.91(19) . .
Ti7 Ti4 Ti5 O15 -9.50(16) . .
Cd1 Ti4 Ti5 O15 67.9(3) . .
Ti9 Ti4 Ti5 O15 -25.19(15) . .
O10 Ti4 Ti5 O16 119.8(3) . .
O5 Ti4 Ti5 O16 10.8(3) . .
O11 Ti4 Ti5 O16 -131.7(3) . .
O13 Ti4 Ti5 O16 -154.0(3) . .
O8 Ti4 Ti5 O16 29.2(3) . .
O12 Ti4 Ti5 O16 -73.6(2) . .
Ti7 Ti4 Ti5 O16 -97.96(17) . .
Cd1 Ti4 Ti5 O16 -20.5(3) . .
Ti9 Ti4 Ti5 O16 -113.65(17) . .
O10 Ti4 Ti5 O13 -86.3(3) . .
O5 Ti4 Ti5 O13 164.8(3) . .
O11 Ti4 Ti5 O13 22.2(3) . .
O8 Ti4 Ti5 O13 -176.8(3) . .
O12 Ti4 Ti5 O13 80.4(2) . .
Ti7 Ti4 Ti5 O13 56.0(2) . .
Cd1 Ti4 Ti5 O13 133.4(3) . .
Ti9 Ti4 Ti5 O13 40.3(2) . .
O10 Ti4 Ti5 Ti3 107.1(2) . .
O5 Ti4 Ti5 Ti3 -1.93(18) . .
O11 Ti4 Ti5 Ti3 -144.4(2) . .
O13 Ti4 Ti5 Ti3 -166.7(2) . .
O8 Ti4 Ti5 Ti3 16.5(2) . .
O12 Ti4 Ti5 Ti3 -86.27(13) . .
Ti7 Ti4 Ti5 Ti3 -110.68(6) . .
Cd1 Ti4 Ti5 Ti3 -33.2(2) . .
Ti9 Ti4 Ti5 Ti3 -126.37(6) . .
O10 Ti4 Ti5 Ti9 -126.6(2) . .
O5 Ti4 Ti5 Ti9 124.44(18) . .
O11 Ti4 Ti5 Ti9 -18.1(2) . .
O13 Ti4 Ti5 Ti9 -40.3(2) . .
O8 Ti4 Ti5 Ti9 142.9(2) . .
O12 Ti4 Ti5 Ti9 40.09(12) . .
Ti7 Ti4 Ti5 Ti9 15.69(6) . .
Cd1 Ti4 Ti5 Ti9 93.1(2) . .
O10 Ti4 Ti5 Ti8 167.8(2) . .
O5 Ti4 Ti5 Ti8 58.83(19) . .
O11 Ti4 Ti5 Ti8 -83.7(2) . .
O13 Ti4 Ti5 Ti8 -105.9(2) . .
O8 Ti4 Ti5 Ti8 77.3(2) . .
O12 Ti4 Ti5 Ti8 -25.52(13) . .
Ti7 Ti4 Ti5 Ti8 -49.92(8) . .
Cd1 Ti4 Ti5 Ti8 27.5(2) . .
Ti9 Ti4 Ti5 Ti8 -65.61(6) . .
O10 Ti4 Ti7 O18 -0.6(4) . .
O5 Ti4 Ti7 O18 104.3(3) . .
O11 Ti4 Ti7 O18 7.1(4) . .
O13 Ti4 Ti7 O18 -95.3(3) . .
O8 Ti4 Ti7 O18 -168.1(4) . .
O12 Ti4 Ti7 O18 -162.3(4) . .
Ti5 Ti4 Ti7 O18 -127.5(3) . .
Cd1 Ti4 Ti7 O18 68.5(3) . .
Ti9 Ti4 Ti7 O18 -112.9(3) . .
O10 Ti4 Ti7 O11 -7.6(4) . .
O5 Ti4 Ti7 O11 97.3(3) . .
O13 Ti4 Ti7 O11 -102.4(3) . .
O8 Ti4 Ti7 O11 -175.2(4) . .
O12 Ti4 Ti7 O11 -169.3(3) . .
Ti5 Ti4 Ti7 O11 -134.5(3) . .
Cd1 Ti4 Ti7 O11 61.4(3) . .
Ti9 Ti4 Ti7 O11 -120.0(3) . .
O10 Ti4 Ti7 O17 -106.0(3) . .
O5 Ti4 Ti7 O17 -1.07(19) . .
O11 Ti4 Ti7 O17 -98.3(3) . .
O13 Ti4 Ti7 O17 159.29(19) . .
O8 Ti4 Ti7 O17 86.5(2) . .
O12 Ti4 Ti7 O17 92.4(2) . .
Ti5 Ti4 Ti7 O17 127.13(14) . .
Cd1 Ti4 Ti7 O17 -36.90(14) . .
Ti9 Ti4 Ti7 O17 141.67(14) . .
O10 Ti4 Ti7 O19 167.2(3) . .
O5 Ti4 Ti7 O19 -87.9(2) . .
O11 Ti4 Ti7 O19 174.9(3) . .
O13 Ti4 Ti7 O19 72.5(2) . .
O8 Ti4 Ti7 O19 -0.3(3) . .
O12 Ti4 Ti7 O19 5.5(2) . .
Ti5 Ti4 Ti7 O19 40.3(2) . .
Cd1 Ti4 Ti7 O19 -123.72(19) . .
Ti9 Ti4 Ti7 O19 54.85(19) . .
O10 Ti4 Ti7 O20 95.2(3) . .
O5 Ti4 Ti7 O20 -159.94(19) . .
O11 Ti4 Ti7 O20 102.8(3) . .
O13 Ti4 Ti7 O20 0.42(19) . .
O8 Ti4 Ti7 O20 -72.4(2) . .
O12 Ti4 Ti7 O20 -66.5(2) . .
Ti5 Ti4 Ti7 O20 -31.75(15) . .
Cd1 Ti4 Ti7 O20 164.23(14) . .
Ti9 Ti4 Ti7 O20 -17.20(14) . .
O10 Ti4 Ti7 O12 161.7(3) . .
O5 Ti4 Ti7 O12 -93.4(2) . .
O11 Ti4 Ti7 O12 169.3(3) . .
O13 Ti4 Ti7 O12 66.9(2) . .
O8 Ti4 Ti7 O12 -5.9(3) . .
Ti5 Ti4 Ti7 O12 34.77(17) . .
Cd1 Ti4 Ti7 O12 -129.25(18) . .
Ti9 Ti4 Ti7 O12 49.32(17) . .
O10 Ti4 Ti7 Ti10 125.9(5) . 2_756
O5 Ti4 Ti7 Ti10 -129.2(5) . 2_756
O11 Ti4 Ti7 Ti10 133.5(5) . 2_756
O13 Ti4 Ti7 Ti10 31.1(5) . 2_756
O8 Ti4 Ti7 Ti10 -41.7(5) . 2_756
O12 Ti4 Ti7 Ti10 -35.8(5) . 2_756
Ti5 Ti4 Ti7 Ti10 -1.0(5) . 2_756
Cd1 Ti4 Ti7 Ti10 -165.1(4) . 2_756
Ti9 Ti4 Ti7 Ti10 13.5(4) . 2_756
O10 Ti4 Ti7 Ti10 127.8(5) . .
O5 Ti4 Ti7 Ti10 -127.3(4) . .
O11 Ti4 Ti7 Ti10 135.4(5) . .
O13 Ti4 Ti7 Ti10 33.0(4) . .
O8 Ti4 Ti7 Ti10 -39.8(5) . .
O12 Ti4 Ti7 Ti10 -33.9(5) . .
Ti5 Ti4 Ti7 Ti10 0.9(4) . .
Cd1 Ti4 Ti7 Ti10 -163.2(4) . .
Ti9 Ti4 Ti7 Ti10 15.4(4) . .
O10 Ti4 Ti7 Cd1 -69.1(3) . .
O5 Ti4 Ti7 Cd1 35.84(13) . .
O11 Ti4 Ti7 Cd1 -61.4(3) . .
O13 Ti4 Ti7 Cd1 -163.81(14) . .
O8 Ti4 Ti7 Cd1 123.4(2) . .
O12 Ti4 Ti7 Cd1 129.25(18) . .
Ti5 Ti4 Ti7 Cd1 164.03(6) . .
Ti9 Ti4 Ti7 Cd1 178.57(5) . .
O10 Ti4 Ti7 Ti9 112.4(3) . .
O5 Ti4 Ti7 Ti9 -142.74(14) . .
O11 Ti4 Ti7 Ti9 120.0(3) . .
O13 Ti4 Ti7 Ti9 17.62(13) . .
O8 Ti4 Ti7 Ti9 -55.2(2) . .
O12 Ti4 Ti7 Ti9 -49.32(17) . .
Ti5 Ti4 Ti7 Ti9 -14.55(5) . .
Cd1 Ti4 Ti7 Ti9 -178.57(5) . .
N2 Cd1 Ti7 O18 50.2(4) . .
N1 Cd1 Ti7 O18 -8.4(3) . .
O5 Cd1 Ti7 O18 -168.1(2) . .
O17 Cd1 Ti7 O18 100.2(3) . .
O22 Cd1 Ti7 O18 -92.0(3) . .
O11 Cd1 Ti7 O18 -99.4(3) . .
Ti4 Cd1 Ti7 O18 -139.1(2) . .
Ti8 Cd1 Ti7 O18 110.7(2) 2_756 .
Ti2 Cd1 Ti7 O18 161.4(2) . .
N2 Cd1 Ti7 O11 149.7(4) . .
N1 Cd1 Ti7 O11 91.1(3) . .
O5 Cd1 Ti7 O11 -68.6(2) . .
O17 Cd1 Ti7 O11 -160.3(3) . .
O22 Cd1 Ti7 O11 7.4(3) . .
Ti4 Cd1 Ti7 O11 -39.66(18) . .
Ti8 Cd1 Ti7 O11 -149.81(18) 2_756 .
Ti2 Cd1 Ti7 O11 -99.12(18) . .
N2 Cd1 Ti7 O17 -50.0(4) . .
N1 Cd1 Ti7 O17 -108.6(3) . .
O5 Cd1 Ti7 O17 91.7(2) . .
O22 Cd1 Ti7 O17 167.7(3) . .
O11 Cd1 Ti7 O17 160.3(3) . .
Ti4 Cd1 Ti7 O17 120.67(19) . .
Ti8 Cd1 Ti7 O17 10.52(18) 2_756 .
Ti2 Cd1 Ti7 O17 61.21(19) . .
N2 Cd1 Ti7 O19 -51.5(4) . .
N1 Cd1 Ti7 O19 -110.1(3) . .
O5 Cd1 Ti7 O19 90.2(2) . .
O17 Cd1 Ti7 O19 -1.5(3) . .
O22 Cd1 Ti7 O19 166.3(3) . .
O11 Cd1 Ti7 O19 158.9(3) . .
Ti4 Cd1 Ti7 O19 119.21(19) . .
Ti8 Cd1 Ti7 O19 9.06(19) 2_756 .
Ti2 Cd1 Ti7 O19 59.75(19) . .
N2 Cd1 Ti7 O20 160.4(4) . .
N1 Cd1 Ti7 O20 101.8(3) . .
O5 Cd1 Ti7 O20 -57.9(3) . .
O17 Cd1 Ti7 O20 -149.6(3) . .
O22 Cd1 Ti7 O20 18.1(3) . .
O11 Cd1 Ti7 O20 10.7(3) . .
Ti4 Cd1 Ti7 O20 -28.9(2) . .
Ti8 Cd1 Ti7 O20 -139.1(3) 2_756 .
Ti2 Cd1 Ti7 O20 -88.4(2) . .
N2 Cd1 Ti7 O12 -138.6(3) . .
N1 Cd1 Ti7 O12 162.9(2) . .
O5 Cd1 Ti7 O12 3.17(17) . .
O17 Cd1 Ti7 O12 -88.5(2) . .
O22 Cd1 Ti7 O12 79.2(2) . .
O11 Cd1 Ti7 O12 71.8(2) . .
Ti4 Cd1 Ti7 O12 32.13(12) . .
Ti8 Cd1 Ti7 O12 -78.02(12) 2_756 .
Ti2 Cd1 Ti7 O12 -27.33(12) . .
N2 Cd1 Ti7 Ti10 -94(2) . 2_756
N1 Cd1 Ti7 Ti10 -153(2) . 2_756
O5 Cd1 Ti7 Ti10 48(2) . 2_756
O17 Cd1 Ti7 Ti10 -44(2) . 2_756
O22 Cd1 Ti7 Ti10 124(2) . 2_756
O11 Cd1 Ti7 Ti10 116(2) . 2_756
Ti4 Cd1 Ti7 Ti10 77(2) . 2_756
Ti8 Cd1 Ti7 Ti10 -34(2) 2_756 2_756
Ti2 Cd1 Ti7 Ti10 17(2) . 2_756
N2 Cd1 Ti7 Ti4 -170.7(3) . .
N1 Cd1 Ti7 Ti4 130.72(19) . .
O5 Cd1 Ti7 Ti4 -28.97(13) . .
O17 Cd1 Ti7 Ti4 -120.67(19) . .
O22 Cd1 Ti7 Ti4 47.06(19) . .
O11 Cd1 Ti7 Ti4 39.66(18) . .
Ti8 Cd1 Ti7 Ti4 -110.15(4) 2_756 .
Ti2 Cd1 Ti7 Ti4 -59.46(4) . .
N2 Cd1 Ti7 Ti10 -99.8(18) . .
N1 Cd1 Ti7 Ti10 -158.4(18) . .
O5 Cd1 Ti7 Ti10 42.0(18) . .
O17 Cd1 Ti7 Ti10 -49.7(18) . .
O22 Cd1 Ti7 Ti10 118.0(18) . .
O11 Cd1 Ti7 Ti10 110.6(18) . .
Ti4 Cd1 Ti7 Ti10 70.9(18) . .
Ti8 Cd1 Ti7 Ti10 -39.2(18) 2_756 .
Ti2 Cd1 Ti7 Ti10 11.5(18) . .
N2 Cd1 Ti7 Ti9 -169.2(3) . .
N1 Cd1 Ti7 Ti9 132.19(19) . .
O5 Cd1 Ti7 Ti9 -27.50(13) . .
O17 Cd1 Ti7 Ti9 -119.21(19) . .
O22 Cd1 Ti7 Ti9 48.5(2) . .
O11 Cd1 Ti7 Ti9 41.12(18) . .
Ti4 Cd1 Ti7 Ti9 1.46(5) . .
Ti8 Cd1 Ti7 Ti9 -108.69(6) 2_756 .
Ti2 Cd1 Ti7 Ti9 -58.00(6) . .
O14 Ti5 Ti8 O21 -16.9(3) . .
O8 Ti5 Ti8 O21 -155.1(2) . .
O15 Ti5 Ti8 O21 88.3(3) . .
O16 Ti5 Ti8 O21 -89.2(3) . .
O13 Ti5 Ti8 O21 117.2(2) . .
Ti3 Ti5 Ti8 O21 -128.42(17) . .
Ti9 Ti5 Ti8 O21 105.93(17) . .
Ti4 Ti5 Ti8 O21 163.83(17) . .
O14 Ti5 Ti8 O6 94.5(3) . 2_756
O8 Ti5 Ti8 O6 -43.6(3) . 2_756
O15 Ti5 Ti8 O6 -160.3(3) . 2_756
O16 Ti5 Ti8 O6 22.2(3) . 2_756
O13 Ti5 Ti8 O6 -131.4(3) . 2_756
Ti3 Ti5 Ti8 O6 -17.0(2) . 2_756
Ti9 Ti5 Ti8 O6 -142.6(2) . 2_756
Ti4 Ti5 Ti8 O6 -84.7(2) . 2_756
O14 Ti5 Ti8 O17 -127.4(3) . 2_756
O8 Ti5 Ti8 O17 94.5(2) . 2_756
O15 Ti5 Ti8 O17 -22.2(3) . 2_756
O16 Ti5 Ti8 O17 160.3(3) . 2_756
O13 Ti5 Ti8 O17 6.7(3) . 2_756
Ti3 Ti5 Ti8 O17 121.12(18) . 2_756
Ti9 Ti5 Ti8 O17 -4.53(18) . 2_756
Ti4 Ti5 Ti8 O17 53.37(18) . 2_756
O14 Ti5 Ti8 O15 -105.2(3) . .
O8 Ti5 Ti8 O15 116.6(3) . .
O16 Ti5 Ti8 O15 -177.6(3) . .
O13 Ti5 Ti8 O15 28.9(3) . .
Ti3 Ti5 Ti8 O15 143.3(2) . .
Ti9 Ti5 Ti8 O15 17.6(2) . .
Ti4 Ti5 Ti8 O15 75.5(2) . .
O14 Ti5 Ti8 O16 72.3(3) . .
O8 Ti5 Ti8 O16 -65.8(2) . .
O15 Ti5 Ti8 O16 177.6(3) . .
O13 Ti5 Ti8 O16 -153.6(3) . .
Ti3 Ti5 Ti8 O16 -39.2(2) . .
Ti9 Ti5 Ti8 O16 -164.8(2) . .
Ti4 Ti5 Ti8 O16 -106.9(2) . .
O14 Ti5 Ti8 O7 151.3(3) . 2_756
O8 Ti5 Ti8 O7 13.13(18) . 2_756
O15 Ti5 Ti8 O7 -103.5(2) . 2_756
O16 Ti5 Ti8 O7 78.9(2) . 2_756
O13 Ti5 Ti8 O7 -74.6(2) . 2_756
Ti3 Ti5 Ti8 O7 39.77(12) . 2_756
Ti9 Ti5 Ti8 O7 -85.87(12) . 2_756
Ti4 Ti5 Ti8 O7 -27.97(13) . 2_756
O14 Ti5 Ti8 Ti2 126.7(2) . 2_756
O8 Ti5 Ti8 Ti2 -11.50(15) . 2_756
O15 Ti5 Ti8 Ti2 -128.1(2) . 2_756
O16 Ti5 Ti8 Ti2 54.3(2) . 2_756
O13 Ti5 Ti8 Ti2 -99.25(18) . 2_756
Ti3 Ti5 Ti8 Ti2 15.15(5) . 2_756
Ti9 Ti5 Ti8 Ti2 -110.50(6) . 2_756
Ti4 Ti5 Ti8 Ti2 -52.60(8) . 2_756
O14 Ti5 Ti8 Cd1 -161.7(3) . 2_756
O8 Ti5 Ti8 Cd1 60.1(2) . 2_756
O15 Ti5 Ti8 Cd1 -56.5(3) . 2_756
O16 Ti5 Ti8 Cd1 126.0(3) . 2_756
O13 Ti5 Ti8 Cd1 -27.6(3) . 2_756
Ti3 Ti5 Ti8 Cd1 86.79(18) . 2_756
Ti9 Ti5 Ti8 Cd1 -38.85(19) . 2_756
Ti4 Ti5 Ti8 Cd1 19.0(2) . 2_756
O14 Ti5 Ti8 Ti3 111.5(2) . .
O8 Ti5 Ti8 Ti3 -26.64(14) . .
O15 Ti5 Ti8 Ti3 -143.3(2) . .
O16 Ti5 Ti8 Ti3 39.2(2) . .
O13 Ti5 Ti8 Ti3 -114.39(18) . .
Ti9 Ti5 Ti8 Ti3 -125.65(5) . .
Ti4 Ti5 Ti8 Ti3 -67.74(6) . .
O9 Ti3 Ti8 O21 -4.0(3) . .
O16 Ti3 Ti8 O21 22.3(3) . .
O2 Ti3 Ti8 O21 -104.5(3) 2_756 .
O8 Ti3 Ti8 O21 97.2(3) . .
O3 Ti3 Ti8 O21 -179.6(3) . .
O7 Ti3 Ti8 O21 -175.7(3) 2_756 .
Ti5 Ti3 Ti8 O21 72.4(2) . .
Ti1 Ti3 Ti8 O21 -137.9(2) . .
Ti2 Ti3 Ti8 O21 -123.4(2) 2_756 .
O9 Ti3 Ti8 O6 90.9(3) . 2_756
O16 Ti3 Ti8 O6 117.3(3) . 2_756
O2 Ti3 Ti8 O6 -9.6(2) 2_756 2_756
O8 Ti3 Ti8 O6 -167.9(2) . 2_756
O3 Ti3 Ti8 O6 -84.6(2) . 2_756
O7 Ti3 Ti8 O6 -80.8(2) 2_756 2_756
Ti5 Ti3 Ti8 O6 167.33(17) . 2_756
Ti1 Ti3 Ti8 O6 -42.94(16) . 2_756
Ti2 Ti3 Ti8 O6 -28.49(16) 2_756 2_756
O9 Ti3 Ti8 O17 177.5(3) . 2_756
O16 Ti3 Ti8 O17 -156.1(3) . 2_756
O2 Ti3 Ti8 O17 77.0(2) 2_756 2_756
O8 Ti3 Ti8 O17 -81.2(2) . 2_756
O3 Ti3 Ti8 O17 2.0(3) . 2_756
O7 Ti3 Ti8 O17 5.8(3) 2_756 2_756
Ti5 Ti3 Ti8 O17 -106.0(2) . 2_756
Ti1 Ti3 Ti8 O17 43.7(2) . 2_756
Ti2 Ti3 Ti8 O17 58.1(2) 2_756 2_756
O9 Ti3 Ti8 O15 -97.6(3) . .
O16 Ti3 Ti8 O15 -71.2(3) . .
O2 Ti3 Ti8 O15 161.9(2) 2_756 .
O8 Ti3 Ti8 O15 3.60(19) . .
O3 Ti3 Ti8 O15 86.8(2) . .
O7 Ti3 Ti8 O15 90.7(2) 2_756 .
Ti5 Ti3 Ti8 O15 -21.20(13) . .
Ti1 Ti3 Ti8 O15 128.53(14) . .
Ti2 Ti3 Ti8 O15 142.98(14) 2_756 .
O9 Ti3 Ti8 O16 -26.4(3) . .
O2 Ti3 Ti8 O16 -126.9(3) 2_756 .
O8 Ti3 Ti8 O16 74.8(3) . .
O3 Ti3 Ti8 O16 158.1(3) . .
O7 Ti3 Ti8 O16 161.9(3) 2_756 .
Ti5 Ti3 Ti8 O16 50.0(2) . .
Ti1 Ti3 Ti8 O16 -160.2(2) . .
Ti2 Ti3 Ti8 O16 -145.8(2) 2_756 .
O9 Ti3 Ti8 O7 171.7(3) . 2_756
O16 Ti3 Ti8 O7 -161.9(3) . 2_756
O2 Ti3 Ti8 O7 71.2(2) 2_756 2_756
O8 Ti3 Ti8 O7 -87.1(2) . 2_756
O3 Ti3 Ti8 O7 -3.8(2) . 2_756
Ti5 Ti3 Ti8 O7 -111.87(17) . 2_756
Ti1 Ti3 Ti8 O7 37.87(17) . 2_756
Ti2 Ti3 Ti8 O7 52.31(16) 2_756 2_756
O9 Ti3 Ti8 Ti5 -76.4(2) . .
O16 Ti3 Ti8 Ti5 -50.0(2) . .
O2 Ti3 Ti8 Ti5 -176.94(15) 2_756 .
O8 Ti3 Ti8 Ti5 24.80(14) . .
O3 Ti3 Ti8 Ti5 108.05(19) . .
O7 Ti3 Ti8 Ti5 111.87(17) 2_756 .
Ti1 Ti3 Ti8 Ti5 149.73(6) . .
Ti2 Ti3 Ti8 Ti5 164.18(6) 2_756 .
O9 Ti3 Ti8 Ti2 119.4(2) . 2_756
O16 Ti3 Ti8 Ti2 145.8(2) . 2_756
O2 Ti3 Ti8 Ti2 18.89(15) 2_756 2_756
O8 Ti3 Ti8 Ti2 -139.37(15) . 2_756
O3 Ti3 Ti8 Ti2 -56.13(19) . 2_756
O7 Ti3 Ti8 Ti2 -52.31(16) 2_756 2_756
Ti5 Ti3 Ti8 Ti2 -164.18(6) . 2_756
Ti1 Ti3 Ti8 Ti2 -14.44(5) . 2_756
O9 Ti3 Ti8 Cd1 123.7(2) . 2_756
O16 Ti3 Ti8 Cd1 150.1(2) . 2_756
O2 Ti3 Ti8 Cd1 23.18(15) 2_756 2_756
O8 Ti3 Ti8 Cd1 -135.08(15) . 2_756
O3 Ti3 Ti8 Cd1 -51.8(2) . 2_756
O7 Ti3 Ti8 Cd1 -48.02(17) 2_756 2_756
Ti5 Ti3 Ti8 Cd1 -159.88(6) . 2_756
Ti1 Ti3 Ti8 Cd1 -10.15(7) . 2_756
Ti2 Ti3 Ti8 Cd1 4.29(5) 2_756 2_756
O14 Ti5 Ti9 O23 15.0(3) . .
O8 Ti5 Ti9 O23 154.1(3) . .
O15 Ti5 Ti9 O23 -89.2(3) . .
O16 Ti5 Ti9 O23 -118.7(3) . .
O13 Ti5 Ti9 O23 88.6(3) . .
Ti3 Ti5 Ti9 O23 -165.7(2) . .
Ti8 Ti5 Ti9 O23 -106.8(2) . .
Ti4 Ti5 Ti9 O23 130.1(2) . .
O14 Ti5 Ti9 O20 -110.4(4) . .
O8 Ti5 Ti9 O20 28.8(3) . .
O15 Ti5 Ti9 O20 145.5(4) . .
O16 Ti5 Ti9 O20 115.9(3) . .
O13 Ti5 Ti9 O20 -36.8(3) . .
Ti3 Ti5 Ti9 O20 69.0(3) . .
Ti8 Ti5 Ti9 O20 127.9(3) . .
Ti4 Ti5 Ti9 O20 4.8(3) . .
O14 Ti5 Ti9 O13 -73.6(3) . .
O8 Ti5 Ti9 O13 65.5(3) . .
O15 Ti5 Ti9 O13 -177.8(3) . .
O16 Ti5 Ti9 O13 152.7(3) . .
Ti3 Ti5 Ti9 O13 105.7(2) . .
Ti8 Ti5 Ti9 O13 164.7(2) . .
Ti4 Ti5 Ti9 O13 41.5(2) . .
O14 Ti5 Ti9 O19 126.3(3) . 2_756
O8 Ti5 Ti9 O19 -94.6(2) . 2_756
O15 Ti5 Ti9 O19 22.1(3) . 2_756
O16 Ti5 Ti9 O19 -7.4(2) . 2_756
O13 Ti5 Ti9 O19 -160.1(3) . 2_756
Ti3 Ti5 Ti9 O19 -54.37(18) . 2_756
Ti8 Ti5 Ti9 O19 4.57(17) . 2_756
Ti4 Ti5 Ti9 O19 -118.57(17) . 2_756
O14 Ti5 Ti9 O15 104.2(3) . .
O8 Ti5 Ti9 O15 -116.7(3) . .
O16 Ti5 Ti9 O15 -29.5(3) . .
O13 Ti5 Ti9 O15 177.8(3) . .
Ti3 Ti5 Ti9 O15 -76.5(2) . .
Ti8 Ti5 Ti9 O15 -17.6(2) . .
Ti4 Ti5 Ti9 O15 -140.7(2) . .
O14 Ti5 Ti9 O12 -153.3(3) . .
O8 Ti5 Ti9 O12 -14.17(18) . .
O15 Ti5 Ti9 O12 102.5(2) . .
O16 Ti5 Ti9 O12 73.0(2) . .
O13 Ti5 Ti9 O12 -79.7(2) . .
Ti3 Ti5 Ti9 O12 26.03(12) . .
Ti8 Ti5 Ti9 O12 84.97(12) . .
Ti4 Ti5 Ti9 O12 -38.17(11) . .
O14 Ti5 Ti9 Ti10 172.6(12) . 2_756
O8 Ti5 Ti9 Ti10 -48.3(12) . 2_756
O15 Ti5 Ti9 Ti10 68.4(12) . 2_756
O16 Ti5 Ti9 Ti10 38.9(12) . 2_756
O13 Ti5 Ti9 Ti10 -113.8(12) . 2_756
Ti3 Ti5 Ti9 Ti10 -8.1(12) . 2_756
Ti8 Ti5 Ti9 Ti10 50.8(12) . 2_756
Ti4 Ti5 Ti9 Ti10 -72.3(12) . 2_756
O14 Ti5 Ti9 Ti10 161.4(12) . .
O8 Ti5 Ti9 Ti10 -59.5(12) . .
O15 Ti5 Ti9 Ti10 57.2(12) . .
O16 Ti5 Ti9 Ti10 27.7(12) . .
O13 Ti5 Ti9 Ti10 -125.0(12) . .
Ti3 Ti5 Ti9 Ti10 -19.3(12) . .
Ti8 Ti5 Ti9 Ti10 39.7(12) . .
Ti4 Ti5 Ti9 Ti10 -83.5(12) . .
O14 Ti5 Ti9 Ti4 -115.1(2) . .
O8 Ti5 Ti9 Ti4 24.00(15) . .
O15 Ti5 Ti9 Ti4 140.7(2) . .
O16 Ti5 Ti9 Ti4 111.18(17) . .
O13 Ti5 Ti9 Ti4 -41.5(2) . .
Ti3 Ti5 Ti9 Ti4 64.20(6) . .
Ti8 Ti5 Ti9 Ti4 123.14(5) . .
O14 Ti5 Ti9 Ti7 -129.5(2) . .
O8 Ti5 Ti9 Ti7 9.60(16) . .
O15 Ti5 Ti9 Ti7 126.3(2) . .
O16 Ti5 Ti9 Ti7 96.78(17) . .
O13 Ti5 Ti9 Ti7 -55.9(2) . .
Ti3 Ti5 Ti9 Ti7 49.80(8) . .
Ti8 Ti5 Ti9 Ti7 108.73(6) . .
Ti4 Ti5 Ti9 Ti7 -14.40(5) . .
O10 Ti4 Ti9 O23 -4.2(3) . .
O5 Ti4 Ti9 O23 176.4(3) . .
O11 Ti4 Ti9 O23 89.5(3) . .
O13 Ti4 Ti9 O23 -28.2(3) . .
O8 Ti4 Ti9 O23 -99.1(3) . .
O12 Ti4 Ti9 O23 170.6(3) . .
Ti5 Ti4 Ti9 O23 -77.8(2) . .
Ti7 Ti4 Ti9 O23 118.1(2) . .
Cd1 Ti4 Ti9 O23 119.6(2) . .
O10 Ti4 Ti9 O20 -103.6(3) . .
O5 Ti4 Ti9 O20 77.0(3) . .
O11 Ti4 Ti9 O20 -10.0(2) . .
O13 Ti4 Ti9 O20 -127.7(3) . .
O8 Ti4 Ti9 O20 161.4(2) . .
O12 Ti4 Ti9 O20 71.1(2) . .
Ti5 Ti4 Ti9 O20 -177.28(16) . .
Ti7 Ti4 Ti9 O20 18.62(15) . .
Cd1 Ti4 Ti9 O20 20.13(16) . .
O10 Ti4 Ti9 O13 24.1(3) . .
O5 Ti4 Ti9 O13 -155.3(3) . .
O11 Ti4 Ti9 O13 117.7(3) . .
O8 Ti4 Ti9 O13 -70.9(3) . .
O12 Ti4 Ti9 O13 -161.2(3) . .
Ti5 Ti4 Ti9 O13 -49.6(2) . .
Ti7 Ti4 Ti9 O13 146.3(2) . .
Cd1 Ti4 Ti9 O13 147.8(2) . .
O10 Ti4 Ti9 O19 -178.4(3) . 2_756
O5 Ti4 Ti9 O19 2.2(3) . 2_756
O11 Ti4 Ti9 O19 -84.8(2) . 2_756
O13 Ti4 Ti9 O19 157.5(3) . 2_756
O8 Ti4 Ti9 O19 86.6(2) . 2_756
O12 Ti4 Ti9 O19 -3.7(2) . 2_756
Ti5 Ti4 Ti9 O19 107.91(19) . 2_756
Ti7 Ti4 Ti9 O19 -56.19(19) . 2_756
Cd1 Ti4 Ti9 O19 -54.7(2) . 2_756
O10 Ti4 Ti9 O15 96.9(3) . .
O5 Ti4 Ti9 O15 -82.5(2) . .
O11 Ti4 Ti9 O15 -169.4(2) . .
O13 Ti4 Ti9 O15 72.9(3) . .
O8 Ti4 Ti9 O15 2.0(2) . .
O12 Ti4 Ti9 O15 -88.4(2) . .
Ti5 Ti4 Ti9 O15 23.28(14) . .
Ti7 Ti4 Ti9 O15 -140.82(15) . .
Cd1 Ti4 Ti9 O15 -139.31(15) . .
O10 Ti4 Ti9 O12 -174.7(3) . .
O5 Ti4 Ti9 O12 5.9(3) . .
O11 Ti4 Ti9 O12 -81.1(2) . .
O13 Ti4 Ti9 O12 161.2(3) . .
O8 Ti4 Ti9 O12 90.3(2) . .
Ti5 Ti4 Ti9 O12 111.64(17) . .
Ti7 Ti4 Ti9 O12 -52.46(17) . .
Cd1 Ti4 Ti9 O12 -50.95(17) . .
O10 Ti4 Ti9 Ti10 -135.1(5) . 2_756
O5 Ti4 Ti9 Ti10 45.5(5) . 2_756
O11 Ti4 Ti9 Ti10 -41.4(5) . 2_756
O13 Ti4 Ti9 Ti10 -159.2(5) . 2_756
O8 Ti4 Ti9 Ti10 130.0(5) . 2_756
O12 Ti4 Ti9 Ti10 39.6(5) . 2_756
Ti5 Ti4 Ti9 Ti10 151.3(4) . 2_756
Ti7 Ti4 Ti9 Ti10 -12.8(4) . 2_756
Cd1 Ti4 Ti9 Ti10 -11.3(5) . 2_756
O10 Ti4 Ti9 Ti10 -138.9(5) . .
O5 Ti4 Ti9 Ti10 41.7(5) . .
O11 Ti4 Ti9 Ti10 -45.3(5) . .
O13 Ti4 Ti9 Ti10 -163.0(5) . .
O8 Ti4 Ti9 Ti10 126.1(5) . .
O12 Ti4 Ti9 Ti10 35.8(5) . .
Ti5 Ti4 Ti9 Ti10 147.4(5) . .
Ti7 Ti4 Ti9 Ti10 -16.7(5) . .
Cd1 Ti4 Ti9 Ti10 -15.2(5) . .
O10 Ti4 Ti9 Ti5 73.7(2) . .
O5 Ti4 Ti9 Ti5 -105.8(2) . .
O11 Ti4 Ti9 Ti5 167.29(16) . .
O13 Ti4 Ti9 Ti5 49.6(2) . .
O8 Ti4 Ti9 Ti5 -21.31(14) . .
O12 Ti4 Ti9 Ti5 -111.64(17) . .
Ti7 Ti4 Ti9 Ti5 -164.10(6) . .
Cd1 Ti4 Ti9 Ti5 -162.59(7) . .
O10 Ti4 Ti9 Ti7 -122.2(2) . .
O5 Ti4 Ti9 Ti7 58.3(2) . .
O11 Ti4 Ti9 Ti7 -28.60(15) . .
O13 Ti4 Ti9 Ti7 -146.3(2) . .
O8 Ti4 Ti9 Ti7 142.79(15) . .
O12 Ti4 Ti9 Ti7 52.46(17) . .
Ti5 Ti4 Ti9 Ti7 164.10(6) . .
Cd1 Ti4 Ti9 Ti7 1.52(5) . .
O18 Ti7 Ti9 O23 11.0(4) . .
O11 Ti7 Ti9 O23 -87.1(3) . .
O17 Ti7 Ti9 O23 -172.7(3) . .
O19 Ti7 Ti9 O23 102.3(3) . .
O20 Ti7 Ti9 O23 29.7(4) . .
O12 Ti7 Ti9 O23 -167.8(3) . .
Ti10 Ti7 Ti9 O23 78.3(5) 2_756 .
Ti4 Ti7 Ti9 O23 -116.5(3) . .
Ti10 Ti7 Ti9 O23 81.1(5) . .
Cd1 Ti7 Ti9 O23 -118.0(3) . .
O18 Ti7 Ti9 O20 -18.7(4) . .
O11 Ti7 Ti9 O20 -116.8(3) . .
O17 Ti7 Ti9 O20 157.6(3) . .
O19 Ti7 Ti9 O20 72.6(3) . .
O12 Ti7 Ti9 O20 162.5(3) . .
Ti10 Ti7 Ti9 O20 48.6(5) 2_756 .
Ti4 Ti7 Ti9 O20 -146.2(3) . .
Ti10 Ti7 Ti9 O20 51.4(5) . .
Cd1 Ti7 Ti9 O20 -147.7(3) . .
O18 Ti7 Ti9 O13 108.8(3) . .
O11 Ti7 Ti9 O13 10.7(2) . .
O17 Ti7 Ti9 O13 -74.9(2) . .
O19 Ti7 Ti9 O13 -159.9(2) . .
O20 Ti7 Ti9 O13 127.5(3) . .
O12 Ti7 Ti9 O13 -70.0(2) . .
Ti10 Ti7 Ti9 O13 176.1(4) 2_756 .
Ti4 Ti7 Ti9 O13 -18.70(15) . .
Ti10 Ti7 Ti9 O13 178.9(4) . .
Cd1 Ti7 Ti9 O13 -20.16(15) . .
O18 Ti7 Ti9 O19 -92.9(3) . 2_756
O11 Ti7 Ti9 O19 168.9(2) . 2_756
O17 Ti7 Ti9 O19 83.4(2) . 2_756
O19 Ti7 Ti9 O19 -1.64(9) . 2_756
O20 Ti7 Ti9 O19 -74.2(3) . 2_756
O12 Ti7 Ti9 O19 88.3(2) . 2_756
Ti10 Ti7 Ti9 O19 -25.6(4) 2_756 2_756
Ti4 Ti7 Ti9 O19 139.55(15) . 2_756
Ti10 Ti7 Ti9 O19 -22.8(4) . 2_756
Cd1 Ti7 Ti9 O19 138.09(14) . 2_756
O18 Ti7 Ti9 O15 -176.6(3) . .
O11 Ti7 Ti9 O15 85.3(2) . .
O17 Ti7 Ti9 O15 -0.3(3) . .
O19 Ti7 Ti9 O15 -85.3(2) . .
O20 Ti7 Ti9 O15 -157.9(3) . .
O12 Ti7 Ti9 O15 4.6(2) . .
Ti10 Ti7 Ti9 O15 -109.3(5) 2_756 .
Ti4 Ti7 Ti9 O15 55.90(19) . .
Ti10 Ti7 Ti9 O15 -106.5(4) . .
Cd1 Ti7 Ti9 O15 54.4(2) . .
O18 Ti7 Ti9 O12 178.8(3) . .
O11 Ti7 Ti9 O12 80.7(2) . .
O17 Ti7 Ti9 O12 -4.9(3) . .
O19 Ti7 Ti9 O12 -89.9(2) . .
O20 Ti7 Ti9 O12 -162.5(3) . .
Ti10 Ti7 Ti9 O12 -113.9(5) 2_756 .
Ti4 Ti7 Ti9 O12 51.26(17) . .
Ti10 Ti7 Ti9 O12 -111.1(4) . .
Cd1 Ti7 Ti9 O12 49.80(17) . .
O18 Ti7 Ti9 Ti10 -67.3(5) . 2_756
O11 Ti7 Ti9 Ti10 -165.4(5) . 2_756
O17 Ti7 Ti9 Ti10 109.0(5) . 2_756
O19 Ti7 Ti9 Ti10 24.0(4) . 2_756
O20 Ti7 Ti9 Ti10 -48.6(5) . 2_756
O12 Ti7 Ti9 Ti10 113.9(5) . 2_756
Ti4 Ti7 Ti9 Ti10 165.2(4) . 2_756
Ti10 Ti7 Ti9 Ti10 2.8(8) . 2_756
Cd1 Ti7 Ti9 Ti10 163.7(4) . 2_756
O18 Ti7 Ti9 Ti10 -70.1(5) . .
O11 Ti7 Ti9 Ti10 -168.2(4) . .
O17 Ti7 Ti9 Ti10 106.2(4) . .
O19 Ti7 Ti9 Ti10 21.2(4) . .
O20 Ti7 Ti9 Ti10 -51.4(5) . .
O12 Ti7 Ti9 Ti10 111.1(4) . .
Ti10 Ti7 Ti9 Ti10 -2.8(8) 2_756 .
Ti4 Ti7 Ti9 Ti10 162.4(4) . .
Cd1 Ti7 Ti9 Ti10 160.9(4) . .
O18 Ti7 Ti9 Ti5 142.2(3) . .
O11 Ti7 Ti9 Ti5 44.05(16) . .
O17 Ti7 Ti9 Ti5 -41.5(2) . .
O19 Ti7 Ti9 Ti5 -126.54(14) . .
O20 Ti7 Ti9 Ti5 160.9(3) . .
O12 Ti7 Ti9 Ti5 -36.60(17) . .
Ti10 Ti7 Ti9 Ti5 -150.5(4) 2_756 .
Ti4 Ti7 Ti9 Ti5 14.66(5) . .
Ti10 Ti7 Ti9 Ti5 -147.7(4) . .
Cd1 Ti7 Ti9 Ti5 13.20(8) . .
O18 Ti7 Ti9 Ti4 127.5(3) . .
O11 Ti7 Ti9 Ti4 29.39(15) . .
O17 Ti7 Ti9 Ti4 -56.2(2) . .
O19 Ti7 Ti9 Ti4 -141.20(14) . .
O20 Ti7 Ti9 Ti4 146.2(3) . .
O12 Ti7 Ti9 Ti4 -51.26(17) . .
Ti10 Ti7 Ti9 Ti4 -165.2(4) 2_756 .
Ti10 Ti7 Ti9 Ti4 -162.4(4) . .
Cd1 Ti7 Ti9 Ti4 -1.46(5) . .
O23 Ti9 Ti10 Ti10 -105(6) . 2_756
O20 Ti9 Ti10 Ti10 -16(5) . 2_756
O13 Ti9 Ti10 Ti10 23(6) . 2_756
O19 Ti9 Ti10 Ti10 164(6) 2_756 2_756
O15 Ti9 Ti10 Ti10 146(6) . 2_756
O12 Ti9 Ti10 Ti10 63(6) . 2_756
Ti5 Ti9 Ti10 Ti10 108(6) . 2_756
Ti4 Ti9 Ti10 Ti10 41(6) . 2_756
Ti7 Ti9 Ti10 Ti10 25(6) . 2_756
O23 Ti9 Ti10 O24 -22.7(16) . .
O20 Ti9 Ti10 O24 66.8(13) . .
O13 Ti9 Ti10 O24 105.3(13) . .
O19 Ti9 Ti10 O24 -113.7(18) 2_756 .
O15 Ti9 Ti10 O24 -131.2(13) . .
O12 Ti9 Ti10 O24 146.1(16) . .
Ti10 Ti9 Ti10 O24 83(6) 2_756 .
Ti5 Ti9 Ti10 O24 -168.9(5) . .
Ti4 Ti9 Ti10 O24 123.3(13) . .
Ti7 Ti9 Ti10 O24 107.2(16) . .
O23 Ti9 Ti10 O19 91.0(5) . 2_756
O20 Ti9 Ti10 O19 -179.5(9) . 2_756
O13 Ti9 Ti10 O19 -141.1(7) . 2_756
O15 Ti9 Ti10 O19 -17.6(8) . 2_756
O12 Ti9 Ti10 O19 -100.2(5) . 2_756
Ti10 Ti9 Ti10 O19 -164(6) 2_756 2_756
Ti5 Ti9 Ti10 O19 -55.2(14) . 2_756
Ti4 Ti9 Ti10 O19 -123.0(6) . 2_756
Ti7 Ti9 Ti10 O19 -139.1(6) . 2_756
O23 Ti9 Ti10 O20 122.9(12) . 2_756
O20 Ti9 Ti10 O20 -147.6(16) . 2_756
O13 Ti9 Ti10 O20 -109.1(15) . 2_756
O19 Ti9 Ti10 O20 31.9(10) 2_756 2_756
O15 Ti9 Ti10 O20 14.4(16) . 2_756
O12 Ti9 Ti10 O20 -68.3(13) . 2_756
Ti10 Ti9 Ti10 O20 -132(7) 2_756 2_756
Ti5 Ti9 Ti10 O20 -23(2) . 2_756
Ti4 Ti9 Ti10 O20 -91.1(14) . 2_756
Ti7 Ti9 Ti10 O20 -107.2(13) . 2_756
O23 Ti9 Ti10 O19 -151.8(7) . .
O20 Ti9 Ti10 O19 -62.3(9) . .
O13 Ti9 Ti10 O19 -23.9(13) . .
O19 Ti9 Ti10 O19 117.2(9) 2_756 .
O15 Ti9 Ti10 O19 99.6(9) . .
O12 Ti9 Ti10 O19 16.9(7) . .
Ti10 Ti9 Ti10 O19 -46(6) 2_756 .
Ti5 Ti9 Ti10 O19 62.0(17) . .
Ti4 Ti9 Ti10 O19 -5.8(10) . .
Ti7 Ti9 Ti10 O19 -21.9(6) . .
O23 Ti9 Ti10 O20 -89.5(5) . .
O13 Ti9 Ti10 O20 38.4(8) . .
O19 Ti9 Ti10 O20 179.5(9) 2_756 .
O15 Ti9 Ti10 O20 161.9(3) . .
O12 Ti9 Ti10 O20 79.3(5) . .
Ti10 Ti9 Ti10 O20 16(6) 2_756 .
Ti5 Ti9 Ti10 O20 124.3(8) . .
Ti4 Ti9 Ti10 O20 56.5(5) . .
Ti7 Ti9 Ti10 O20 40.4(4) . .
O23 Ti9 Ti10 Ti7 107.0(4) . 2_756
O20 Ti9 Ti10 Ti7 -163.5(8) . 2_756
O13 Ti9 Ti10 Ti7 -125.1(7) . 2_756
O19 Ti9 Ti10 Ti7 16.0(3) 2_756 2_756
O15 Ti9 Ti10 Ti7 -1.5(7) . 2_756
O12 Ti9 Ti10 Ti7 -84.2(3) . 2_756
Ti10 Ti9 Ti10 Ti7 -148(6) 2_756 2_756
Ti5 Ti9 Ti10 Ti7 -39.2(14) . 2_756
Ti4 Ti9 Ti10 Ti7 -107.0(5) . 2_756
Ti7 Ti9 Ti10 Ti7 -123.1(4) . 2_756
O23 Ti9 Ti10 Ti9 168.9(8) . 2_756
O20 Ti9 Ti10 Ti9 -101.6(12) . 2_756
O13 Ti9 Ti10 Ti9 -63.2(14) . 2_756
O19 Ti9 Ti10 Ti9 77.9(8) 2_756 2_756
O15 Ti9 Ti10 Ti9 60.4(12) . 2_756
O12 Ti9 Ti10 Ti9 -22.3(9) . 2_756
Ti10 Ti9 Ti10 Ti9 -86(6) 2_756 2_756
Ti5 Ti9 Ti10 Ti9 23(2) . 2_756
Ti4 Ti9 Ti10 Ti9 -45.1(11) . 2_756
Ti7 Ti9 Ti10 Ti9 -61.2(8) . 2_756
O23 Ti9 Ti10 Ti7 -129.9(3) . .
O20 Ti9 Ti10 Ti7 -40.4(4) . .
O13 Ti9 Ti10 Ti7 -1.9(8) . .
O19 Ti9 Ti10 Ti7 139.1(6) 2_756 .
O15 Ti9 Ti10 Ti7 121.6(4) . .
O12 Ti9 Ti10 Ti7 38.88(18) . .
Ti10 Ti9 Ti10 Ti7 -25(6) 2_756 .
Ti5 Ti9 Ti10 Ti7 83.9(11) . .
Ti4 Ti9 Ti10 Ti7 16.1(4) . .
O18 Ti7 Ti10 Ti10 3(20) . 2_756
O11 Ti7 Ti10 Ti10 -111(20) . 2_756
O17 Ti7 Ti10 Ti10 113(20) . 2_756
O19 Ti7 Ti10 Ti10 89(20) . 2_756
O20 Ti7 Ti10 Ti10 -87(20) . 2_756
O12 Ti7 Ti10 Ti10 -167(20) . 2_756
Ti4 Ti7 Ti10 Ti10 -144(20) . 2_756
Cd1 Ti7 Ti10 Ti10 153(19) . 2_756
Ti9 Ti7 Ti10 Ti10 -127(21) . 2_756
O18 Ti7 Ti10 O24 15.7(13) . .
O11 Ti7 Ti10 O24 -98.0(12) . .
O17 Ti7 Ti10 O24 125.7(11) . .
O19 Ti7 Ti10 O24 102.2(15) . .
O20 Ti7 Ti10 O24 -73.8(11) . .
O12 Ti7 Ti10 O24 -154.1(14) . .
Ti10 Ti7 Ti10 O24 13(19) 2_756 .
Ti4 Ti7 Ti10 O24 -130.8(11) . .
Cd1 Ti7 Ti10 O24 165.7(5) . .
Ti9 Ti7 Ti10 O24 -114.1(14) . .
O18 Ti7 Ti10 O19 155.3(8) . 2_756
O11 Ti7 Ti10 O19 41.6(10) . 2_756
O17 Ti7 Ti10 O19 -94.7(10) . 2_756
O19 Ti7 Ti10 O19 -118.2(10) . 2_756
O20 Ti7 Ti10 O19 65.8(10) . 2_756
O12 Ti7 Ti10 O19 -14.5(7) . 2_756
Ti10 Ti7 Ti10 O19 153(21) 2_756 2_756
Ti4 Ti7 Ti10 O19 8.8(10) . 2_756
Cd1 Ti7 Ti10 O19 -55(2) . 2_756
Ti9 Ti7 Ti10 O19 25.5(6) . 2_756
O18 Ti7 Ti10 O20 -111.9(9) . 2_756
O11 Ti7 Ti10 O20 134.4(9) . 2_756
O17 Ti7 Ti10 O20 -1.9(12) . 2_756
O19 Ti7 Ti10 O20 -25.4(7) . 2_756
O20 Ti7 Ti10 O20 158.6(13) . 2_756
O12 Ti7 Ti10 O20 78.3(9) . 2_756
Ti10 Ti7 Ti10 O20 -115(21) 2_756 2_756
Ti4 Ti7 Ti10 O20 101.6(10) . 2_756
Cd1 Ti7 Ti10 O20 38(3) . 2_756
Ti9 Ti7 Ti10 O20 118.3(9) . 2_756
O18 Ti7 Ti10 O19 -86.5(5) . .
O11 Ti7 Ti10 O19 159.8(4) . .
O17 Ti7 Ti10 O19 23.5(7) . .
O20 Ti7 Ti10 O19 -176.0(8) . .
O12 Ti7 Ti10 O19 103.7(5) . .
Ti10 Ti7 Ti10 O19 -89(20) 2_756 .
Ti4 Ti7 Ti10 O19 127.0(5) . .
Cd1 Ti7 Ti10 O19 63.5(19) . .
Ti9 Ti7 Ti10 O19 143.7(6) . .
O18 Ti7 Ti10 O20 89.5(5) . .
O11 Ti7 Ti10 O20 -24.2(7) . .
O17 Ti7 Ti10 O20 -160.5(3) . .
O19 Ti7 Ti10 O20 176.0(8) . .
O12 Ti7 Ti10 O20 -80.3(5) . .
Ti10 Ti7 Ti10 O20 87(20) 2_756 .
Ti4 Ti7 Ti10 O20 -57.0(5) . .
Cd1 Ti7 Ti10 O20 -120.5(15) . .
Ti9 Ti7 Ti10 O20 -40.3(4) . .
O18 Ti7 Ti10 Ti7 -162.9(8) . 2_756
O11 Ti7 Ti10 Ti7 83.4(10) . 2_756
O17 Ti7 Ti10 Ti7 -52.9(11) . 2_756
O19 Ti7 Ti10 Ti7 -76.4(8) . 2_756
O20 Ti7 Ti10 Ti7 107.6(11) . 2_756
O12 Ti7 Ti10 Ti7 27.3(8) . 2_756
Ti10 Ti7 Ti10 Ti7 -166(21) 2_756 2_756
Ti4 Ti7 Ti10 Ti7 50.6(10) . 2_756
Cd1 Ti7 Ti10 Ti7 -13(3) . 2_756
Ti9 Ti7 Ti10 Ti7 67.3(7) . 2_756
O18 Ti7 Ti10 Ti9 -103.1(3) . 2_756
O11 Ti7 Ti10 Ti9 143.2(4) . 2_756
O17 Ti7 Ti10 Ti9 7.0(6) . 2_756
O19 Ti7 Ti10 Ti9 -16.5(3) . 2_756
O20 Ti7 Ti10 Ti9 167.4(7) . 2_756
O12 Ti7 Ti10 Ti9 87.2(3) . 2_756
Ti10 Ti7 Ti10 Ti9 -106(20) 2_756 2_756
Ti4 Ti7 Ti10 Ti9 110.4(4) . 2_756
Cd1 Ti7 Ti10 Ti9 47(2) . 2_756
Ti9 Ti7 Ti10 Ti9 127.1(4) . 2_756
O18 Ti7 Ti10 Ti9 129.8(3) . .
O11 Ti7 Ti10 Ti9 16.1(5) . .
O17 Ti7 Ti10 Ti9 -120.2(4) . .
O19 Ti7 Ti10 Ti9 -143.7(6) . .
O20 Ti7 Ti10 Ti9 40.3(4) . .
O12 Ti7 Ti10 Ti9 -40.0(2) . .
Ti10 Ti7 Ti10 Ti9 127(20) 2_756 .
Ti4 Ti7 Ti10 Ti9 -16.7(4) . .
Cd1 Ti7 Ti10 Ti9 -80.2(18) . .
O3 Ti1 O1 C1 0(100) 2_756 .
O3 Ti1 O1 C1 0(100) . .
O2 Ti1 O1 C1 0(100) . .
O2 Ti1 O1 C1 0(100) 2_756 .
Ti3 Ti1 O1 C1 0(100) 2_756 .
Ti3 Ti1 O1 C1 0(100) . .
Ti2 Ti1 O1 C1 0(100) 2_756 .
Ti2 Ti1 O1 C1 0(100) . .
O1 Ti1 O2 Ti3 -121.98(14) . 2_756
O3 Ti1 O2 Ti3 -0.3(2) 2_756 2_756
O3 Ti1 O2 Ti3 116.3(2) . 2_756
O2 Ti1 O2 Ti3 58.02(15) 2_756 2_756
Ti3 Ti1 O2 Ti3 98.14(19) . 2_756
Ti2 Ti1 O2 Ti3 18.6(2) 2_756 2_756
Ti2 Ti1 O2 Ti3 114.3(3) . 2_756
O1 Ti1 O2 Ti2 123.73(13) . .
O3 Ti1 O2 Ti2 -114.6(2) 2_756 .
O3 Ti1 O2 Ti2 2.0(2) . .
O2 Ti1 O2 Ti2 -56.27(13) 2_756 .
Ti3 Ti1 O2 Ti2 -114.3(3) 2_756 .
Ti3 Ti1 O2 Ti2 -16.1(2) . .
Ti2 Ti1 O2 Ti2 -95.73(18) 2_756 .
O4 Ti2 O2 Ti3 161.9(3) . 2_756
O6 Ti2 O2 Ti3 62.0(3) . 2_756
O5 Ti2 O2 Ti3 -55.2(7) . 2_756
O3 Ti2 O2 Ti3 -103.5(2) . 2_756
O7 Ti2 O2 Ti3 -13.1(2) . 2_756
Ti1 Ti2 O2 Ti3 -101.7(3) . 2_756
Ti8 Ti2 O2 Ti3 30.1(2) 2_756 2_756
Cd1 Ti2 O2 Ti3 53.6(4) . 2_756
O4 Ti2 O2 Ti1 -96.4(2) . .
O6 Ti2 O2 Ti1 163.7(2) . .
O5 Ti2 O2 Ti1 46.4(7) . .
O3 Ti2 O2 Ti1 -1.84(18) . .
O7 Ti2 O2 Ti1 88.64(19) . .
Ti8 Ti2 O2 Ti1 131.74(16) 2_756 .
Ti3 Ti2 O2 Ti1 101.7(3) 2_756 .
Cd1 Ti2 O2 Ti1 155.32(14) . .
O1 Ti1 O3 Ti3 101.90(17) . .
O3 Ti1 O3 Ti3 -78.10(17) 2_756 .
O2 Ti1 O3 Ti3 -156.2(2) . .
O2 Ti1 O3 Ti3 0.3(2) 2_756 .
Ti3 Ti1 O3 Ti3 -119.52(16) 2_756 .
Ti2 Ti1 O3 Ti3 -37.75(19) 2_756 .
Ti2 Ti1 O3 Ti3 -154.2(3) . .
O1 Ti1 O3 Ti2 -103.90(17) . .
O3 Ti1 O3 Ti2 76.10(17) 2_756 .
O2 Ti1 O3 Ti2 -2.0(2) . .
O2 Ti1 O3 Ti2 154.5(2) 2_756 .
Ti3 Ti1 O3 Ti2 34.68(19) 2_756 .
Ti3 Ti1 O3 Ti2 154.2(3) . .
Ti2 Ti1 O3 Ti2 116.45(16) 2_756 .
O9 Ti3 O3 Ti1 -99.4(2) . .
O16 Ti3 O3 Ti1 111.9(5) . .
O2 Ti3 O3 Ti1 -0.3(2) 2_756 .
O8 Ti3 O3 Ti1 162.0(2) . .
O7 Ti3 O3 Ti1 74.7(2) 2_756 .
Ti5 Ti3 O3 Ti1 149.79(12) . .
Ti2 Ti3 O3 Ti1 33.60(18) 2_756 .
Ti8 Ti3 O3 Ti1 77.3(2) . .
O9 Ti3 O3 Ti2 131.1(5) . .
O16 Ti3 O3 Ti2 -17.6(9) . .
O2 Ti3 O3 Ti2 -129.8(5) 2_756 .
O8 Ti3 O3 Ti2 32.5(5) . .
O7 Ti3 O3 Ti2 -54.8(5) 2_756 .
Ti5 Ti3 O3 Ti2 20.3(5) . .
Ti1 Ti3 O3 Ti2 -129.5(6) . .
Ti2 Ti3 O3 Ti2 -95.9(5) 2_756 .
Ti8 Ti3 O3 Ti2 -52.3(5) . .
O4 Ti2 O3 Ti1 95.3(3) . .
O6 Ti2 O3 Ti1 -62.4(9) . .
O5 Ti2 O3 Ti1 -162.8(2) . .
O2 Ti2 O3 Ti1 2.0(2) . .
O7 Ti2 O3 Ti1 -72.4(2) . .
Ti8 Ti2 O3 Ti1 -75.8(3) 2_756 .
Ti3 Ti2 O3 Ti1 -29.62(17) 2_756 .
Cd1 Ti2 O3 Ti1 -162.52(10) . .
O4 Ti2 O3 Ti3 -135.8(5) . .
O6 Ti2 O3 Ti3 66.5(10) . .
O5 Ti2 O3 Ti3 -33.9(5) . .
O2 Ti2 O3 Ti3 130.9(5) . .
O7 Ti2 O3 Ti3 56.5(5) . .
Ti1 Ti2 O3 Ti3 128.9(6) . .
Ti8 Ti2 O3 Ti3 53.1(6) 2_756 .
Ti3 Ti2 O3 Ti3 99.3(5) 2_756 .
Cd1 Ti2 O3 Ti3 -33.6(6) . .
O6 Ti2 O4 C4 120.9(11) . .
O5 Ti2 O4 C4 -143.5(11) . .
O3 Ti2 O4 C4 -53.0(12) . .
O2 Ti2 O4 C4 23.9(12) . .
O7 Ti2 O4 C4 46.8(17) . .
Ti1 Ti2 O4 C4 -15.9(12) . .
Ti8 Ti2 O4 C4 118.1(11) 2_756 .
Ti3 Ti2 O4 C4 35.7(12) 2_756 .
Cd1 Ti2 O4 C4 174.4(11) . .
O10 Ti4 O5 Ti2 -134.5(5) . .
O11 Ti4 O5 Ti2 126.9(5) . .
O13 Ti4 O5 Ti2 2.4(10) . .
O8 Ti4 O5 Ti2 -38.7(5) . .
O12 Ti4 O5 Ti2 48.9(5) . .
Ti5 Ti4 O5 Ti2 -27.8(6) . .
Ti7 Ti4 O5 Ti2 94.0(5) . .
Cd1 Ti4 O5 Ti2 141.6(6) . .
Ti9 Ti4 O5 Ti2 45.0(6) . .
O10 Ti4 O5 Cd1 83.9(2) . .
O11 Ti4 O5 Cd1 -14.7(2) . .
O13 Ti4 O5 Cd1 -139.2(5) . .
O8 Ti4 O5 Cd1 179.70(19) . .
O12 Ti4 O5 Cd1 -92.62(18) . .
Ti5 Ti4 O5 Cd1 -169.35(8) . .
Ti7 Ti4 O5 Cd1 -47.61(15) . .
Ti9 Ti4 O5 Cd1 -96.60(19) . .
O4 Ti2 O5 Ti4 134.2(5) . .
O6 Ti2 O5 Ti4 -125.6(5) . .
O3 Ti2 O5 Ti4 38.7(5) . .
O2 Ti2 O5 Ti4 -7.8(10) . .
O7 Ti2 O5 Ti4 -48.1(5) . .
Ti1 Ti2 O5 Ti4 26.3(6) . .
Ti8 Ti2 O5 Ti4 -93.5(5) 2_756 .
Ti3 Ti2 O5 Ti4 -44.9(6) 2_756 .
Cd1 Ti2 O5 Ti4 -141.0(6) . .
O4 Ti2 O5 Cd1 -84.8(2) . .
O6 Ti2 O5 Cd1 15.4(2) . .
O3 Ti2 O5 Cd1 179.72(19) . .
O2 Ti2 O5 Cd1 133.2(5) . .
O7 Ti2 O5 Cd1 92.95(19) . .
Ti1 Ti2 O5 Cd1 167.29(8) . .
Ti8 Ti2 O5 Cd1 47.51(15) 2_756 .
Ti3 Ti2 O5 Cd1 96.10(19) 2_756 .
N2 Cd1 O5 Ti4 -155.5(2) . .
N1 Cd1 O5 Ti4 -23.1(7) . .
O17 Cd1 O5 Ti4 81.1(2) . .
O22 Cd1 O5 Ti4 -72.7(3) . .
O11 Cd1 O5 Ti4 11.73(17) . .
Ti7 Cd1 O5 Ti4 46.05(15) . .
Ti8 Cd1 O5 Ti4 114.44(18) 2_756 .
Ti2 Cd1 O5 Ti4 160.0(3) . .
N2 Cd1 O5 Ti2 44.5(3) . .
N1 Cd1 O5 Ti2 177.0(5) . .
O17 Cd1 O5 Ti2 -78.9(2) . .
O22 Cd1 O5 Ti2 127.3(3) . .
O11 Cd1 O5 Ti2 -148.2(2) . .
Ti4 Cd1 O5 Ti2 -160.0(3) . .
Ti7 Cd1 O5 Ti2 -113.93(18) . .
Ti8 Cd1 O5 Ti2 -45.53(16) 2_756 .
O4 Ti2 O6 Ti8 -176.1(3) . 2_756
O5 Ti2 O6 Ti8 81.2(3) . 2_756
O3 Ti2 O6 Ti8 -18.7(10) . 2_756
O2 Ti2 O6 Ti8 -80.5(3) . 2_756
O7 Ti2 O6 Ti8 -8.4(2) . 2_756
Ti1 Ti2 O6 Ti8 -66.1(3) . 2_756
Ti3 Ti2 O6 Ti8 -51.8(2) 2_756 2_756
Cd1 Ti2 O6 Ti8 94.1(3) . 2_756
O7 Ti6 O7 Ti2 64.1(2) 2_756 .
O12 Ti6 O7 Ti2 -177.0(2) 2_756 .
O12 Ti6 O7 Ti2 -56.1(3) . .
O7 Ti6 O7 Ti8 177.8(3) 2_756 2_756
O12 Ti6 O7 Ti8 -63.3(3) 2_756 2_756
O12 Ti6 O7 Ti8 57.5(3) . 2_756
O7 Ti6 O7 Ti3 -60.13(19) 2_756 2_756
O12 Ti6 O7 Ti3 58.7(3) 2_756 2_756
O12 Ti6 O7 Ti3 179.6(2) . 2_756
O4 Ti2 O7 Ti6 -148.8(9) . .
O6 Ti2 O7 Ti6 134.8(3) . .
O5 Ti2 O7 Ti6 41.3(3) . .
O3 Ti2 O7 Ti6 -48.0(3) . .
O2 Ti2 O7 Ti6 -125.0(3) . .
Ti1 Ti2 O7 Ti6 -84.0(2) . .
Ti8 Ti2 O7 Ti6 128.4(3) 2_756 .
Ti3 Ti2 O7 Ti6 -135.3(3) 2_756 .
Cd1 Ti2 O7 Ti6 83.4(2) . .
O4 Ti2 O7 Ti8 82.8(10) . 2_756
O6 Ti2 O7 Ti8 6.34(18) . 2_756
O5 Ti2 O7 Ti8 -87.11(18) . 2_756
O3 Ti2 O7 Ti8 -176.47(19) . 2_756
O2 Ti2 O7 Ti8 106.60(19) . 2_756
Ti1 Ti2 O7 Ti8 147.59(14) . 2_756
Ti3 Ti2 O7 Ti8 96.29(18) 2_756 2_756
Cd1 Ti2 O7 Ti8 -45.05(12) . 2_756
O4 Ti2 O7 Ti3 -13.5(10) . 2_756
O6 Ti2 O7 Ti3 -90.0(2) . 2_756
O5 Ti2 O7 Ti3 176.59(18) . 2_756
O3 Ti2 O7 Ti3 87.24(19) . 2_756
O2 Ti2 O7 Ti3 10.31(17) . 2_756
Ti1 Ti2 O7 Ti3 51.30(11) . 2_756
Ti8 Ti2 O7 Ti3 -96.29(18) 2_756 2_756
Cd1 Ti2 O7 Ti3 -141.34(12) . 2_756
O14 Ti5 O8 Ti3 -99.4(3) . .
O15 Ti5 O8 Ti3 79.8(2) . .
O16 Ti5 O8 Ti3 0.4(2) . .
O13 Ti5 O8 Ti3 157.1(2) . .
Ti9 Ti5 O8 Ti3 120.75(15) . .
Ti8 Ti5 O8 Ti3 39.01(19) . .
Ti4 Ti5 O8 Ti3 155.0(3) . .
O14 Ti5 O8 Ti4 105.6(3) . .
O15 Ti5 O8 Ti4 -75.2(3) . .
O16 Ti5 O8 Ti4 -154.6(2) . .
O13 Ti5 O8 Ti4 2.1(2) . .
Ti3 Ti5 O8 Ti4 -155.0(3) . .
Ti9 Ti5 O8 Ti4 -34.24(19) . .
Ti8 Ti5 O8 Ti4 -115.99(16) . .
O9 Ti3 O8 Ti5 98.5(2) . .
O16 Ti3 O8 Ti5 -0.4(2) . .
O2 Ti3 O8 Ti5 -111.4(5) 2_756 .
O3 Ti3 O8 Ti5 -163.6(2) . .
O7 Ti3 O8 Ti5 -75.7(2) 2_756 .
Ti1 Ti3 O8 Ti5 -150.29(12) . .
Ti2 Ti3 O8 Ti5 -77.7(2) 2_756 .
Ti8 Ti3 O8 Ti5 -34.08(17) . .
O9 Ti3 O8 Ti4 -131.8(5) . .
O16 Ti3 O8 Ti4 129.2(5) . .
O2 Ti3 O8 Ti4 18.2(8) 2_756 .
O3 Ti3 O8 Ti4 -34.0(5) . .
O7 Ti3 O8 Ti4 53.9(5) 2_756 .
Ti5 Ti3 O8 Ti4 129.6(6) . .
Ti1 Ti3 O8 Ti4 -20.7(5) . .
Ti2 Ti3 O8 Ti4 52.0(5) 2_756 .
Ti8 Ti3 O8 Ti4 95.5(4) . .
O10 Ti4 O8 Ti5 -93.8(3) . .
O5 Ti4 O8 Ti5 164.8(2) . .
O11 Ti4 O8 Ti5 66.1(9) . .
O13 Ti4 O8 Ti5 -2.1(2) . .
O12 Ti4 O8 Ti5 72.5(2) . .
Ti7 Ti4 O8 Ti5 76.7(3) . .
Cd1 Ti4 O8 Ti5 165.07(10) . .
Ti9 Ti4 O8 Ti5 29.87(17) . .
O10 Ti4 O8 Ti3 137.0(5) . .
O5 Ti4 O8 Ti3 35.7(5) . .
O11 Ti4 O8 Ti3 -63.0(11) . .
O13 Ti4 O8 Ti3 -131.2(5) . .
O12 Ti4 O8 Ti3 -56.6(5) . .
Ti5 Ti4 O8 Ti3 -129.1(6) . .
Ti7 Ti4 O8 Ti3 -52.4(5) . .
Cd1 Ti4 O8 Ti3 35.9(5) . .
Ti9 Ti4 O8 Ti3 -99.3(4) . .
O16 Ti3 O9 C7 131.3(15) . .
O2 Ti3 O9 C7 -119.5(15) 2_756 .
O8 Ti3 O9 C7 49.4(16) . .
O3 Ti3 O9 C7 -37.4(16) . .
O7 Ti3 O9 C7 -173.2(18) 2_756 .
Ti5 Ti3 O9 C7 89.1(15) . .
Ti1 Ti3 O9 C7 -76.9(15) . .
Ti2 Ti3 O9 C7 -134.7(15) 2_756 .
Ti8 Ti3 O9 C7 146.1(15) . .
O5 Ti4 O10 C10 168.8(9) . .
O11 Ti4 O10 C10 -95.8(9) . .
O13 Ti4 O10 C10 2.1(9) . .
O8 Ti4 O10 C10 79.2(9) . .
O12 Ti4 O10 C10 -25.6(14) . .
Ti5 Ti4 O10 C10 42.0(9) . .
Ti7 Ti4 O10 C10 -91.6(9) . .
Cd1 Ti4 O10 C10 -147.1(9) . .
Ti9 Ti4 O10 C10 -10.8(9) . .
O18 Ti7 O11 Ti4 -175.0(3) . .
O17 Ti7 O11 Ti4 81.8(3) . .
O19 Ti7 O11 Ti4 -14.2(10) . .
O20 Ti7 O11 Ti4 -78.5(3) . .
O12 Ti7 O11 Ti4 -7.5(2) . .
Ti10 Ti7 O11 Ti4 -67.0(6) 2_756 .
Ti10 Ti7 O11 Ti4 -63.2(5) . .
Cd1 Ti7 O11 Ti4 95.4(3) . .
Ti9 Ti7 O11 Ti4 -50.0(2) . .
O18 Ti7 O11 Cd1 89.6(2) . .
O17 Ti7 O11 Cd1 -13.59(18) . .
O19 Ti7 O11 Cd1 -109.7(8) . .
O20 Ti7 O11 Cd1 -173.97(16) . .
O12 Ti7 O11 Cd1 -102.93(18) . .
Ti10 Ti7 O11 Cd1 -162.4(5) 2_756 .
Ti4 Ti7 O11 Cd1 -95.4(3) . .
Ti10 Ti7 O11 Cd1 -158.6(4) . .
Ti9 Ti7 O11 Cd1 -145.47(13) . .
O10 Ti4 O11 Ti7 174.1(3) . .
O5 Ti4 O11 Ti7 -83.7(3) . .
O13 Ti4 O11 Ti7 80.0(3) . .
O8 Ti4 O11 Ti7 14.3(10) . .
O12 Ti4 O11 Ti7 7.7(2) . .
Ti5 Ti4 O11 Ti7 65.9(3) . .
Cd1 Ti4 O11 Ti7 -96.9(3) . .
Ti9 Ti4 O11 Ti7 50.9(2) . .
O10 Ti4 O11 Cd1 -89.0(2) . .
O5 Ti4 O11 Cd1 13.12(19) . .
O13 Ti4 O11 Cd1 176.90(17) . .
O8 Ti4 O11 Cd1 111.1(8) . .
O12 Ti4 O11 Cd1 104.57(18) . .
Ti5 Ti4 O11 Cd1 162.71(10) . .
Ti7 Ti4 O11 Cd1 96.9(3) . .
Ti9 Ti4 O11 Cd1 147.75(13) . .
N2 Cd1 O11 Ti7 -118.5(7) . .
N1 Cd1 O11 Ti7 -90.4(3) . .
O5 Cd1 O11 Ti7 101.9(2) . .
O17 Cd1 O11 Ti7 11.93(16) . .
O22 Cd1 O11 Ti7 -173.3(2) . .
Ti4 Cd1 O11 Ti7 113.2(2) . .
Ti8 Cd1 O11 Ti7 27.80(16) 2_756 .
Ti2 Cd1 O11 Ti7 84.75(15) . .
N2 Cd1 O11 Ti4 128.3(7) . .
N1 Cd1 O11 Ti4 156.4(2) . .
O5 Cd1 O11 Ti4 -11.36(16) . .
O17 Cd1 O11 Ti4 -101.31(19) . .
O22 Cd1 O11 Ti4 73.4(2) . .
Ti7 Cd1 O11 Ti4 -113.2(2) . .
Ti8 Cd1 O11 Ti4 -85.44(15) 2_756 .
Ti2 Cd1 O11 Ti4 -28.49(16) . .
O7 Ti6 O12 Ti4 -62.7(3) 2_756 .
O7 Ti6 O12 Ti4 56.2(3) . .
O12 Ti6 O12 Ti4 177.4(3) 2_756 .
O7 Ti6 O12 Ti7 -177.7(2) 2_756 .
O7 Ti6 O12 Ti7 -58.8(3) . .
O12 Ti6 O12 Ti7 62.44(19) 2_756 .
O7 Ti6 O12 Ti9 60.1(3) 2_756 .
O7 Ti6 O12 Ti9 179.0(2) . .
O12 Ti6 O12 Ti9 -59.74(19) 2_756 .
O10 Ti4 O12 Ti6 152.1(8) . .
O5 Ti4 O12 Ti6 -42.0(3) . .
O11 Ti4 O12 Ti6 -135.3(3) . .
O13 Ti4 O12 Ti6 123.3(3) . .
O8 Ti4 O12 Ti6 46.3(3) . .
Ti5 Ti4 O12 Ti6 82.2(2) . .
Ti7 Ti4 O12 Ti6 -129.4(3) . .
Cd1 Ti4 O12 Ti6 -86.3(2) . .
Ti9 Ti4 O12 Ti6 133.8(3) . .
O10 Ti4 O12 Ti7 -78.5(9) . .
O5 Ti4 O12 Ti7 87.35(19) . .
O11 Ti4 O12 Ti7 -5.95(19) . .
O13 Ti4 O12 Ti7 -107.33(19) . .
O8 Ti4 O12 Ti7 175.69(19) . .
Ti5 Ti4 O12 Ti7 -148.39(15) . .
Cd1 Ti4 O12 Ti7 43.06(13) . .
Ti9 Ti4 O12 Ti7 -96.83(18) . .
O10 Ti4 O12 Ti9 18.3(9) . .
O5 Ti4 O12 Ti9 -175.82(18) . .
O11 Ti4 O12 Ti9 90.9(2) . .
O13 Ti4 O12 Ti9 -10.50(17) . .
O8 Ti4 O12 Ti9 -87.48(19) . .
Ti5 Ti4 O12 Ti9 -51.56(12) . .
Ti7 Ti4 O12 Ti9 96.83(18) . .
Cd1 Ti4 O12 Ti9 139.89(12) . .
O18 Ti7 O12 Ti6 -138.0(11) . .
O11 Ti7 O12 Ti6 135.9(3) . .
O17 Ti7 O12 Ti6 43.0(3) . .
O19 Ti7 O12 Ti6 -46.0(3) . .
O20 Ti7 O12 Ti6 -123.7(3) . .
Ti10 Ti7 O12 Ti6 -82.9(6) 2_756 .
Ti4 Ti7 O12 Ti6 129.8(3) . .
Ti10 Ti7 O12 Ti6 -82.3(5) . .
Cd1 Ti7 O12 Ti6 87.2(2) . .
Ti9 Ti7 O12 Ti6 -133.3(3) . .
O18 Ti7 O12 Ti4 92.2(11) . .
O11 Ti7 O12 Ti4 6.11(19) . .
O17 Ti7 O12 Ti4 -86.75(19) . .
O19 Ti7 O12 Ti4 -175.77(19) . .
O20 Ti7 O12 Ti4 106.5(2) . .
Ti10 Ti7 O12 Ti4 147.3(5) 2_756 .
Ti10 Ti7 O12 Ti4 148.0(5) . .
Cd1 Ti7 O12 Ti4 -42.53(13) . .
Ti9 Ti7 O12 Ti4 96.9(2) . .
O18 Ti7 O12 Ti9 -4.7(12) . .
O11 Ti7 O12 Ti9 -90.8(2) . .
O17 Ti7 O12 Ti9 176.34(19) . .
O19 Ti7 O12 Ti9 87.32(19) . .
O20 Ti7 O12 Ti9 9.63(18) . .
Ti10 Ti7 O12 Ti9 50.4(5) 2_756 .
Ti4 Ti7 O12 Ti9 -96.9(2) . .
Ti10 Ti7 O12 Ti9 51.1(5) . .
Cd1 Ti7 O12 Ti9 -139.45(13) . .
O23 Ti9 O12 Ti6 -173.3(10) . .
O20 Ti9 O12 Ti6 123.2(3) . .
O13 Ti9 O12 Ti6 -123.1(3) . .
O19 Ti9 O12 Ti6 42.9(3) 2_756 .
O15 Ti9 O12 Ti6 -43.0(3) . .
Ti10 Ti9 O12 Ti6 83.6(6) 2_756 .
Ti10 Ti9 O12 Ti6 78.6(6) . .
Ti5 Ti9 O12 Ti6 -80.6(2) . .
Ti4 Ti9 O12 Ti6 -134.2(3) . .
Ti7 Ti9 O12 Ti6 133.4(3) . .
O23 Ti9 O12 Ti4 -39.1(12) . .
O20 Ti9 O12 Ti4 -102.6(2) . .
O13 Ti9 O12 Ti4 11.10(17) . .
O19 Ti9 O12 Ti4 177.09(19) 2_756 .
O15 Ti9 O12 Ti4 91.18(19) . .
Ti10 Ti9 O12 Ti4 -142.2(6) 2_756 .
Ti10 Ti9 O12 Ti4 -147.2(6) . .
Ti5 Ti9 O12 Ti4 53.64(12) . .
Ti7 Ti9 O12 Ti4 -92.35(18) . .
O23 Ti9 O12 Ti7 53.3(12) . .
O20 Ti9 O12 Ti7 -10.26(19) . .
O13 Ti9 O12 Ti7 103.5(2) . .
O19 Ti9 O12 Ti7 -90.55(19) 2_756 .
O15 Ti9 O12 Ti7 -176.46(19) . .
Ti10 Ti9 O12 Ti7 -49.8(6) 2_756 .
Ti10 Ti9 O12 Ti7 -54.9(5) . .
Ti5 Ti9 O12 Ti7 146.00(15) . .
Ti4 Ti9 O12 Ti7 92.35(18) . .
O23 Ti9 O13 Ti5 -98.8(3) . .
O20 Ti9 O13 Ti5 158.9(2) . .
O19 Ti9 O13 Ti5 50.0(6) 2_756 .
O15 Ti9 O13 Ti5 -1.4(2) . .
O12 Ti9 O13 Ti5 90.1(2) . .
Ti10 Ti9 O13 Ti5 135.4(5) 2_756 .
Ti10 Ti9 O13 Ti5 132.0(7) . .
Ti4 Ti9 O13 Ti5 102.7(3) . .
Ti7 Ti9 O13 Ti5 130.29(17) . .
O23 Ti9 O13 Ti4 158.5(3) . .
O20 Ti9 O13 Ti4 56.2(3) . .
O19 Ti9 O13 Ti4 -52.7(6) 2_756 .
O15 Ti9 O13 Ti4 -104.1(2) . .
O12 Ti9 O13 Ti4 -12.6(2) . .
Ti10 Ti9 O13 Ti4 32.8(6) 2_756 .
Ti10 Ti9 O13 Ti4 29.3(7) . .
Ti5 Ti9 O13 Ti4 -102.7(3) . .
Ti7 Ti9 O13 Ti4 27.63(19) . .
O14 Ti5 O13 Ti9 123.5(3) . .
O8 Ti5 O13 Ti9 -115.6(2) . .
O15 Ti5 O13 Ti9 1.5(2) . .
O16 Ti5 O13 Ti9 -57.9(5) . .
Ti3 Ti5 O13 Ti9 -98.15(19) . .
Ti8 Ti5 O13 Ti9 -17.3(3) . .
Ti4 Ti5 O13 Ti9 -113.5(3) . .
O14 Ti5 O13 Ti4 -123.0(3) . .
O8 Ti5 O13 Ti4 -2.1(2) . .
O15 Ti5 O13 Ti4 115.0(2) . .
O16 Ti5 O13 Ti4 55.6(5) . .
Ti3 Ti5 O13 Ti4 15.4(2) . .
Ti9 Ti5 O13 Ti4 113.5(3) . .
Ti8 Ti5 O13 Ti4 96.21(18) . .
O10 Ti4 O13 Ti9 -160.2(3) . .
O5 Ti4 O13 Ti9 61.9(7) . .
O11 Ti4 O13 Ti9 -62.1(3) . .
O8 Ti4 O13 Ti9 104.4(2) . .
O12 Ti4 O13 Ti9 13.1(2) . .
Ti5 Ti4 O13 Ti9 102.4(3) . .
Ti7 Ti4 O13 Ti9 -29.5(2) . .
Cd1 Ti4 O13 Ti9 -57.4(4) . .
O10 Ti4 O13 Ti5 97.4(2) . .
O5 Ti4 O13 Ti5 -40.5(7) . .
O11 Ti4 O13 Ti5 -164.5(2) . .
O8 Ti4 O13 Ti5 1.96(19) . .
O12 Ti4 O13 Ti5 -89.3(2) . .
Ti7 Ti4 O13 Ti5 -131.87(17) . .
Cd1 Ti4 O13 Ti5 -159.86(13) . .
Ti9 Ti4 O13 Ti5 -102.4(3) . .
O8 Ti5 O14 C13 64(2) . .
O15 Ti5 O14 C13 -115(2) . .
O16 Ti5 O14 C13 -25(2) . .
O13 Ti5 O14 C13 155(2) . .
Ti3 Ti5 O14 C13 15(2) . .
Ti9 Ti5 O14 C13 -165(2) . .
Ti8 Ti5 O14 C13 -66(2) . .
Ti4 Ti5 O14 C13 113(2) . .
O14 Ti5 O15 Ti9 -104.3(3) . .
O8 Ti5 O15 Ti9 76.6(3) . .
O16 Ti5 O15 Ti9 154.9(2) . .
O13 Ti5 O15 Ti9 -1.5(2) . .
Ti3 Ti5 O15 Ti9 118.50(16) . .
Ti8 Ti5 O15 Ti9 153.2(3) . .
Ti4 Ti5 O15 Ti9 36.07(19) . .
O14 Ti5 O15 Ti8 102.5(3) . .
O8 Ti5 O15 Ti8 -76.6(2) . .
O16 Ti5 O15 Ti8 1.7(2) . .
O13 Ti5 O15 Ti8 -154.7(2) . .
Ti3 Ti5 O15 Ti8 -34.73(19) . .
Ti9 Ti5 O15 Ti8 -153.2(3) . .
Ti4 Ti5 O15 Ti8 -117.16(16) . .
O23 Ti9 O15 Ti5 97.9(3) . .
O20 Ti9 O15 Ti5 -113.9(6) . .
O13 Ti9 O15 Ti5 1.5(2) . .
O19 Ti9 O15 Ti5 -161.4(2) 2_756 .
O12 Ti9 O15 Ti5 -73.2(2) . .
Ti10 Ti9 O15 Ti5 -147.3(5) 2_756 .
Ti10 Ti9 O15 Ti5 -151.1(5) . .
Ti4 Ti9 O15 Ti5 -32.56(18) . .
Ti7 Ti9 O15 Ti5 -76.3(2) . .
O23 Ti9 O15 Ti8 -133.8(5) . .
O20 Ti9 O15 Ti8 14.5(9) . .
O13 Ti9 O15 Ti8 129.8(5) . .
O19 Ti9 O15 Ti8 -33.0(4) 2_756 .
O12 Ti9 O15 Ti8 55.1(4) . .
Ti10 Ti9 O15 Ti8 -18.9(7) 2_756 .
Ti10 Ti9 O15 Ti8 -22.7(7) . .
Ti5 Ti9 O15 Ti8 128.3(5) . .
Ti4 Ti9 O15 Ti8 95.8(4) . .
Ti7 Ti9 O15 Ti8 52.0(5) . .
O21 Ti8 O15 Ti5 -96.2(2) . .
O6 Ti8 O15 Ti5 59.3(8) 2_756 .
O17 Ti8 O15 Ti5 161.8(2) 2_756 .
O16 Ti8 O15 Ti5 -1.6(2) . .
O7 Ti8 O15 Ti5 71.2(2) 2_756 .
Ti2 Ti8 O15 Ti5 73.9(2) 2_756 .
Cd1 Ti8 O15 Ti5 161.16(10) 2_756 .
Ti3 Ti8 O15 Ti5 29.08(17) . .
O21 Ti8 O15 Ti9 135.8(5) . .
O6 Ti8 O15 Ti9 -68.6(9) 2_756 .
O17 Ti8 O15 Ti9 33.9(5) 2_756 .
O16 Ti8 O15 Ti9 -129.5(5) . .
O7 Ti8 O15 Ti9 -56.7(4) 2_756 .
Ti5 Ti8 O15 Ti9 -127.9(5) . .
Ti2 Ti8 O15 Ti9 -54.0(5) 2_756 .
Cd1 Ti8 O15 Ti9 33.2(5) 2_756 .
Ti3 Ti8 O15 Ti9 -98.8(4) . .
O9 Ti3 O16 Ti5 -97.2(2) . .
O2 Ti3 O16 Ti5 158.7(2) 2_756 .
O8 Ti3 O16 Ti5 0.40(19) . .
O3 Ti3 O16 Ti5 51.3(6) . .
O7 Ti3 O16 Ti5 90.0(2) 2_756 .
Ti1 Ti3 O16 Ti5 134.37(17) . .
Ti2 Ti3 O16 Ti5 130.26(17) 2_756 .
Ti8 Ti3 O16 Ti5 102.3(3) . .
O9 Ti3 O16 Ti8 160.5(2) . .
O2 Ti3 O16 Ti8 56.4(3) 2_756 .
O8 Ti3 O16 Ti8 -101.9(2) . .
O3 Ti3 O16 Ti8 -51.0(6) . .
O7 Ti3 O16 Ti8 -12.34(19) 2_756 .
Ti5 Ti3 O16 Ti8 -102.3(3) . .
Ti1 Ti3 O16 Ti8 32.1(4) . .
Ti2 Ti3 O16 Ti8 27.95(19) 2_756 .
O14 Ti5 O16 Ti3 120.3(3) . .
O8 Ti5 O16 Ti3 -0.4(2) . .
O15 Ti5 O16 Ti3 -117.2(2) . .
O13 Ti5 O16 Ti3 -58.3(5) . .
Ti9 Ti5 O16 Ti3 -98.08(18) . .
Ti8 Ti5 O16 Ti3 -115.6(3) . .
Ti4 Ti5 O16 Ti3 -19.5(2) . .
O14 Ti5 O16 Ti8 -124.1(2) . .
O8 Ti5 O16 Ti8 115.2(2) . .
O15 Ti5 O16 Ti8 -1.6(2) . .
O13 Ti5 O16 Ti8 57.3(5) . .
Ti3 Ti5 O16 Ti8 115.6(3) . .
Ti9 Ti5 O16 Ti8 17.5(2) . .
Ti4 Ti5 O16 Ti8 96.15(17) . .
O21 Ti8 O16 Ti3 -161.9(2) . .
O6 Ti8 O16 Ti3 -61.4(2) 2_756 .
O17 Ti8 O16 Ti3 53.6(6) 2_756 .
O15 Ti8 O16 Ti3 103.9(2) . .
O7 Ti8 O16 Ti3 12.6(2) 2_756 .
Ti5 Ti8 O16 Ti3 102.4(3) . .
Ti2 Ti8 O16 Ti3 -29.6(2) 2_756 .
Cd1 Ti8 O16 Ti3 -51.6(3) 2_756 .
O21 Ti8 O16 Ti5 95.7(2) . .
O6 Ti8 O16 Ti5 -163.8(2) 2_756 .
O17 Ti8 O16 Ti5 -48.8(6) 2_756 .
O15 Ti8 O16 Ti5 1.52(19) . .
O7 Ti8 O16 Ti5 -89.77(19) 2_756 .
Ti2 Ti8 O16 Ti5 -131.94(16) 2_756 .
Cd1 Ti8 O16 Ti5 -154.01(13) 2_756 .
Ti3 Ti8 O16 Ti5 -102.4(3) . .
O18 Ti7 O17 Ti8 127.9(5) . 2_756
O11 Ti7 O17 Ti8 -129.3(5) . 2_756
O19 Ti7 O17 Ti8 34.6(5) . 2_756
O20 Ti7 O17 Ti8 -15.4(9) . 2_756
O12 Ti7 O17 Ti8 -52.3(5) . 2_756
Ti10 Ti7 O17 Ti8 23.8(8) 2_756 2_756
Ti4 Ti7 O17 Ti8 -95.7(5) . 2_756
Ti10 Ti7 O17 Ti8 20.6(7) . 2_756
Cd1 Ti7 O17 Ti8 -144.4(6) . 2_756
Ti9 Ti7 O17 Ti8 -49.1(6) . 2_756
O18 Ti7 O17 Cd1 -87.8(3) . .
O11 Ti7 O17 Cd1 15.0(2) . .
O19 Ti7 O17 Cd1 178.94(18) . .
O20 Ti7 O17 Cd1 129.0(5) . .
O12 Ti7 O17 Cd1 92.02(18) . .
Ti10 Ti7 O17 Cd1 168.2(5) 2_756 .
Ti4 Ti7 O17 Cd1 48.70(13) . .
Ti10 Ti7 O17 Cd1 164.9(5) . .
Ti9 Ti7 O17 Cd1 95.30(19) . .
N2 Cd1 O17 Ti8 -44.7(3) . 2_756
N1 Cd1 O17 Ti8 -122.1(2) . 2_756
O5 Cd1 O17 Ti8 79.5(2) . 2_756
O22 Cd1 O17 Ti8 139.9(4) . 2_756
O11 Cd1 O17 Ti8 150.2(2) . 2_756
Ti4 Cd1 O17 Ti8 114.36(17) . 2_756
Ti7 Cd1 O17 Ti8 162.1(3) . 2_756
Ti2 Cd1 O17 Ti8 45.66(15) . 2_756
N2 Cd1 O17 Ti7 153.2(2) . .
N1 Cd1 O17 Ti7 75.8(2) . .
O5 Cd1 O17 Ti7 -82.6(2) . .
O22 Cd1 O17 Ti7 -22.2(5) . .
O11 Cd1 O17 Ti7 -11.86(16) . .
Ti4 Cd1 O17 Ti7 -47.74(14) . .
Ti8 Cd1 O17 Ti7 -162.1(3) 2_756 .
Ti2 Cd1 O17 Ti7 -116.44(17) . .
O11 Ti7 O18 C16 173.2(10) . .
O17 Ti7 O18 C16 -91.3(11) . .
O19 Ti7 O18 C16 -1.6(11) . .
O20 Ti7 O18 C16 76.0(11) . .
O12 Ti7 O18 C16 89.7(15) . .
Ti10 Ti7 O18 C16 36.0(12) 2_756 .
Ti4 Ti7 O18 C16 169.1(10) . .
Ti10 Ti7 O18 C16 35.9(12) . .
Cd1 Ti7 O18 C16 -135.9(10) . .
Ti9 Ti7 O18 C16 85.9(11) . .
O24 Ti10 O19 Ti10 -53(9) . 2_756
O19 Ti10 O19 Ti10 117(11) 2_756 2_756
O20 Ti10 O19 Ti10 -158(10) 2_756 2_756
O20 Ti10 O19 Ti10 42(10) . 2_756
Ti7 Ti10 O19 Ti10 161(11) 2_756 2_756
Ti9 Ti10 O19 Ti10 -160(10) 2_756 2_756
Ti9 Ti10 O19 Ti10 78(10) . 2_756
Ti7 Ti10 O19 Ti10 45(10) . 2_756
Ti10 Ti10 O19 Ti9 160(10) 2_756 2_756
O24 Ti10 O19 Ti9 106.7(14) . 2_756
O19 Ti10 O19 Ti9 -82.7(14) 2_756 2_756
O20 Ti10 O19 Ti9 2.1(5) 2_756 2_756
O20 Ti10 O19 Ti9 -157.8(4) . 2_756
Ti7 Ti10 O19 Ti9 -38.5(7) 2_756 2_756
Ti9 Ti10 O19 Ti9 -121.9(6) . 2_756
Ti7 Ti10 O19 Ti9 -155.2(4) . 2_756
Ti10 Ti10 O19 Ti7 -45(10) 2_756 .
O24 Ti10 O19 Ti7 -98.1(14) . .
O19 Ti10 O19 Ti7 72.5(14) 2_756 .
O20 Ti10 O19 Ti7 157.2(4) 2_756 .
O20 Ti10 O19 Ti7 -2.6(5) . .
Ti7 Ti10 O19 Ti7 116.7(6) 2_756 .
Ti9 Ti10 O19 Ti7 155.2(4) 2_756 .
Ti9 Ti10 O19 Ti7 33.3(7) . .
O18 Ti7 O19 Ti10 92.2(7) . 2_756
O11 Ti7 O19 Ti10 -68.9(10) . 2_756
O17 Ti7 O19 Ti10 -165.5(6) . 2_756
O20 Ti7 O19 Ti10 -2.2(6) . 2_756
O12 Ti7 O19 Ti10 -75.5(6) . 2_756
Ti4 Ti7 O19 Ti10 -79.3(7) . 2_756
Ti10 Ti7 O19 Ti10 -4.8(11) . 2_756
Cd1 Ti7 O19 Ti10 -164.5(6) . 2_756
Ti9 Ti7 O19 Ti10 -33.5(6) . 2_756
O18 Ti7 O19 Ti9 -134.4(5) . 2_756
O11 Ti7 O19 Ti9 64.4(10) . 2_756
O17 Ti7 O19 Ti9 -32.2(5) . 2_756
O20 Ti7 O19 Ti9 131.2(5) . 2_756
O12 Ti7 O19 Ti9 57.9(5) . 2_756
Ti10 Ti7 O19 Ti9 133.3(8) 2_756 2_756
Ti4 Ti7 O19 Ti9 54.1(5) . 2_756
Ti10 Ti7 O19 Ti9 128.5(8) . 2_756
Cd1 Ti7 O19 Ti9 -31.1(6) . 2_756
Ti9 Ti7 O19 Ti9 99.8(5) . 2_756
O18 Ti7 O19 Ti10 97.0(6) . .
O11 Ti7 O19 Ti10 -64.1(10) . .
O17 Ti7 O19 Ti10 -160.7(5) . .
O20 Ti7 O19 Ti10 2.6(5) . .
O12 Ti7 O19 Ti10 -70.7(5) . .
Ti10 Ti7 O19 Ti10 4.8(11) 2_756 .
Ti4 Ti7 O19 Ti10 -74.5(5) . .
Cd1 Ti7 O19 Ti10 -159.7(5) . .
Ti9 Ti7 O19 Ti10 -28.7(5) . .
O23 Ti9 O20 Ti10 102.0(6) . 2_756
O13 Ti9 O20 Ti10 -156.7(5) . 2_756
O19 Ti9 O20 Ti10 2.1(5) 2_756 2_756
O15 Ti9 O20 Ti10 -46.2(9) . 2_756
O12 Ti9 O20 Ti10 -88.4(5) . 2_756
Ti10 Ti9 O20 Ti10 2.4(10) . 2_756
Ti5 Ti9 O20 Ti10 -132.0(5) . 2_756
Ti4 Ti9 O20 Ti10 -128.0(5) . 2_756
Ti7 Ti9 O20 Ti10 -100.3(6) . 2_756
O23 Ti9 O20 Ti10 99.6(6) . .
O13 Ti9 O20 Ti10 -159.1(5) . .
O19 Ti9 O20 Ti10 -0.3(5) 2_756 .
O15 Ti9 O20 Ti10 -48.6(8) . .
O12 Ti9 O20 Ti10 -90.8(5) . .
Ti10 Ti9 O20 Ti10 -2.4(10) 2_756 .
Ti5 Ti9 O20 Ti10 -134.5(5) . .
Ti4 Ti9 O20 Ti10 -130.4(5) . .
Ti7 Ti9 O20 Ti10 -102.7(6) . .
O23 Ti9 O20 Ti7 -157.7(3) . .
O13 Ti9 O20 Ti7 -56.4(3) . .
O19 Ti9 O20 Ti7 102.4(3) 2_756 .
O15 Ti9 O20 Ti7 54.1(7) . .
O12 Ti9 O20 Ti7 11.9(2) . .
Ti10 Ti9 O20 Ti7 100.3(6) 2_756 .
Ti10 Ti9 O20 Ti7 102.7(6) . .
Ti5 Ti9 O20 Ti7 -31.7(4) . .
Ti4 Ti9 O20 Ti7 -27.7(2) . .
O24 Ti10 O20 Ti10 75(4) . 2_756
O19 Ti10 O20 Ti10 -158(5) 2_756 2_756
O20 Ti10 O20 Ti10 -88(7) 2_756 2_756
O19 Ti10 O20 Ti10 -42(4) . 2_756
Ti7 Ti10 O20 Ti10 -139(5) 2_756 2_756
Ti9 Ti10 O20 Ti10 -58(5) 2_756 2_756
Ti9 Ti10 O20 Ti10 -158(4) . 2_756
Ti7 Ti10 O20 Ti10 -44(4) . 2_756
Ti10 Ti10 O20 Ti9 158(4) 2_756 .
O24 Ti10 O20 Ti9 -126.8(11) . .
O19 Ti10 O20 Ti9 0.3(6) 2_756 .
O20 Ti10 O20 Ti9 70(3) 2_756 .
O19 Ti10 O20 Ti9 116.9(5) . .
Ti7 Ti10 O20 Ti9 19.1(10) 2_756 .
Ti9 Ti10 O20 Ti9 100.5(9) 2_756 .
Ti7 Ti10 O20 Ti9 114.3(3) . .
Ti10 Ti10 O20 Ti7 44(4) 2_756 .
O24 Ti10 O20 Ti7 118.9(11) . .
O19 Ti10 O20 Ti7 -114.0(6) 2_756 .
O20 Ti10 O20 Ti7 -44(3) 2_756 .
O19 Ti10 O20 Ti7 2.5(5) . .
Ti7 Ti10 O20 Ti7 -95.2(10) 2_756 .
Ti9 Ti10 O20 Ti7 -13.9(9) 2_756 .
Ti9 Ti10 O20 Ti7 -114.3(3) . .
O18 Ti7 O20 Ti10 -90.3(6) . 2_756
O11 Ti7 O20 Ti10 167.1(6) . 2_756
O17 Ti7 O20 Ti10 53.7(8) . 2_756
O19 Ti7 O20 Ti10 2.1(6) . 2_756
O12 Ti7 O20 Ti10 92.7(6) . 2_756
Ti4 Ti7 O20 Ti10 133.9(6) . 2_756
Ti10 Ti7 O20 Ti10 4.6(10) . 2_756
Cd1 Ti7 O20 Ti10 158.9(6) . 2_756
Ti9 Ti7 O20 Ti10 104.8(6) . 2_756
O18 Ti7 O20 Ti9 164.9(3) . .
O11 Ti7 O20 Ti9 62.3(3) . .
O17 Ti7 O20 Ti9 -51.1(7) . .
O19 Ti7 O20 Ti9 -102.7(3) . .
O12 Ti7 O20 Ti9 -12.1(2) . .
Ti10 Ti7 O20 Ti9 -104.8(6) 2_756 .
Ti4 Ti7 O20 Ti9 29.1(2) . .
Ti10 Ti7 O20 Ti9 -100.3(6) . .
Cd1 Ti7 O20 Ti9 54.1(4) . .
O18 Ti7 O20 Ti10 -94.9(5) . .
O11 Ti7 O20 Ti10 162.6(5) . .
O17 Ti7 O20 Ti10 49.2(8) . .
O19 Ti7 O20 Ti10 -2.5(5) . .
O12 Ti7 O20 Ti10 88.1(5) . .
Ti10 Ti7 O20 Ti10 -4.6(10) 2_756 .
Ti4 Ti7 O20 Ti10 129.3(5) . .
Cd1 Ti7 O20 Ti10 154.3(5) . .
Ti9 Ti7 O20 Ti10 100.3(6) . .
O6 Ti8 O21 C19 149.9(10) 2_756 .
O17 Ti8 O21 C19 53.2(10) 2_756 .
O15 Ti8 O21 C19 -37.1(10) . .
O16 Ti8 O21 C19 -114.1(10) . .
O7 Ti8 O21 C19 -138.7(11) 2_756 .
Ti5 Ti8 O21 C19 -74.3(10) . .
Ti2 Ti8 O21 C19 152.9(9) 2_756 .
Cd1 Ti8 O21 C19 96.0(10) 2_756 .
Ti3 Ti8 O21 C19 -125.6(10) . .
N2 Cd1 O22 C22 28.8(9) . .
N1 Cd1 O22 C22 101.9(9) . .
O5 Cd1 O22 C22 -94.6(9) . .
O17 Cd1 O22 C22 -155.0(8) . .
O11 Cd1 O22 C22 -164.7(9) . .
Ti4 Cd1 O22 C22 -129.0(9) . .
Ti7 Cd1 O22 C22 -169.0(9) . .
Ti8 Cd1 O22 C22 -74.8(10) 2_756 .
Ti2 Cd1 O22 C22 -67.8(9) . .
O20 Ti9 O23 C25 168.0(12) . .
O13 Ti9 O23 C25 58.2(12) . .
O19 Ti9 O23 C25 -110.3(12) 2_756 .
O15 Ti9 O23 C25 -22.9(12) . .
O12 Ti9 O23 C25 106.6(15) . .
Ti10 Ti9 O23 C25 -153.0(13) 2_756 .
Ti10 Ti9 O23 C25 -147.5(13) . .
Ti5 Ti9 O23 C25 16.2(12) . .
Ti4 Ti9 O23 C25 74.2(12) . .
Ti7 Ti9 O23 C25 151.3(11) . .
Ti10 Ti10 O24 C28 64(13) 2_756 2_756
O19 Ti10 O24 C28 -68(6) 2_756 2_756
O20 Ti10 O24 C28 -170(4) 2_756 2_756
O19 Ti10 O24 C28 101(5) . 2_756
O20 Ti10 O24 C28 18(6) . 2_756
Ti7 Ti10 O24 C28 -124(5) 2_756 2_756
Ti9 Ti10 O24 C28 149(4) 2_756 2_756
Ti9 Ti10 O24 C28 -19(6) . 2_756
Ti7 Ti10 O24 C28 57(5) . 2_756
Ti10 Ti10 O24 C28 -136(10) 2_756 .
O19 Ti10 O24 C28 91(4) 2_756 .
O20 Ti10 O24 C28 -10(5) 2_756 .
O19 Ti10 O24 C28 -99(4) . .
O20 Ti10 O24 C28 178(3) . .
Ti7 Ti10 O24 C28 36(5) 2_756 .
Ti9 Ti10 O24 C28 -52(4) 2_756 .
Ti9 Ti10 O24 C28 140(3) . .
Ti7 Ti10 O24 C28 -143(3) . .
O19 Ti10 O24 Ti10 -132(12) 2_756 2_756
O20 Ti10 O24 Ti10 126(12) 2_756 2_756
O19 Ti10 O24 Ti10 37(10) . 2_756
O20 Ti10 O24 Ti10 -46(11) . 2_756
Ti7 Ti10 O24 Ti10 172(13) 2_756 2_756
Ti9 Ti10 O24 Ti10 84(11) 2_756 2_756
Ti9 Ti10 O24 Ti10 -83(11) . 2_756
Ti7 Ti10 O24 Ti10 -7(10) . 2_756
N2 Cd1 N1 C31 -178.8(10) . .
O5 Cd1 N1 C31 41.6(13) . .
O17 Cd1 N1 C31 -58.8(10) . .
O22 Cd1 N1 C31 91.1(10) . .
O11 Cd1 N1 C31 9.3(9) . .
Ti4 Cd1 N1 C31 25.9(10) . .
Ti7 Cd1 N1 C31 -25.2(9) . .
Ti8 Cd1 N1 C31 -90.2(9) 2_756 .
Ti2 Cd1 N1 C31 -146.5(9) . .
N2 Cd1 N1 C35 4.9(6) . .
O5 Cd1 N1 C35 -134.7(6) . .
O17 Cd1 N1 C35 124.9(6) . .
O22 Cd1 N1 C35 -85.2(7) . .
O11 Cd1 N1 C35 -167.0(6) . .
Ti4 Cd1 N1 C35 -150.4(5) . .
Ti7 Cd1 N1 C35 158.5(6) . .
Ti8 Cd1 N1 C35 93.5(6) 2_756 .
Ti2 Cd1 N1 C35 37.1(14) . .
N1 Cd1 N2 C36 -178.1(8) . .
O5 Cd1 N2 C36 -14.8(8) . .
O17 Cd1 N2 C36 87.8(8) . .
O22 Cd1 N2 C36 -94.5(8) . .
O11 Cd1 N2 C36 -148.6(7) . .
Ti4 Cd1 N2 C36 -44.5(9) . .
Ti7 Cd1 N2 C36 118.8(7) . .
Ti8 Cd1 N2 C36 65.0(7) 2_756 .
Ti2 Cd1 N2 C36 8.2(7) . .
N1 Cd1 N2 C40 -5.0(6) . .
O5 Cd1 N2 C40 158.3(5) . .
O17 Cd1 N2 C40 -99.1(6) . .
O22 Cd1 N2 C40 78.6(6) . .
O11 Cd1 N2 C40 24.5(11) . .
Ti4 Cd1 N2 C40 128.6(5) . .
Ti7 Cd1 N2 C40 -68.1(7) . .
Ti8 Cd1 N2 C40 -121.9(6) 2_756 .
Ti2 Cd1 N2 C40 -178.6(5) . .
Ti1 O1 C1 C2 0(100) . .
Ti1 O1 C1 C2 0(100) . 2_756
Ti2 O4 C4 C6 154.6(11) . .
Ti2 O4 C4 C5 -77.6(14) . .
Ti3 O9 C7 C8 -28(3) . .
Ti3 O9 C7 C9 156.6(19) . .
Ti4 O10 C10 C12 -143.1(10) . .
Ti4 O10 C10 C11 81.2(16) . .
Ti5 O14 C13 C14 -151.2(18) . .
Ti5 O14 C13 C15 18(3) . .
Ti7 O18 C16 C17 101.7(16) . .
Ti7 O18 C16 C18 -130.1(11) . .
Ti8 O21 C19 C21 125.1(11) . .
Ti8 O21 C19 C20 -111.8(11) . .
Cd1 O22 C22 C23 94(2) . .
Cd1 O22 C22 C24 -96(2) . .
Ti9 O23 C25 C26 -99.6(16) . .
Ti9 O23 C25 C27 133.5(11) . .
C28 O24 C28 C29 -87(3) 2_756 .
Ti10 O24 C28 C29 102(4) . .
Ti10 O24 C28 C29 81(5) 2_756 .
C28 O24 C28 C29 41(2) 2_756 2_756
Ti10 O24 C28 C29 -130(3) . 2_756
Ti10 O24 C28 C29 -151(4) 2_756 2_756
O24 C28 C29 C28 71(2) . 2_756
C29 C28 C29 C28 -45.9(13) 2_756 2_756
C35 N1 C31 C32 -0.6(18) . .
Cd1 N1 C31 C32 -176.8(9) . .
N1 C31 C32 C33 3(2) . .
C31 C32 C33 C34 -3(2) . .
C32 C33 C34 C35 0.8(19) . .
C32 C33 C34 C41 -177.9(13) . .
C31 N1 C35 C34 -1.8(15) . .
Cd1 N1 C35 C34 174.9(8) . .
C31 N1 C35 C40 178.9(9) . .
Cd1 N1 C35 C40 -4.4(11) . .
C33 C34 C35 N1 1.7(16) . .
C41 C34 C35 N1 -179.6(10) . .
C33 C34 C35 C40 -179.0(10) . .
C41 C34 C35 C40 -0.3(15) . .
C40 N2 C36 C37 0.1(14) . .
Cd1 N2 C36 C37 172.9(7) . .
N2 C36 C37 C38 0.1(17) . .
C36 C37 C38 C39 -0.3(17) . .
C37 C38 C39 C40 0.2(16) . .
C37 C38 C39 C42 -179.3(11) . .
C36 N2 C40 C39 -0.1(13) . .
Cd1 N2 C40 C39 -173.8(7) . .
C36 N2 C40 C35 178.3(8) . .
Cd1 N2 C40 C35 4.7(10) . .
C38 C39 C40 N2 0.0(14) . .
C42 C39 C40 N2 179.5(9) . .
C38 C39 C40 C35 -178.4(9) . .
C42 C39 C40 C35 1.1(14) . .
N1 C35 C40 N2 -0.2(13) . .
C34 C35 C40 N2 -179.5(9) . .
N1 C35 C40 C39 178.3(8) . .
C34 C35 C40 C39 -1.0(14) . .
C35 C34 C41 C42 1.6(19) . .
C33 C34 C41 C42 -179.8(13) . .
C34 C41 C42 C39 -2(2) . .
C38 C39 C42 C41 179.7(12) . .
C40 C39 C42 C41 0.2(17) . .
